data_4024279
loop_
_publ_author_name
'Ryo Shintani'
'Yoshitaka Ichikawa'
'Keishi Takatsu'
'Fu-Xue Chen'
'Tamio Hayashi'

_publ_section_title
;
Tuning the Chiral Environment ofC2-Symmetric Diene Ligands: Development of
3,7-Disubstituted Bicyclo[3.3.1]nona-2,6-dienes
;
_journal_name_full 'Journal of Organic Chemistry'
_journal_page_first 869
_journal_page_last 873
_journal_paper_doi 10.1021/jo802437h
_journal_volume 74
_journal_year 2009
_chemical_absolute_configuration 'CHOOSE rm ad rmad syn or unk'
_chemical_formula_moiety 'C42 H40 Cl2 Rh2 '
_chemical_formula_sum 'C42 H40 Cl2 Rh2'
_chemical_formula_weight 821.50
_space_group_IT_number 4
_symmetry_cell_setting monoclinic
_symmetry_Int_Tables_number 4
_symmetry_space_group_name_Hall 'P 2yb'
_symmetry_space_group_name_H-M 'P 1 21 1'
_cell_angle_alpha 90.0000
_cell_angle_beta 103.989(13)
_cell_angle_gamma 90.0000
_cell_formula_units_Z 4
_cell_length_a 12.314(4)
_cell_length_b 15.290(4)
_cell_length_c 18.582(6)
_cell_measurement_reflns_used 32128
_cell_measurement_temperature 123.1
_cell_measurement_theta_max 27.5
_cell_measurement_theta_min 3.1
_cell_volume 3395.0(16)
_computing_cell_refinement PROCESS-AUTO
_computing_data_collection PROCESS-AUTO
_computing_data_reduction CrystalStructure
_computing_publication_material 'CrystalStructure 3.8'
_computing_structure_refinement CRYSTALS
_computing_structure_solution SIR92
_diffrn_detector_area_resol_mean 10.00
_diffrn_measured_fraction_theta_full 0.998
_diffrn_measured_fraction_theta_max 0.998
_diffrn_measurement_device_type 'Rigaku RAXIS-RAPID'
_diffrn_measurement_method \w
_diffrn_radiation_type 'Mo K\a'
_diffrn_radiation_wavelength 0.71075
_diffrn_reflns_av_R_equivalents 0.029
_diffrn_reflns_limit_h_max 15
_diffrn_reflns_limit_h_min -15
_diffrn_reflns_limit_k_max 19
_diffrn_reflns_limit_k_min -19
_diffrn_reflns_limit_l_max 24
_diffrn_reflns_limit_l_min -24
_diffrn_reflns_number 32857
_diffrn_reflns_theta_full 27.48
_diffrn_reflns_theta_max 27.48
_exptl_absorpt_coefficient_mu 1.157
_exptl_absorpt_correction_T_max 0.841
_exptl_absorpt_correction_T_min 0.627
_exptl_absorpt_correction_type multi-scan
_exptl_absorpt_process_details
;
    Higashi, T. (1995). Program for Absorption Correction.
    Rigaku Corporation, Tokyo, Japan.
;
_exptl_crystal_colour red
_exptl_crystal_density_diffrn 1.607
_exptl_crystal_density_method 'not measured'
_exptl_crystal_description prism
_exptl_crystal_F_000 1664.00
_exptl_crystal_size_max 0.60
_exptl_crystal_size_mid 0.45
_exptl_crystal_size_min 0.15
_refine_diff_density_max 1.12
_refine_diff_density_min -1.23
_refine_ls_abs_structure_details 'Flack, H. D. (1983), Acta Cryst. A39, 876-881.  6754 Friedel Pairs'
_refine_ls_abs_structure_Flack -0.017(11)
_refine_ls_extinction_method none
_refine_ls_goodness_of_fit_ref 1.014
_refine_ls_hydrogen_treatment mixed
_refine_ls_number_parameters 1138
_refine_ls_number_reflns 31369
_refine_ls_R_factor_gt 0.0228
_refine_ls_shift/su_max 0.0071
_refine_ls_structure_factor_coef F
_refine_ls_weighting_details
;
    Chebychev polynomial with 3 parameters (Carruthers & Watkin, 1979)
    40.7586    24.5053    7.8147
;
_refine_ls_weighting_scheme calc
_refine_ls_wR_factor_ref 0.0285
_reflns_number_gt 31322
_reflns_number_total 14809
_reflns_threshold_expression F^2^>2.0\s(F^2^)
_cod_data_source_file jo802437h_si_001.cif
_cod_data_source_block '_71002yuki'
_cod_original_formula_sum 'C42 H40 Cl2 Rh2 '
_cod_database_code 4024279

loop_
_symmetry_equiv_pos_site_id
_symmetry_equiv_pos_as_xyz
1 +X,+Y,+Z
2 -X,1/2+Y,-Z

loop_
_atom_site_label
_atom_site_type_symbol
_atom_site_fract_x
_atom_site_fract_y
_atom_site_fract_z
_atom_site_U_iso_or_equiv
_atom_site_adp_type
_atom_site_occupancy
_atom_site_symmetry_multiplicity
_atom_site_calc_flag
_atom_site_refinement_flags
_atom_site_disorder_assembly
_atom_site_disorder_group
Rh(1) Rh -0.418060(10) -0.12863(3) -0.919710(10) 0.01941(3) Uani 1.00 1 d . . .
Rh(2) Rh -0.305830(10) -0.22089(3) -1.037890(10) 0.01680(3) Uani 1.00 1 d . . .
Rh(3) Rh -0.269520(10) -0.13143(3) -0.489720(10) 0.01598(3) Uani 1.00 1 d . . .
Rh(4) Rh -0.456330(10) -0.23813(3) -0.607980(10) 0.01631(3) Uani 1.00 1 d . . .
Cl(1) Cl -0.49432(5) -0.21322(5) -1.02931(3) 0.02227(12) Uani 1.00 1 d . . .
Cl(2) Cl -0.27411(5) -0.23524(5) -0.90617(3) 0.02357(12) Uani 1.00 1 d . . .
Cl(4) Cl -0.46687(4) -0.13935(5) -0.50985(3) 0.02062(11) Uani 1.00 1 d . . .
Cl(3) Cl -0.31658(4) -0.13529(5) -0.62280(3) 0.01995(10) Uani 1.00 1 d . . .
C(406) C -0.4688(2) -0.31514(15) -0.70547(12) 0.0208(5) Uani 1.00 1 d . . .
C(408) C -0.4008(2) -0.42538(16) -0.60252(14) 0.0277(6) Uani 1.00 1 d . . .
C(319) C -0.4816(2) -0.3908(2) -0.36827(14) 0.0349(7) Uani 1.00 1 d . . .
C(307) C -0.2264(2) -0.20568(16) -0.38824(12) 0.0224(5) Uani 1.00 1 d . . .
C(403) C -0.6273(2) -0.27855(16) -0.62278(13) 0.0233(5) Uani 1.00 1 d . . .
C(207) C -0.3378(2) -0.14838(16) -1.14068(12) 0.0240(5) Uani 1.00 1 d . . .
C(416) C -0.2608(2) -0.33023(15) -0.64911(13) 0.0231(5) Uani 1.00 1 d . . .
C(316) C -0.3162(2) -0.26890(16) -0.38173(12) 0.0224(5) Uani 1.00 1 d . . .
C(410) C -0.69474(19) -0.21305(17) -0.59187(13) 0.0258(5) Uani 1.00 1 d . . .
C(402) C -0.5561(2) -0.33869(16) -0.57782(13) 0.0228(5) Uani 1.00 1 d . . .
C(203) C -0.1564(2) -0.29369(16) -1.03911(12) 0.0210(5) Uani 1.00 1 d . . .
C(421) C -0.1767(2) -0.33793(18) -0.58394(14) 0.0289(6) Uani 1.00 1 d . . .
C(418) C -0.1185(2) -0.28481(18) -0.71121(16) 0.0326(7) Uani 1.00 1 d . . .
C(417) C -0.2288(2) -0.30441(17) -0.71310(14) 0.0270(6) Uani 1.00 1 d . . .
C(209) C -0.1490(2) -0.2257(2) -1.18127(13) 0.0314(6) Uani 1.00 1 d . . .
C(103) C -0.5784(2) -0.09470(16) -0.90194(14) 0.0276(6) Uani 1.00 1 d . . .
C(411) C -0.7040(2) -0.2171(2) -0.51854(14) 0.0329(6) Uani 1.00 1 d . . .
C(206) C -0.33831(19) -0.23915(17) -1.15450(11) 0.0210(5) Uani 1.00 1 d . . .
C(107) C -0.3106(2) -0.02393(16) -0.86735(13) 0.0292(6) Uani 1.00 1 d . . .
C(302) C -0.09210(17) -0.12728(19) -0.47275(12) 0.0233(5) Uani 1.00 1 d . . .
C(317) C -0.4062(2) -0.24472(19) -0.35271(13) 0.0281(5) Uani 1.00 1 d . . .
C(106) C -0.3591(2) -0.06652(17) -0.81474(13) 0.0306(6) Uani 1.00 1 d . . .
C(104) C -0.5571(2) -0.08910(19) -0.81732(15) 0.0361(7) Uani 1.00 1 d . . .
C(318) C -0.4871(2) -0.3053(2) -0.34645(15) 0.0343(7) Uani 1.00 1 d . . .
C(108) C -0.3658(2) 0.05844(17) -0.90526(16) 0.0321(6) Uani 1.00 1 d . . .
C(212) C 0.0291(2) -0.3555(2) -0.85212(17) 0.0433(8) Uani 1.00 1 d . . .
C(305) C -0.1336(2) -0.05548(19) -0.34679(15) 0.0307(6) Uani 1.00 1 d . . .
C(415) C -0.7490(2) -0.1444(2) -0.63442(16) 0.0357(7) Uani 1.00 1 d . . .
C(309) C -0.0238(2) -0.1056(2) -0.33451(15) 0.0368(7) Uani 1.00 1 d . . .
C(215) C -0.1540(2) -0.42143(18) -0.95309(14) 0.0305(6) Uani 1.00 1 d . . .
C(404) C -0.6673(2) -0.29583(17) -0.70584(13) 0.0246(5) Uani 1.00 1 d . . .
C(303) C -0.1344(2) -0.04093(16) -0.47881(13) 0.0238(5) Uani 1.00 1 d . . .
C(308) C -0.1118(2) -0.24406(19) -0.38610(14) 0.0278(6) Uani 1.00 1 d . . .
C(202) C -0.1368(2) -0.20422(16) -1.04504(13) 0.0231(5) Uani 1.00 1 d . . .
C(409) C -0.5871(2) -0.44321(17) -0.68561(15) 0.0299(6) Uani 1.00 1 d . . .
C(405) C -0.5845(2) -0.35788(16) -0.72759(13) 0.0254(5) Uani 1.00 1 d . . .
C(205) C -0.2406(2) -0.28896(17) -1.17334(13) 0.0256(5) Uani 1.00 1 d . . .
C(420) C -0.0661(2) -0.31716(19) -0.58168(16) 0.0331(6) Uani 1.00 1 d . . .
C(321) C -0.3096(2) -0.35658(18) -0.40154(14) 0.0311(6) Uani 1.00 1 d . . .
C(101) C -0.4878(2) 0.05807(17) -0.90239(14) 0.0306(6) Uani 1.00 1 d . . .
C(102) C -0.5395(2) -0.02617(16) -0.93967(13) 0.0257(5) Uani 1.00 1 d . . .
C(109) C -0.4900(3) 0.06146(19) -0.82064(15) 0.0382(7) Uani 1.00 1 d . . .
C(419) C -0.0376(2) -0.28961(19) -0.64554(18) 0.0348(7) Uani 1.00 1 d . . .
C(113) C -0.8213(3) -0.2793(2) -1.0148(2) 0.0514(10) Uani 1.00 1 d . . .
C(214) C -0.1082(2) -0.46592(19) -0.88793(15) 0.0373(7) Uani 1.00 1 d . . .
C(210) C -0.1088(2) -0.34176(16) -0.96845(12) 0.0218(5) Uani 1.00 1 d . . .
C(311) C -0.0836(2) -0.0073(2) -0.59954(17) 0.0378(7) Uani 1.00 1 d . . .
C(217) C -0.5403(2) -0.1240(2) -1.20503(16) 0.0390(7) Uani 1.00 1 d . . .
C(310) C -0.1433(2) 0.01272(17) -0.54664(15) 0.0255(5) Uani 1.00 1 d . . .
C(211) C -0.0155(2) -0.3099(2) -0.91693(15) 0.0325(6) Uani 1.00 1 d . . .
C(116) C -0.1916(2) -0.03874(17) -0.86882(16) 0.0338(6) Uani 1.00 1 d . . .
C(313) C -0.1517(2) 0.1213(2) -0.67025(18) 0.0399(8) Uani 1.00 1 d . . .
C(105) C -0.4581(2) -0.03000(19) -0.78892(14) 0.0351(7) Uani 1.00 1 d . . .
C(407) C -0.3796(2) -0.34828(15) -0.64938(12) 0.0224(5) Uani 1.00 1 d . . .
C(216) C -0.4435(2) -0.09618(17) -1.15487(14) 0.0286(6) Uani 1.00 1 d . . .
C(221) C -0.4470(3) -0.01532(19) -1.12123(17) 0.0390(8) Uani 1.00 1 d . . .
C(201) C -0.1340(2) -0.15915(18) -1.11838(14) 0.0311(6) Uani 1.00 1 d . . .
C(306) C -0.23479(19) -0.11560(16) -0.37282(11) 0.0224(5) Uani 1.00 1 d . . .
C(120) C -0.0411(3) -0.0203(2) -0.9309(2) 0.0497(9) Uani 1.00 1 d . . .
C(320) C -0.3909(2) -0.41661(19) -0.39529(16) 0.0370(7) Uani 1.00 1 d . . .
C(213) C -0.0166(2) -0.4332(2) -0.83738(16) 0.0419(7) Uani 1.00 1 d . . .
C(114) C -0.7546(3) -0.2978(2) -0.9466(2) 0.0529(10) Uani 1.00 1 d . . .
C(208) C -0.2319(2) -0.09630(18) -1.13675(14) 0.0288(6) Uani 1.00 1 d . . .
C(315) C -0.2062(2) 0.0887(2) -0.55734(19) 0.0414(8) Uani 1.00 1 d . . .
C(121) C -0.1511(2) -0.00836(19) -0.92827(18) 0.0378(7) Uani 1.00 1 d . . .
C(312) C -0.0873(3) 0.0465(2) -0.65964(19) 0.0448(9) Uani 1.00 1 d . . .
C(115) C -0.6770(2) -0.2386(2) -0.90917(18) 0.0435(8) Uani 1.00 1 d . . .
C(204) C -0.1913(2) -0.34956(17) -1.10828(13) 0.0242(5) Uani 1.00 1 d . . .
C(401) C -0.5241(2) -0.42754(16) -0.60485(13) 0.0261(6) Uani 1.00 1 d . . .
C(414) C -0.8080(2) -0.0821(2) -0.6056(2) 0.0457(9) Uani 1.00 1 d . . .
C(110) C -0.6640(2) -0.15730(17) -0.94083(16) 0.0317(6) Uani 1.00 1 d . . .
C(314) C -0.2110(2) 0.1422(2) -0.6185(2) 0.0453(8) Uani 1.00 1 d . . .
C(412) C -0.7622(2) -0.1540(2) -0.48976(18) 0.0428(8) Uani 1.00 1 d . . .
C(301) C -0.0362(2) -0.1698(2) -0.39850(14) 0.0316(6) Uani 1.00 1 d . . .
C(112) C -0.8108(2) -0.1993(2) -1.0482(2) 0.0505(9) Uani 1.00 1 d . . .
C(304) C -0.1370(2) 0.00991(18) -0.40863(16) 0.0308(6) Uani 1.00 1 d . . .
C(111) C -0.7328(2) -0.1394(2) -1.01125(18) 0.0390(7) Uani 1.00 1 d . . .
C(220) C -0.5431(3) 0.0347(2) -1.1357(2) 0.0534(10) Uani 1.00 1 d . . .
C(413) C -0.8137(2) -0.0867(2) -0.5328(2) 0.0482(9) Uani 1.00 1 d . . .
C(218) C -0.6368(3) -0.0738(2) -1.2196(2) 0.0548(10) Uani 1.00 1 d . . .
C(117) C -0.1158(2) -0.0820(2) -0.8119(2) 0.0450(8) Uani 1.00 1 d . . .
C(219) C -0.6382(3) 0.0052(2) -1.1847(2) 0.0619(12) Uani 1.00 1 d . . .
C(118) C -0.0061(3) -0.0942(2) -0.8147(2) 0.0586(10) Uani 1.00 1 d . . .
C(119) C 0.0325(3) -0.0632(2) -0.8741(2) 0.0569(11) Uani 1.00 1 d . . .
H(1) H -0.531(2) 0.0995(18) -0.9245(14) 0.018(6) Uiso 1.00 1 c . . .
H(2) H -0.5533 -0.0194 -0.9881 0.031 Uiso 1.00 1 c R . .
H(3) H -0.632(2) -0.0664(17) -0.7997(14) 0.022(6) Uiso 1.00 1 c . . .
H(4) H -0.539(2) -0.147(2) -0.7940(15) 0.035(7) Uiso 1.00 1 c . . .
H(5) H -0.441(2) -0.0284(18) -0.7375(15) 0.028(7) Uiso 1.00 1 c . . .
H(6) H -0.3211 -0.1210 -0.7833 0.036 Uiso 1.00 1 c R . .
H(7) H -0.314(2) 0.1249(15) -0.8745(12) 0.013(5) Uiso 1.00 1 c . . .
H(8) H -0.366(2) 0.0572(18) -0.9573(15) 0.024(7) Uiso 1.00 1 c . . .
H(9) H -0.437(2) 0.107(2) -0.7951(16) 0.030(7) Uiso 1.00 1 c . . .
H(10) H -0.567(2) 0.077(2) -0.8166(16) 0.033(7) Uiso 1.00 1 c . . .
H(11) H -0.728(2) -0.085(2) -1.0335(18) 0.046(9) Uiso 1.00 1 c . . .
H(12) H -0.856(4) -0.182(2) -1.091(2) 0.086(15) Uiso 1.00 1 c . . .
H(13) H -0.877(3) -0.324(2) -1.0425(19) 0.052(10) Uiso 1.00 1 c . . .
H(14) H -0.753(3) -0.354(2) -0.924(2) 0.078(13) Uiso 1.00 1 c . . .
H(15) H -0.620(3) -0.248(3) -0.853(2) 0.090(14) Uiso 1.00 1 c . . .
H(16) H -0.142(2) -0.102(2) -0.7692(17) 0.041(9) Uiso 1.00 1 c . . .
H(17) H 0.042(3) -0.129(3) -0.774(2) 0.072(11) Uiso 1.00 1 c . . .
H(18) H 0.099(3) -0.069(2) -0.874(2) 0.063(12) Uiso 1.00 1 c . . .
H(19) H -0.022(3) 0.002(2) -0.9636(19) 0.045(10) Uiso 1.00 1 c . . .
H(20) H -0.197(2) 0.018(2) -0.9667(17) 0.037(8) Uiso 1.00 1 c . . .
H(21) H -0.068(2) -0.127(2) -1.1159(15) 0.036(7) Uiso 1.00 1 c . . .
H(22) H -0.100(2) -0.1719(16) -1.0046(14) 0.017(6) Uiso 1.00 1 c . . .
H(23) H -0.128(2) -0.3798(17) -1.1172(14) 0.020(6) Uiso 1.00 1 c . . .
H(24) H -0.245(2) -0.3945(18) -1.1036(15) 0.025(7) Uiso 1.00 1 c . . .
H(25) H -0.272(2) -0.3253(17) -1.2155(14) 0.021(6) Uiso 1.00 1 c . . .
H(26) H -0.411(2) -0.2626(15) -1.1691(12) 0.010(5) Uiso 1.00 1 c . . .
H(27) H -0.236(2) -0.058(2) -1.1853(17) 0.039(8) Uiso 1.00 1 c . . .
H(28) H -0.228(2) -0.0464(19) -1.1033(15) 0.027(7) Uiso 1.00 1 c . . .
H(29) H -0.084(2) -0.262(2) -1.1805(17) 0.042(8) Uiso 1.00 1 c . . .
H(30) H -0.170(2) -0.1940(19) -1.2314(17) 0.040(8) Uiso 1.00 1 c . . .
H(31) H 0.012(2) -0.255(2) -0.9270(16) 0.039(8) Uiso 1.00 1 c . . .
H(32) H 0.092(3) -0.327(2) -0.818(2) 0.060(11) Uiso 1.00 1 c . . .
H(33) H 0.012(3) -0.457(2) -0.794(2) 0.049(9) Uiso 1.00 1 c . . .
H(34) H -0.143(2) -0.521(2) -0.8776(18) 0.047(9) Uiso 1.00 1 c . . .
H(35) H -0.222(2) -0.4484(18) -0.9918(15) 0.025(7) Uiso 1.00 1 c . . .
H(36) H -0.540(2) -0.183(2) -1.2263(18) 0.045(9) Uiso 1.00 1 c . . .
H(37) H -0.702(3) -0.098(2) -1.256(2) 0.070(12) Uiso 1.00 1 c . . .
H(38) H -0.709(3) 0.036(2) -1.196(2) 0.078(13) Uiso 1.00 1 c . . .
H(39) H -0.541(3) 0.090(2) -1.109(2) 0.056(10) Uiso 1.00 1 c . . .
H(40) H -0.380(3) 0.006(2) -1.088(2) 0.054(11) Uiso 1.00 1 c . . .
H(41) H 0.034(2) -0.1938(19) -0.4015(16) 0.034(8) Uiso 1.00 1 c . . .
H(42) H -0.076(2) -0.1578(17) -0.5113(14) 0.021(6) Uiso 1.00 1 c . . .
H(43) H -0.208(2) 0.0497(18) -0.4191(15) 0.028(7) Uiso 1.00 1 c . . .
H(44) H -0.077(2) 0.0518(19) -0.3964(15) 0.030(7) Uiso 1.00 1 c . . .
H(45) H -0.138(2) -0.032(2) -0.2997(17) 0.039(8) Uiso 1.00 1 c . . .
H(46) H -0.2967 -0.0949 -0.3594 0.026 Uiso 1.00 1 c R . .
H(47) H -0.080(2) -0.275(2) -0.3407(18) 0.044(9) Uiso 1.00 1 c . . .
H(48) H -0.119(2) -0.285(2) -0.4231(18) 0.039(8) Uiso 1.00 1 c . . .
H(49) H 0.035(3) -0.061(2) -0.3340(18) 0.045(9) Uiso 1.00 1 c . . .
H(50) H -0.006(2) -0.144(2) -0.2884(17) 0.040(8) Uiso 1.00 1 c . . .
H(51) H -0.046(3) -0.058(2) -0.594(2) 0.055(10) Uiso 1.00 1 c . . .
H(52) H -0.052(3) 0.030(2) -0.697(2) 0.056(10) Uiso 1.00 1 c . . .
H(53) H -0.155(3) 0.154(2) -0.710(2) 0.061(11) Uiso 1.00 1 c . . .
H(54) H -0.254(3) 0.204(2) -0.622(2) 0.066(11) Uiso 1.00 1 c . . .
H(55) H -0.253(3) 0.101(2) -0.526(2) 0.061(11) Uiso 1.00 1 c . . .
H(56) H -0.413(2) -0.1872(19) -0.3338(16) 0.030(7) Uiso 1.00 1 c . . .
H(57) H -0.545(2) -0.285(2) -0.3262(17) 0.041(8) Uiso 1.00 1 c . . .
H(58) H -0.546(2) -0.430(2) -0.3691(16) 0.040(8) Uiso 1.00 1 c . . .
H(59) H -0.383(2) -0.473(2) -0.4096(16) 0.032(8) Uiso 1.00 1 c . . .
H(60) H -0.244(2) -0.3743(18) -0.4177(15) 0.025(7) Uiso 1.00 1 c . . .
H(61) H -0.545(2) -0.4718(18) -0.5743(15) 0.027(7) Uiso 1.00 1 c . . .
H(62) H -0.554(2) -0.3374(17) -0.5246(14) 0.018(6) Uiso 1.00 1 c . . .
H(63) H -0.747(2) -0.3210(17) -0.7161(14) 0.021(6) Uiso 1.00 1 c . . .
H(64) H -0.6730(18) -0.2434(16) -0.7327(12) 0.011(5) Uiso 1.00 1 c . . .
H(65) H -0.600(2) -0.3666(19) -0.7816(16) 0.033(7) Uiso 1.00 1 c . . .
H(66) H -0.4470 -0.2781 -0.7397 0.025 Uiso 1.00 1 c R . .
H(67) H -0.374(2) -0.4844(16) -0.6192(13) 0.013(5) Uiso 1.00 1 c . . .
H(68) H -0.363(2) -0.4199(17) -0.5550(15) 0.018(6) Uiso 1.00 1 c . . .
H(69) H -0.659(2) -0.459(2) -0.6879(16) 0.034(8) Uiso 1.00 1 c . . .
H(70) H -0.550(2) -0.4899(19) -0.7034(15) 0.028(7) Uiso 1.00 1 c . . .
H(71) H -0.667(2) -0.268(2) -0.4909(18) 0.048(9) Uiso 1.00 1 c . . .
H(72) H -0.764(3) -0.168(2) -0.440(2) 0.058(10) Uiso 1.00 1 c . . .
H(73) H -0.850(3) -0.048(2) -0.5115(19) 0.051(10) Uiso 1.00 1 c . . .
H(74) H -0.845(3) -0.041(2) -0.6313(19) 0.046(9) Uiso 1.00 1 c . . .
H(75) H -0.742(2) -0.138(2) -0.6809(16) 0.034(7) Uiso 1.00 1 c . . .
H(76) H -0.279(2) -0.2984(17) -0.7570(15) 0.021(6) Uiso 1.00 1 c . . .
H(77) H -0.098(2) -0.267(2) -0.7552(18) 0.043(9) Uiso 1.00 1 c . . .
H(78) H 0.035(2) -0.277(2) -0.6452(17) 0.038(8) Uiso 1.00 1 c . . .
H(79) H -0.009(2) -0.322(2) -0.5349(17) 0.043(8) Uiso 1.00 1 c . . .
H(80) H -0.197(2) -0.343(2) -0.5458(18) 0.036(8) Uiso 1.00 1 c . . .

loop_
_atom_site_aniso_label
_atom_site_aniso_U_11
_atom_site_aniso_U_22
_atom_site_aniso_U_33
_atom_site_aniso_U_12
_atom_site_aniso_U_13
_atom_site_aniso_U_23
Rh(1) 0.02726(9) 0.01569(7) 0.01687(7) 0.00356(8) 0.00843(6) 0.00170(7)
Rh(2) 0.01919(8) 0.01737(8) 0.01422(7) 0.00124(7) 0.00477(6) 0.00174(6)
Rh(3) 0.01464(7) 0.01711(7) 0.01605(7) -0.00044(7) 0.00342(6) -0.00228(7)
Rh(4) 0.01902(8) 0.01598(8) 0.01360(7) -0.00284(7) 0.00330(6) 0.00017(6)
Cl(1) 0.0223(2) 0.0233(2) 0.0230(2) 0.0006(2) 0.0090(2) -0.0026(2)
Cl(2) 0.0304(2) 0.0241(2) 0.0167(2) 0.0079(2) 0.00648(19) 0.0021(2)
Cl(4) 0.0168(2) 0.0233(2) 0.0215(2) -0.0017(2) 0.00417(18) -0.0044(2)
Cl(3) 0.0222(2) 0.0206(2) 0.0171(2) -0.0047(2) 0.00489(18) 0.0007(2)
C(406) 0.0293(12) 0.0202(10) 0.0133(9) -0.0042(9) 0.0058(8) -0.0014(8)
C(408) 0.0417(15) 0.0200(11) 0.0205(11) 0.0002(11) 0.0062(10) 0.0011(9)
C(319) 0.0397(15) 0.0392(15) 0.0233(12) -0.0104(13) 0.0029(11) 0.0105(11)
C(307) 0.0217(10) 0.0296(12) 0.0140(9) 0.0007(10) 0.0008(8) 0.0019(8)
C(403) 0.0240(11) 0.0245(11) 0.0212(10) -0.0102(9) 0.0053(9) -0.0004(9)
C(207) 0.0281(11) 0.0272(13) 0.0167(9) 0.0044(10) 0.0053(8) 0.0077(8)
C(416) 0.0291(12) 0.0179(10) 0.0231(10) 0.0029(9) 0.0079(9) -0.0022(9)
C(316) 0.0249(11) 0.0290(11) 0.0120(9) 0.0004(9) 0.0020(8) 0.0025(8)
C(410) 0.0185(10) 0.0296(12) 0.0299(11) -0.0099(10) 0.0067(8) -0.0029(10)
C(402) 0.0268(12) 0.0251(11) 0.0176(10) -0.0092(10) 0.0075(9) -0.0001(9)
C(203) 0.0181(11) 0.0274(11) 0.0181(10) 0.0050(9) 0.0056(8) 0.0032(9)
C(421) 0.0332(14) 0.0322(13) 0.0236(11) 0.0124(11) 0.0112(10) -0.0017(10)
C(418) 0.0374(15) 0.0260(12) 0.0388(14) 0.0077(11) 0.0177(12) 0.0019(11)
C(417) 0.0329(13) 0.0236(11) 0.0242(11) 0.0018(10) 0.0063(10) 0.0044(9)
C(209) 0.0306(12) 0.0444(15) 0.0219(10) 0.0051(13) 0.0114(9) 0.0093(12)
C(103) 0.0339(13) 0.0222(10) 0.0316(12) 0.0129(10) 0.0179(11) 0.0056(10)
C(411) 0.0267(12) 0.0423(15) 0.0315(12) -0.0063(12) 0.0106(10) -0.0026(12)
C(206) 0.0190(10) 0.0295(11) 0.0137(8) 0.0001(10) 0.0022(7) 0.0015(9)
C(107) 0.0406(15) 0.0216(11) 0.0223(11) 0.0018(11) 0.0017(10) -0.0040(9)
C(302) 0.0153(9) 0.0317(11) 0.0236(10) 0.0034(11) 0.0057(8) -0.0005(11)
C(317) 0.0285(12) 0.0332(13) 0.0211(10) -0.0014(11) 0.0030(9) -0.0020(10)
C(106) 0.0491(16) 0.0226(11) 0.0182(10) 0.0108(11) 0.0047(11) -0.0034(9)
C(104) 0.0531(18) 0.0328(13) 0.0304(13) 0.0190(13) 0.0259(13) 0.0093(11)
C(318) 0.0330(14) 0.0477(16) 0.0226(11) -0.0053(13) 0.0074(11) 0.0073(11)
C(108) 0.0433(16) 0.0192(11) 0.0300(13) -0.0010(11) 0.0011(11) 0.0042(10)
C(212) 0.0280(14) 0.064(2) 0.0296(14) 0.0028(14) -0.0086(11) 0.0061(14)
C(305) 0.0263(13) 0.0396(14) 0.0260(12) -0.0093(11) 0.0058(10) -0.0128(11)
C(415) 0.0317(13) 0.0381(16) 0.0395(14) 0.0006(12) 0.0128(11) -0.0005(12)
C(309) 0.0199(11) 0.059(2) 0.0278(12) -0.0062(12) -0.0016(9) -0.0037(12)
C(215) 0.0375(15) 0.0270(12) 0.0243(12) 0.0056(11) 0.0021(11) 0.0013(10)
C(404) 0.0234(12) 0.0292(12) 0.0201(10) -0.0084(10) 0.0029(9) 0.0013(9)
C(303) 0.0199(11) 0.0256(11) 0.0278(11) -0.0066(9) 0.0095(9) -0.0056(9)
C(308) 0.0263(12) 0.0348(13) 0.0219(10) 0.0081(11) 0.0052(9) 0.0076(11)
C(202) 0.0170(10) 0.0293(12) 0.0215(10) -0.0017(9) 0.0019(8) 0.0030(9)
C(409) 0.0397(15) 0.0236(12) 0.0264(12) -0.0106(11) 0.0077(11) -0.0037(10)
C(405) 0.0318(13) 0.0262(12) 0.0160(10) -0.0069(10) 0.0017(9) -0.0010(9)
C(205) 0.0278(12) 0.0329(12) 0.0161(10) 0.0053(10) 0.0050(9) -0.0004(9)
C(420) 0.0291(13) 0.0359(14) 0.0325(13) 0.0120(12) 0.0043(11) -0.0029(11)
C(321) 0.0404(15) 0.0310(13) 0.0218(11) 0.0040(12) 0.0074(11) 0.0030(10)
C(101) 0.0446(16) 0.0178(11) 0.0255(12) 0.0091(11) 0.0010(11) 0.0033(9)
C(102) 0.0322(13) 0.0227(11) 0.0230(11) 0.0084(10) 0.0081(9) 0.0029(9)
C(109) 0.0572(19) 0.0272(13) 0.0284(13) 0.0177(14) 0.0067(13) -0.0040(11)
C(419) 0.0246(13) 0.0308(14) 0.0512(16) 0.0072(11) 0.0136(12) -0.0005(12)
C(113) 0.0339(17) 0.0338(15) 0.093(2) -0.0033(14) 0.0279(18) -0.0106(18)
C(214) 0.0508(18) 0.0311(13) 0.0276(13) 0.0079(13) 0.0045(12) 0.0068(11)
C(210) 0.0226(11) 0.0264(11) 0.0168(9) 0.0077(9) 0.0055(8) 0.0006(8)
C(311) 0.0414(16) 0.0328(14) 0.0450(15) 0.0075(13) 0.0216(13) 0.0037(12)
C(217) 0.0316(13) 0.0460(16) 0.0390(13) 0.0111(14) 0.0076(11) 0.0163(15)
C(310) 0.0163(10) 0.0252(11) 0.0346(12) -0.0059(9) 0.0056(9) -0.0045(10)
C(211) 0.0233(12) 0.0460(16) 0.0270(12) 0.0030(12) 0.0035(10) 0.0066(11)
C(116) 0.0390(15) 0.0197(11) 0.0375(13) -0.0047(11) -0.0009(11) -0.0041(10)
C(313) 0.0378(16) 0.0354(15) 0.0466(17) -0.0053(13) 0.0106(13) 0.0113(13)
C(105) 0.0564(18) 0.0311(13) 0.0190(11) 0.0168(13) 0.0113(11) 0.0015(10)
C(407) 0.0312(12) 0.0191(10) 0.0173(10) -0.0014(9) 0.0064(9) -0.0000(8)
C(216) 0.0334(13) 0.0308(12) 0.0249(11) 0.0083(11) 0.0133(10) 0.0153(10)
C(221) 0.0538(19) 0.0314(14) 0.0370(14) 0.0131(14) 0.0212(14) 0.0173(12)
C(201) 0.0268(12) 0.0386(13) 0.0295(12) -0.0054(11) 0.0100(10) 0.0100(10)
C(306) 0.0199(10) 0.0316(13) 0.0148(9) -0.0016(10) 0.0024(7) -0.0060(9)
C(120) 0.048(2) 0.0360(16) 0.067(2) -0.0195(15) 0.0169(18) -0.0113(16)
C(320) 0.0534(18) 0.0279(14) 0.0279(13) -0.0050(13) 0.0063(12) 0.0066(11)
C(213) 0.0431(16) 0.0523(17) 0.0261(13) 0.0199(14) 0.0003(12) 0.0131(13)
C(114) 0.059(2) 0.0338(16) 0.080(2) -0.0021(15) 0.045(2) 0.0072(17)
C(208) 0.0318(13) 0.0294(12) 0.0251(11) -0.0011(10) 0.0064(10) 0.0102(10)
C(315) 0.0373(16) 0.0401(16) 0.0529(18) 0.0094(13) 0.0229(14) 0.0068(14)
C(121) 0.0399(16) 0.0274(13) 0.0436(16) -0.0075(12) 0.0055(13) -0.0060(12)
C(312) 0.053(2) 0.0427(16) 0.0475(18) 0.0073(15) 0.0298(16) 0.0078(14)
C(115) 0.0540(17) 0.0341(14) 0.0538(16) -0.0008(14) 0.0355(15) 0.0062(14)
C(204) 0.0258(12) 0.0273(12) 0.0186(10) 0.0076(10) 0.0040(9) -0.0012(9)
C(401) 0.0388(14) 0.0180(10) 0.0226(11) -0.0071(10) 0.0095(10) 0.0025(9)
C(414) 0.0367(17) 0.0420(17) 0.062(2) 0.0073(14) 0.0182(15) 0.0030(16)
C(110) 0.0313(13) 0.0253(12) 0.0466(15) 0.0075(10) 0.0253(12) 0.0038(11)
C(314) 0.0398(17) 0.0394(16) 0.0599(19) 0.0127(14) 0.0181(15) 0.0154(14)
C(412) 0.0318(14) 0.061(2) 0.0416(15) -0.0105(14) 0.0201(12) -0.0155(14)
C(301) 0.0191(11) 0.0452(15) 0.0289(12) 0.0068(11) 0.0030(9) 0.0016(11)
C(112) 0.0312(15) 0.0364(17) 0.080(2) 0.0032(13) 0.0053(16) -0.0024(16)
C(304) 0.0283(13) 0.0283(13) 0.0378(14) -0.0111(11) 0.0116(11) -0.0122(11)
C(111) 0.0315(13) 0.0249(13) 0.0614(17) 0.0035(12) 0.0125(12) 0.0016(13)
C(220) 0.082(2) 0.0350(16) 0.058(2) 0.0262(18) 0.045(2) 0.0237(15)
C(413) 0.0365(17) 0.0464(18) 0.067(2) -0.0008(14) 0.0236(16) -0.0148(17)
C(218) 0.0330(17) 0.071(2) 0.060(2) 0.0194(17) 0.0113(15) 0.0282(19)
C(117) 0.0369(16) 0.0376(16) 0.0532(19) -0.0069(13) -0.0034(14) 0.0049(14)
C(219) 0.056(2) 0.066(2) 0.076(2) 0.038(2) 0.040(2) 0.045(2)
C(118) 0.0368(18) 0.0436(18) 0.082(2) -0.0051(15) -0.0119(18) 0.0053(18)
C(119) 0.0311(17) 0.0376(17) 0.096(3) -0.0118(15) 0.0044(19) -0.0060(19)

loop_
_atom_type_symbol
_atom_type_description
_atom_type_scat_dispersion_real
_atom_type_scat_dispersion_imag
_atom_type_scat_source
C C 0.003 0.002
;
International Tables for Crystallography
(1992, Vol. C, Tables 4.2.6.8 and 6.1.1.4)
;
H H 0.000 0.000
;
International Tables for Crystallography
(1992, Vol. C, Table 6.1.1.4)
;
Cl Cl 0.148 0.159
;
International Tables for Crystallography
(1992, Vol. C, Tables 4.2.6.8 and 6.1.1.4)
;
Rh Rh -1.118 0.919
;
International Tables for Crystallography
(1992, Vol. C, Tables 4.2.6.8 and 6.1.1.4)
;

loop_
_geom_angle_atom_site_label_1
_geom_angle_atom_site_label_2
_geom_angle_atom_site_label_3
_geom_angle
_geom_angle_publ_flag
_geom_angle_site_symmetry_1
_geom_angle_site_symmetry_2
_geom_angle_site_symmetry_3
Cl(1) Rh(1) Cl(2) 81.33(2) yes . . .
Cl(1) Rh(1) C(103) 94.31(6) yes . . .
Cl(1) Rh(1) C(107) 148.68(7) yes . . .
Cl(1) Rh(1) C(106) 172.46(8) yes . . .
Cl(1) Rh(1) C(102) 97.69(6) yes . . .
Cl(2) Rh(1) C(103) 147.28(7) yes . . .
Cl(2) Rh(1) C(107) 95.79(7) yes . . .
Cl(2) Rh(1) C(106) 97.37(7) yes . . .
Cl(2) Rh(1) C(102) 174.13(7) yes . . .
C(103) Rh(1) C(107) 103.82(10) yes . . .
C(103) Rh(1) C(106) 82.75(10) yes . . .
C(103) Rh(1) C(102) 38.42(10) yes . . .
C(107) Rh(1) C(106) 38.71(10) yes . . .
C(107) Rh(1) C(102) 82.02(9) yes . . .
C(106) Rh(1) C(102) 84.34(9) yes . . .
Cl(1) Rh(2) Cl(2) 81.72(2) yes . . .
Cl(1) Rh(2) C(207) 93.55(7) yes . . .
Cl(1) Rh(2) C(203) 151.60(7) yes . . .
Cl(1) Rh(2) C(206) 97.43(6) yes . . .
Cl(1) Rh(2) C(202) 170.30(7) yes . . .
Cl(2) Rh(2) C(207) 154.26(6) yes . . .
Cl(2) Rh(2) C(203) 91.99(6) yes . . .
Cl(2) Rh(2) C(206) 167.11(7) yes . . .
Cl(2) Rh(2) C(202) 98.87(6) yes . . .
C(207) Rh(2) C(203) 103.25(9) yes . . .
C(207) Rh(2) C(206) 38.44(9) yes . . .
C(207) Rh(2) C(202) 81.70(9) yes . . .
C(203) Rh(2) C(206) 82.65(8) yes . . .
C(203) Rh(2) C(202) 38.05(9) yes . . .
C(206) Rh(2) C(202) 84.15(8) yes . . .
Cl(4) Rh(3) Cl(3) 81.559(18) yes . . .
Cl(4) Rh(3) C(307) 97.90(6) yes . . .
Cl(4) Rh(3) C(302) 178.66(7) yes . . .
Cl(4) Rh(3) C(303) 142.50(7) yes . . .
Cl(4) Rh(3) C(306) 96.46(6) yes . . .
Cl(3) Rh(3) C(307) 146.69(6) yes . . .
Cl(3) Rh(3) C(302) 97.86(6) yes . . .
Cl(3) Rh(3) C(303) 95.87(6) yes . . .
Cl(3) Rh(3) C(306) 174.41(7) yes . . .
C(307) Rh(3) C(302) 81.91(9) yes . . .
C(307) Rh(3) C(303) 103.70(8) yes . . .
C(307) Rh(3) C(306) 38.64(9) yes . . .
C(302) Rh(3) C(303) 38.71(10) yes . . .
C(302) Rh(3) C(306) 84.23(8) yes . . .
C(303) Rh(3) C(306) 82.50(9) yes . . .
Cl(4) Rh(4) Cl(3) 81.16(2) yes . . .
Cl(4) Rh(4) C(406) 171.02(6) yes . . .
Cl(4) Rh(4) C(403) 92.70(6) yes . . .
Cl(4) Rh(4) C(402) 96.56(7) yes . . .
Cl(4) Rh(4) C(407) 150.58(5) yes . . .
Cl(3) Rh(4) C(406) 99.85(7) yes . . .
Cl(3) Rh(4) C(403) 152.08(6) yes . . .
Cl(3) Rh(4) C(402) 169.08(6) yes . . .
Cl(3) Rh(4) C(407) 94.74(7) yes . . .
C(406) Rh(4) C(403) 82.25(9) yes . . .
C(406) Rh(4) C(402) 84.09(9) yes . . .
C(406) Rh(4) C(407) 38.40(8) yes . . .
C(403) Rh(4) C(402) 38.23(8) yes . . .
C(403) Rh(4) C(407) 103.27(9) yes . . .
C(402) Rh(4) C(407) 81.97(10) yes . . .
Rh(1) Cl(1) Rh(2) 83.98(2) yes . . .
Rh(1) Cl(2) Rh(2) 84.01(2) yes . . .
Rh(3) Cl(4) Rh(4) 84.85(2) yes . . .
Rh(3) Cl(3) Rh(4) 84.20(2) yes . . .
Rh(4) C(406) C(405) 109.57(17) yes . . .
Rh(4) C(406) C(407) 71.83(13) yes . . .
C(405) C(406) C(407) 123.5(2) yes . . .
C(407) C(408) C(401) 108.1(2) yes . . .
C(318) C(319) C(320) 118.5(2) yes . . .
Rh(3) C(307) C(316) 112.38(13) yes . . .
Rh(3) C(307) C(308) 104.90(16) yes . . .
Rh(3) C(307) C(306) 69.51(12) yes . . .
C(316) C(307) C(308) 116.6(2) yes . . .
C(316) C(307) C(306) 121.4(2) yes . . .
C(308) C(307) C(306) 118.9(2) yes . . .
Rh(4) C(403) C(410) 112.02(15) yes . . .
Rh(4) C(403) C(402) 70.05(14) yes . . .
Rh(4) C(403) C(404) 104.22(17) yes . . .
C(410) C(403) C(402) 122.3(2) yes . . .
C(410) C(403) C(404) 115.46(19) yes . . .
C(402) C(403) C(404) 119.5(2) yes . . .
Rh(2) C(207) C(206) 69.40(12) yes . . .
Rh(2) C(207) C(216) 113.26(18) yes . . .
Rh(2) C(207) C(208) 104.86(14) yes . . .
C(206) C(207) C(216) 121.9(2) yes . . .
C(206) C(207) C(208) 119.5(2) yes . . .
C(216) C(207) C(208) 115.5(2) yes . . .
C(421) C(416) C(417) 117.4(2) yes . . .
C(421) C(416) C(407) 120.7(2) yes . . .
C(417) C(416) C(407) 121.9(2) yes . . .
C(307) C(316) C(317) 122.1(2) yes . . .
C(307) C(316) C(321) 120.5(2) yes . . .
C(317) C(316) C(321) 117.3(2) yes . . .
C(403) C(410) C(411) 121.8(2) yes . . .
C(403) C(410) C(415) 121.5(2) yes . . .
C(411) C(410) C(415) 116.7(2) yes . . .
Rh(4) C(402) C(403) 71.71(15) yes . . .
Rh(4) C(402) C(401) 110.12(18) yes . . .
C(403) C(402) C(401) 124.1(2) yes . . .
Rh(2) C(203) C(202) 70.11(14) yes . . .
Rh(2) C(203) C(210) 113.53(17) yes . . .
Rh(2) C(203) C(204) 103.41(14) yes . . .
C(202) C(203) C(210) 120.77(19) yes . . .
C(202) C(203) C(204) 120.2(2) yes . . .
C(210) C(203) C(204) 116.0(2) yes . . .
C(416) C(421) C(420) 121.6(2) yes . . .
C(417) C(418) C(419) 120.4(2) yes . . .
C(416) C(417) C(418) 121.1(2) yes . . .
C(205) C(209) C(201) 107.8(2) yes . . .
Rh(1) C(103) C(104) 103.69(18) yes . . .
Rh(1) C(103) C(102) 70.51(16) yes . . .
Rh(1) C(103) C(110) 110.06(18) yes . . .
C(104) C(103) C(102) 118.4(2) yes . . .
C(104) C(103) C(110) 117.6(2) yes . . .
C(102) C(103) C(110) 121.8(2) yes . . .
C(410) C(411) C(412) 121.2(2) yes . . .
Rh(2) C(206) C(207) 72.16(12) yes . . .
Rh(2) C(206) C(205) 109.47(13) yes . . .
C(207) C(206) C(205) 124.1(2) yes . . .
Rh(1) C(107) C(106) 69.85(14) yes . . .
Rh(1) C(107) C(108) 104.43(16) yes . . .
Rh(1) C(107) C(116) 112.25(17) yes . . .
C(106) C(107) C(108) 118.9(2) yes . . .
C(106) C(107) C(116) 121.5(2) yes . . .
C(108) C(107) C(116) 116.7(2) yes . . .
Rh(3) C(302) C(303) 70.79(13) yes . . .
Rh(3) C(302) C(301) 110.00(17) yes . . .
C(303) C(302) C(301) 123.0(2) yes . . .
C(316) C(317) C(318) 120.7(2) yes . . .
Rh(1) C(106) C(107) 71.44(13) yes . . .
Rh(1) C(106) C(105) 109.31(17) yes . . .
C(107) C(106) C(105) 123.5(2) yes . . .
C(103) C(104) C(105) 108.4(2) yes . . .
C(319) C(318) C(317) 121.6(3) yes . . .
C(107) C(108) C(101) 108.4(2) yes . . .
C(211) C(212) C(213) 121.0(2) yes . . .
C(309) C(305) C(306) 111.8(2) yes . . .
C(309) C(305) C(304) 107.9(2) yes . . .
C(306) C(305) C(304) 106.57(19) yes . . .
C(410) C(415) C(414) 121.8(2) yes . . .
C(305) C(309) C(301) 106.9(2) yes . . .
C(214) C(215) C(210) 120.6(2) yes . . .
C(403) C(404) C(405) 107.76(18) yes . . .
Rh(3) C(303) C(302) 70.50(13) yes . . .
Rh(3) C(303) C(310) 112.42(14) yes . . .
Rh(3) C(303) C(304) 103.57(18) yes . . .
C(302) C(303) C(310) 122.2(2) yes . . .
C(302) C(303) C(304) 119.4(2) yes . . .
C(310) C(303) C(304) 115.6(2) yes . . .
C(307) C(308) C(301) 107.8(2) yes . . .
Rh(2) C(202) C(203) 71.84(14) yes . . .
Rh(2) C(202) C(201) 109.88(15) yes . . .
C(203) C(202) C(201) 123.4(2) yes . . .
C(405) C(409) C(401) 107.4(2) yes . . .
C(406) C(405) C(404) 107.63(19) yes . . .
C(406) C(405) C(409) 111.16(19) yes . . .
C(404) C(405) C(409) 107.5(2) yes . . .
C(209) C(205) C(206) 110.3(2) yes . . .
C(209) C(205) C(204) 107.47(19) yes . . .
C(206) C(205) C(204) 107.7(2) yes . . .
C(421) C(420) C(419) 119.6(2) yes . . .
C(316) C(321) C(320) 121.7(2) yes . . .
C(108) C(101) C(102) 107.2(2) yes . . .
C(108) C(101) C(109) 106.9(2) yes . . .
C(102) C(101) C(109) 112.0(2) yes . . .
Rh(1) C(102) C(103) 71.07(15) yes . . .
Rh(1) C(102) C(101) 110.03(16) yes . . .
C(103) C(102) C(101) 123.8(2) yes . . .
C(101) C(109) C(105) 106.7(2) yes . . .
C(418) C(419) C(420) 119.8(2) yes . . .
C(114) C(113) C(112) 119.8(3) yes . . .
C(215) C(214) C(213) 120.7(2) yes . . .
C(203) C(210) C(215) 121.12(19) yes . . .
C(203) C(210) C(211) 121.0(2) yes . . .
C(215) C(210) C(211) 117.9(2) yes . . .
C(310) C(311) C(312) 121.3(2) yes . . .
C(216) C(217) C(218) 121.2(3) yes . . .
C(303) C(310) C(311) 122.2(2) yes . . .
C(303) C(310) C(315) 120.6(2) yes . . .
C(311) C(310) C(315) 117.0(2) yes . . .
C(212) C(211) C(210) 120.6(2) yes . . .
C(107) C(116) C(121) 120.3(2) yes . . .
C(107) C(116) C(117) 122.5(2) yes . . .
C(121) C(116) C(117) 117.1(3) yes . . .
C(312) C(313) C(314) 118.4(3) yes . . .
C(106) C(105) C(104) 108.2(2) yes . . .
C(106) C(105) C(109) 111.4(2) yes . . .
C(104) C(105) C(109) 107.6(2) yes . . .
Rh(4) C(407) C(406) 69.78(13) yes . . .
Rh(4) C(407) C(408) 104.44(17) yes . . .
Rh(4) C(407) C(416) 111.61(15) yes . . .
C(406) C(407) C(408) 119.2(2) yes . . .
C(406) C(407) C(416) 121.6(2) yes . . .
C(408) C(407) C(416) 116.4(2) yes . . .
C(207) C(216) C(217) 121.6(2) yes . . .
C(207) C(216) C(221) 121.0(2) yes . . .
C(217) C(216) C(221) 117.3(2) yes . . .
C(216) C(221) C(220) 121.5(2) yes . . .
C(209) C(201) C(202) 110.8(2) yes . . .
C(209) C(201) C(208) 107.94(19) yes . . .
C(202) C(201) C(208) 107.3(2) yes . . .
Rh(3) C(306) C(307) 71.86(12) yes . . .
Rh(3) C(306) C(305) 109.82(16) yes . . .
C(307) C(306) C(305) 123.7(2) yes . . .
C(121) C(120) C(119) 120.3(4) yes . . .
C(319) C(320) C(321) 120.3(2) yes . . .
C(212) C(213) C(214) 119.2(2) yes . . .
C(113) C(114) C(115) 121.5(3) yes . . .
C(207) C(208) C(201) 107.8(2) yes . . .
C(310) C(315) C(314) 121.5(3) yes . . .
C(116) C(121) C(120) 121.7(2) yes . . .
C(311) C(312) C(313) 121.0(3) yes . . .
C(114) C(115) C(110) 120.5(2) yes . . .
C(203) C(204) C(205) 107.8(2) yes . . .
C(408) C(401) C(402) 107.9(2) yes . . .
C(408) C(401) C(409) 107.4(2) yes . . .
C(402) C(401) C(409) 110.49(19) yes . . .
C(415) C(414) C(413) 120.3(3) yes . . .
C(103) C(110) C(115) 120.7(2) yes . . .
C(103) C(110) C(111) 121.9(2) yes . . .
C(115) C(110) C(111) 117.4(2) yes . . .
C(313) C(314) C(315) 120.6(3) yes . . .
C(411) C(412) C(413) 120.7(3) yes . . .
C(302) C(301) C(309) 111.7(2) yes . . .
C(302) C(301) C(308) 107.22(19) yes . . .
C(309) C(301) C(308) 108.2(2) yes . . .
C(113) C(112) C(111) 119.2(3) yes . . .
C(305) C(304) C(303) 108.0(2) yes . . .
C(110) C(111) C(112) 121.6(3) yes . . .
C(221) C(220) C(219) 120.1(3) yes . . .
C(414) C(413) C(412) 119.3(3) yes . . .
C(217) C(218) C(219) 120.2(3) yes . . .
C(116) C(117) C(118) 121.1(3) yes . . .
C(220) C(219) C(218) 119.7(3) yes . . .
C(117) C(118) C(119) 120.8(3) yes . . .
C(120) C(119) C(118) 118.9(3) yes . . .
Rh(4) C(406) H(66) 105.5 no . . .
C(405) C(406) H(66) 118.5 no . . .
C(407) C(406) H(66) 114.6 no . . .
C(407) C(408) H(67) 113.2(15) no . . .
C(407) C(408) H(68) 111.5(17) no . . .
C(401) C(408) H(67) 111.2(14) no . . .
C(401) C(408) H(68) 108.3(19) no . . .
H(67) C(408) H(68) 104(2) no . . .
C(318) C(319) H(58) 119(2) no . . .
C(320) C(319) H(58) 122(2) no . . .
Rh(4) C(402) H(62) 112.1(15) no . . .
C(403) C(402) H(62) 116.4(15) no . . .
C(401) C(402) H(62) 113.7(15) no . . .
C(416) C(421) H(80) 117(2) no . . .
C(420) C(421) H(80) 120(2) no . . .
C(417) C(418) H(77) 120.1(18) no . . .
C(419) C(418) H(77) 119.4(18) no . . .
C(416) C(417) H(76) 122(2) no . . .
C(418) C(417) H(76) 117(2) no . . .
C(205) C(209) H(29) 105.5(19) no . . .
C(205) C(209) H(30) 111.3(17) no . . .
C(201) C(209) H(29) 114.9(17) no . . .
C(201) C(209) H(30) 109.7(17) no . . .
H(29) C(209) H(30) 108(2) no . . .
C(410) C(411) H(71) 114(2) no . . .
C(412) C(411) H(71) 125(2) no . . .
Rh(2) C(206) H(26) 106.1(15) no . . .
C(207) C(206) H(26) 112.9(14) no . . .
C(205) C(206) H(26) 119.2(15) no . . .
Rh(3) C(302) H(42) 105.8(15) no . . .
C(303) C(302) H(42) 123.9(16) no . . .
C(301) C(302) H(42) 110.8(15) no . . .
C(316) C(317) H(56) 122(2) no . . .
C(318) C(317) H(56) 117(2) no . . .
Rh(1) C(106) H(6) 99.3 no . . .
C(107) C(106) H(6) 122.5 no . . .
C(105) C(106) H(6) 113.3 no . . .
C(103) C(104) H(3) 111.9(12) no . . .
C(103) C(104) H(4) 111.5(17) no . . .
C(105) C(104) H(3) 111.7(13) no . . .
C(105) C(104) H(4) 107.8(16) no . . .
H(3) C(104) H(4) 105(2) no . . .
C(319) C(318) H(57) 122(2) no . . .
C(317) C(318) H(57) 117(2) no . . .
C(107) C(108) H(7) 109.7(10) no . . .
C(107) C(108) H(8) 109.8(16) no . . .
C(101) C(108) H(7) 112.6(12) no . . .
C(101) C(108) H(8) 106.0(16) no . . .
H(7) C(108) H(8) 110(2) no . . .
C(211) C(212) H(32) 115(2) no . . .
C(213) C(212) H(32) 124(2) no . . .
C(309) C(305) H(45) 106.8(18) no . . .
C(306) C(305) H(45) 107(2) no . . .
C(304) C(305) H(45) 116.9(19) no . . .
C(410) C(415) H(75) 119(2) no . . .
C(414) C(415) H(75) 119(2) no . . .
C(305) C(309) H(49) 106(2) no . . .
C(305) C(309) H(50) 114.7(19) no . . .
C(301) C(309) H(49) 113(2) no . . .
C(301) C(309) H(50) 104.4(19) no . . .
H(49) C(309) H(50) 112(2) no . . .
C(214) C(215) H(35) 119.7(16) no . . .
C(210) C(215) H(35) 119.7(16) no . . .
C(403) C(404) H(63) 108.1(15) no . . .
C(403) C(404) H(64) 110.7(13) no . . .
C(405) C(404) H(63) 113.0(15) no . . .
C(405) C(404) H(64) 111.3(15) no . . .
H(63) C(404) H(64) 105.9(19) no . . .
C(307) C(308) H(47) 113(2) no . . .
C(307) C(308) H(48) 109(2) no . . .
C(301) C(308) H(47) 111.0(19) no . . .
C(301) C(308) H(48) 110(2) no . . .
H(47) C(308) H(48) 106(2) no . . .
Rh(2) C(202) H(22) 107.9(18) no . . .
C(203) C(202) H(22) 121.3(15) no . . .
C(201) C(202) H(22) 111.8(16) no . . .
C(405) C(409) H(69) 109.7(19) no . . .
C(405) C(409) H(70) 113.3(19) no . . .
C(401) C(409) H(69) 110.1(19) no . . .
C(401) C(409) H(70) 106.8(16) no . . .
H(69) C(409) H(70) 109(2) no . . .
C(406) C(405) H(65) 105.8(19) no . . .
C(404) C(405) H(65) 112.2(18) no . . .
C(409) C(405) H(65) 112.5(17) no . . .
C(209) C(205) H(25) 116.7(18) no . . .
C(206) C(205) H(25) 106.9(17) no . . .
C(204) C(205) H(25) 107.3(15) no . . .
C(421) C(420) H(79) 119(2) no . . .
C(419) C(420) H(79) 121(2) no . . .
C(316) C(321) H(60) 117.2(17) no . . .
C(320) C(321) H(60) 121.1(17) no . . .
C(108) C(101) H(1) 119(2) no . . .
C(102) C(101) H(1) 105.1(16) no . . .
C(109) C(101) H(1) 106.9(19) no . . .
Rh(1) C(102) H(2) 102.6 no . . .
C(103) C(102) H(2) 126.2 no . . .
C(101) C(102) H(2) 108.8 no . . .
C(101) C(109) H(9) 109.3(19) no . . .
C(101) C(109) H(10) 109.2(16) no . . .
C(105) C(109) H(9) 112.3(16) no . . .
C(105) C(109) H(10) 110.2(18) no . . .
H(9) C(109) H(10) 109(2) no . . .
C(418) C(419) H(78) 119.5(19) no . . .
C(420) C(419) H(78) 120.7(19) no . . .
C(114) C(113) H(13) 121(2) no . . .
C(112) C(113) H(13) 119(2) no . . .
C(215) C(214) H(34) 119.2(17) no . . .
C(213) C(214) H(34) 120.1(17) no . . .
C(310) C(311) H(51) 117(2) no . . .
C(312) C(311) H(51) 121(2) no . . .
C(216) C(217) H(36) 117.8(18) no . . .
C(218) C(217) H(36) 120.8(18) no . . .
C(212) C(211) H(31) 122.4(17) no . . .
C(210) C(211) H(31) 116.8(16) no . . .
C(312) C(313) H(53) 119(2) no . . .
C(314) C(313) H(53) 122(2) no . . .
C(106) C(105) H(5) 109.4(18) no . . .
C(104) C(105) H(5) 110.0(18) no . . .
C(109) C(105) H(5) 110.2(17) no . . .
C(216) C(221) H(40) 119(2) no . . .
C(220) C(221) H(40) 120(2) no . . .
C(209) C(201) H(21) 109.1(19) no . . .
C(202) C(201) H(21) 113.3(16) no . . .
C(208) C(201) H(21) 108(2) no . . .
Rh(3) C(306) H(46) 110.1 no . . .
C(307) C(306) H(46) 119.9 no . . .
C(305) C(306) H(46) 112.0 no . . .
C(121) C(120) H(19) 117(2) no . . .
C(119) C(120) H(19) 122(2) no . . .
C(319) C(320) H(59) 122(2) no . . .
C(321) C(320) H(59) 118(2) no . . .
C(212) C(213) H(33) 117(2) no . . .
C(214) C(213) H(33) 124(2) no . . .
C(113) C(114) H(14) 122(2) no . . .
C(115) C(114) H(14) 116(2) no . . .
C(207) C(208) H(27) 112.8(16) no . . .
C(207) C(208) H(28) 110.4(19) no . . .
C(201) C(208) H(27) 114.2(18) no . . .
C(201) C(208) H(28) 116.0(16) no . . .
H(27) C(208) H(28) 95(2) no . . .
C(310) C(315) H(55) 119(2) no . . .
C(314) C(315) H(55) 119(2) no . . .
C(116) C(121) H(20) 120(2) no . . .
C(120) C(121) H(20) 118(2) no . . .
C(311) C(312) H(52) 121(2) no . . .
C(313) C(312) H(52) 118(2) no . . .
C(114) C(115) H(15) 126(2) no . . .
C(110) C(115) H(15) 113(2) no . . .
C(203) C(204) H(23) 110.1(14) no . . .
C(203) C(204) H(24) 112.4(17) no . . .
C(205) C(204) H(23) 110.0(16) no . . .
C(205) C(204) H(24) 110.6(15) no . . .
H(23) C(204) H(24) 106(2) no . . .
C(408) C(401) H(61) 114.3(17) no . . .
C(402) C(401) H(61) 107.8(18) no . . .
C(409) C(401) H(61) 108.9(15) no . . .
C(415) C(414) H(74) 123(2) no . . .
C(413) C(414) H(74) 116(2) no . . .
C(313) C(314) H(54) 120(2) no . . .
C(315) C(314) H(54) 119(2) no . . .
C(411) C(412) H(72) 111(2) no . . .
C(413) C(412) H(72) 128(2) no . . .
C(302) C(301) H(41) 109.1(18) no . . .
C(309) C(301) H(41) 111.8(16) no . . .
C(308) C(301) H(41) 108.6(18) no . . .
C(113) C(112) H(12) 123(2) no . . .
C(111) C(112) H(12) 117(2) no . . .
C(305) C(304) H(43) 113.3(17) no . . .
C(305) C(304) H(44) 112.3(16) no . . .
C(303) C(304) H(43) 109.1(15) no . . .
C(303) C(304) H(44) 111.6(19) no . . .
H(43) C(304) H(44) 102(2) no . . .
C(110) C(111) H(11) 119.7(19) no . . .
C(112) C(111) H(11) 118.7(19) no . . .
C(221) C(220) H(39) 118(2) no . . .
C(219) C(220) H(39) 122(2) no . . .
C(414) C(413) H(73) 124(2) no . . .
C(412) C(413) H(73) 117(2) no . . .
C(217) C(218) H(37) 116(2) no . . .
C(219) C(218) H(37) 123(2) no . . .
C(116) C(117) H(16) 118.4(18) no . . .
C(118) C(117) H(16) 120.4(18) no . . .
C(220) C(219) H(38) 125(2) no . . .
C(218) C(219) H(38) 116(2) no . . .
C(117) C(118) H(17) 117(2) no . . .
C(119) C(118) H(17) 122(2) no . . .
C(120) C(119) H(18) 122(2) no . . .
C(118) C(119) H(18) 119(2) no . . .

loop_
_geom_bond_atom_site_label_1
_geom_bond_atom_site_label_2
_geom_bond_distance
_geom_bond_publ_flag
_geom_bond_site_symmetry_1
_geom_bond_site_symmetry_2
Rh(1) Cl(1) 2.4037(6) yes . .
Rh(1) Cl(2) 2.3764(7) yes . .
Rh(1) C(103) 2.142(2) yes . .
Rh(1) C(107) 2.154(2) yes . .
Rh(1) C(106) 2.133(2) yes . .
Rh(1) C(102) 2.135(2) yes . .
Rh(2) Cl(1) 2.3676(6) yes . .
Rh(2) Cl(2) 2.3936(5) yes . .
Rh(2) C(207) 2.161(2) yes . .
Rh(2) C(203) 2.156(2) yes . .
Rh(2) C(206) 2.125(2) yes . .
Rh(2) C(202) 2.133(2) yes . .
Rh(3) Cl(4) 2.3708(5) yes . .
Rh(3) Cl(3) 2.4004(5) yes . .
Rh(3) C(307) 2.155(2) yes . .
Rh(3) C(302) 2.132(2) yes . .
Rh(3) C(303) 2.135(2) yes . .
Rh(3) C(306) 2.124(2) yes . .
Rh(4) Cl(4) 2.3953(7) yes . .
Rh(4) Cl(3) 2.3956(7) yes . .
Rh(4) C(406) 2.135(2) yes . .
Rh(4) C(403) 2.147(2) yes . .
Rh(4) C(402) 2.126(2) yes . .
Rh(4) C(407) 2.161(2) yes . .
C(406) C(405) 1.531(3) yes . .
C(406) C(407) 1.413(3) yes . .
C(408) C(407) 1.525(3) yes . .
C(408) C(401) 1.508(4) yes . .
C(319) C(318) 1.376(4) yes . .
C(319) C(320) 1.388(4) yes . .
C(307) C(316) 1.496(3) yes . .
C(307) C(308) 1.520(3) yes . .
C(307) C(306) 1.416(3) yes . .
C(403) C(410) 1.501(3) yes . .
C(403) C(402) 1.400(3) yes . .
C(403) C(404) 1.525(3) yes . .
C(207) C(206) 1.411(3) yes . .
C(207) C(216) 1.494(3) yes . .
C(207) C(208) 1.514(3) yes . .
C(416) C(421) 1.395(3) yes . .
C(416) C(417) 1.397(3) yes . .
C(416) C(407) 1.488(3) yes . .
C(316) C(317) 1.394(3) yes . .
C(316) C(321) 1.398(3) yes . .
C(410) C(411) 1.396(3) yes . .
C(410) C(415) 1.385(3) yes . .
C(402) C(401) 1.533(3) yes . .
C(203) C(202) 1.398(3) yes . .
C(203) C(210) 1.495(3) yes . .
C(203) C(204) 1.516(3) yes . .
C(421) C(420) 1.390(4) yes . .
C(418) C(417) 1.383(4) yes . .
C(418) C(419) 1.379(3) yes . .
C(209) C(205) 1.519(4) yes . .
C(209) C(201) 1.527(3) yes . .
C(103) C(104) 1.533(3) yes . .
C(103) C(102) 1.408(3) yes . .
C(103) C(110) 1.477(3) yes . .
C(411) C(412) 1.385(4) yes . .
C(206) C(205) 1.534(3) yes . .
C(107) C(106) 1.421(4) yes . .
C(107) C(108) 1.521(3) yes . .
C(107) C(116) 1.490(4) yes . .
C(302) C(303) 1.414(3) yes . .
C(302) C(301) 1.530(3) yes . .
C(317) C(318) 1.386(4) yes . .
C(106) C(105) 1.520(4) yes . .
C(104) C(105) 1.507(4) yes . .
C(108) C(101) 1.516(4) yes . .
C(212) C(211) 1.385(4) yes . .
C(212) C(213) 1.370(5) yes . .
C(305) C(309) 1.522(4) yes . .
C(305) C(306) 1.530(3) yes . .
C(305) C(304) 1.516(4) yes . .
C(415) C(414) 1.383(4) yes . .
C(309) C(301) 1.521(4) yes . .
C(215) C(214) 1.384(3) yes . .
C(215) C(210) 1.397(3) yes . .
C(404) C(405) 1.517(3) yes . .
C(303) C(310) 1.486(3) yes . .
C(303) C(304) 1.525(3) yes . .
C(308) C(301) 1.520(4) yes . .
C(202) C(201) 1.535(3) yes . .
C(409) C(405) 1.524(3) yes . .
C(409) C(401) 1.533(3) yes . .
C(205) C(204) 1.528(3) yes . .
C(420) C(419) 1.382(4) yes . .
C(321) C(320) 1.384(4) yes . .
C(101) C(102) 1.527(3) yes . .
C(101) C(109) 1.527(4) yes . .
C(109) C(105) 1.532(4) yes . .
C(113) C(114) 1.362(5) yes . .
C(113) C(112) 1.392(5) yes . .
C(214) C(213) 1.376(4) yes . .
C(210) C(211) 1.393(3) yes . .
C(311) C(310) 1.397(4) yes . .
C(311) C(312) 1.379(4) yes . .
C(217) C(216) 1.391(3) yes . .
C(217) C(218) 1.385(4) yes . .
C(310) C(315) 1.384(4) yes . .
C(116) C(121) 1.397(4) yes . .
C(116) C(117) 1.397(4) yes . .
C(313) C(312) 1.379(4) yes . .
C(313) C(314) 1.378(5) yes . .
C(216) C(221) 1.391(3) yes . .
C(221) C(220) 1.380(5) yes . .
C(201) C(208) 1.515(3) yes . .
C(120) C(121) 1.379(5) yes . .
C(120) C(119) 1.380(5) yes . .
C(114) C(115) 1.377(4) yes . .
C(315) C(314) 1.390(5) yes . .
C(115) C(110) 1.400(4) yes . .
C(414) C(413) 1.372(5) yes . .
C(110) C(111) 1.404(3) yes . .
C(412) C(413) 1.362(4) yes . .
C(112) C(111) 1.384(4) yes . .
C(220) C(219) 1.374(5) yes . .
C(218) C(219) 1.373(6) yes . .
C(117) C(118) 1.377(5) yes . .
C(118) C(119) 1.386(6) yes . .
C(406) H(66) 0.938 no . .
C(408) H(67) 1.03(2) no . .
C(408) H(68) 0.90(2) no . .
C(319) H(58) 0.99(3) no . .
C(402) H(62) 0.98(2) no . .
C(421) H(80) 0.81(3) no . .
C(418) H(77) 0.95(3) no . .
C(417) H(76) 0.90(2) no . .
C(209) H(29) 0.97(3) no . .
C(209) H(30) 1.03(3) no . .
C(411) H(71) 0.98(3) no . .
C(206) H(26) 0.94(2) no . .
C(302) H(42) 0.91(2) no . .
C(317) H(56) 0.96(3) no . .
C(106) H(6) 1.060 no . .
C(104) H(3) 1.11(3) no . .
C(104) H(4) 0.98(3) no . .
C(318) H(57) 0.93(3) no . .
C(108) H(7) 1.26(2) no . .
C(108) H(8) 0.97(3) no . .
C(212) H(32) 0.97(3) no . .
C(305) H(45) 0.96(3) no . .
C(415) H(75) 0.89(3) no . .
C(309) H(49) 0.99(3) no . .
C(309) H(50) 1.02(3) no . .
C(215) H(35) 1.05(2) no . .
C(404) H(63) 1.03(2) no . .
C(404) H(64) 0.94(2) no . .
C(308) H(47) 0.96(3) no . .
C(308) H(48) 0.92(3) no . .
C(202) H(22) 0.92(2) no . .
C(409) H(69) 0.91(3) no . .
C(409) H(70) 0.95(3) no . .
C(405) H(65) 0.99(3) no . .
C(205) H(25) 0.96(2) no . .
C(420) H(79) 0.98(3) no . .
C(321) H(60) 0.96(3) no . .
C(101) H(1) 0.87(2) no . .
C(102) H(2) 0.880 no . .
C(109) H(9) 1.00(3) no . .
C(109) H(10) 1.00(3) no . .
C(419) H(78) 0.91(3) no . .
C(113) H(13) 1.01(3) no . .
C(214) H(34) 0.99(3) no . .
C(311) H(51) 0.90(3) no . .
C(217) H(36) 0.98(3) no . .
C(211) H(31) 0.95(3) no . .
C(313) H(53) 0.89(4) no . .
C(105) H(5) 0.93(2) no . .
C(221) H(40) 0.96(3) no . .
C(201) H(21) 0.95(3) no . .
C(306) H(46) 0.914 no . .
C(120) H(19) 0.78(4) no . .
C(320) H(59) 0.91(3) no . .
C(213) H(33) 0.88(3) no . .
C(114) H(14) 0.95(4) no . .
C(208) H(27) 1.07(3) no . .
C(208) H(28) 0.98(3) no . .
C(315) H(55) 0.93(4) no . .
C(121) H(20) 0.89(3) no . .
C(312) H(52) 0.93(4) no . .
C(115) H(15) 1.12(4) no . .
C(204) H(23) 0.95(2) no . .
C(204) H(24) 0.97(3) no . .
C(401) H(61) 0.96(3) no . .
C(414) H(74) 0.85(3) no . .
C(314) H(54) 1.08(3) no . .
C(412) H(72) 0.95(3) no . .
C(301) H(41) 0.96(3) no . .
C(112) H(12) 0.90(4) no . .
C(304) H(43) 1.04(3) no . .
C(304) H(44) 0.96(3) no . .
C(111) H(11) 0.94(3) no . .
C(220) H(39) 0.98(3) no . .
C(413) H(73) 0.89(4) no . .
C(218) H(37) 0.99(3) no . .
C(117) H(16) 0.97(3) no . .
C(219) H(38) 0.97(4) no . .
C(118) H(17) 0.99(3) no . .
C(119) H(18) 0.82(4) no . .

loop_
_geom_contact_atom_site_label_1
_geom_contact_atom_site_label_2
_geom_contact_distance
_geom_contact_publ_flag
_geom_contact_site_symmetry_1
_geom_contact_site_symmetry_2
Rh(1) Rh(2) 3.1922(3) ? . .
Rh(1) C(104) 2.914(3) ? . .
Rh(1) C(108) 2.930(2) ? . .
Rh(1) C(101) 3.020(2) ? . .
Rh(1) C(116) 3.048(2) ? . .
Rh(1) C(105) 3.000(2) ? . .
Rh(1) C(110) 2.990(2) ? . .
Rh(2) Rh(1) 3.1922(3) ? . .
Rh(2) C(205) 3.007(2) ? . .
Rh(2) C(210) 3.075(2) ? . .
Rh(2) C(216) 3.074(2) ? . .
Rh(2) C(201) 3.022(3) ? . .
Rh(2) C(208) 2.939(2) ? . .
Rh(2) C(204) 2.909(2) ? . .
Rh(3) Rh(4) 3.2154(3) ? . .
Rh(3) C(316) 3.055(2) ? . .
Rh(3) C(305) 3.009(2) ? . .
Rh(3) C(308) 2.939(2) ? . .
Rh(3) C(310) 3.031(2) ? . .
Rh(3) C(301) 3.019(2) ? . .
Rh(3) C(304) 2.901(2) ? . .
Rh(4) Rh(3) 3.2154(3) ? . .
Rh(4) C(408) 2.940(2) ? . .
Rh(4) C(416) 3.042(2) ? . .
Rh(4) C(410) 3.046(2) ? . .
Rh(4) C(404) 2.924(2) ? . .
Rh(4) C(405) 3.015(2) ? . .
Rh(4) C(401) 3.018(2) ? . .
Cl(1) Cl(2) 3.1149(7) ? . .
Cl(1) C(207) 3.303(2) ? . .
Cl(1) C(103) 3.338(2) ? . .
Cl(1) C(206) 3.379(2) ? . .
Cl(1) C(102) 3.422(2) ? . .
Cl(1) C(217) 3.457(3) ? . .
Cl(1) C(216) 3.122(2) ? . .
Cl(1) C(221) 3.591(3) ? . .
Cl(1) C(115) 3.553(3) ? . .
Cl(1) C(110) 3.076(3) ? . .
Cl(1) C(111) 3.239(3) ? . .
Cl(2) Cl(1) 3.1149(7) ? . .
Cl(2) C(203) 3.276(2) ? . .
Cl(2) C(107) 3.364(2) ? . .
Cl(2) C(106) 3.391(2) ? . .
Cl(2) C(215) 3.417(2) ? . .
Cl(2) C(202) 3.443(2) ? . .
Cl(2) C(210) 3.046(2) ? . .
Cl(2) C(211) 3.434(3) ? . .
Cl(2) C(116) 3.194(2) ? . .
Cl(2) C(117) 3.273(3) ? . .
Cl(4) Cl(3) 3.1164(8) ? . .
Cl(4) C(307) 3.416(2) ? . .
Cl(4) C(403) 3.291(2) ? . .
Cl(4) C(316) 3.301(2) ? . .
Cl(4) C(410) 3.066(2) ? . .
Cl(4) C(402) 3.380(2) ? . .
Cl(4) C(411) 3.121(2) ? . .
Cl(4) C(317) 3.260(2) ? . .
Cl(4) C(306) 3.356(2) ? . .
Cl(3) Cl(4) 3.1164(8) ? . .
Cl(3) C(406) 3.471(2) ? . .
Cl(3) C(416) 3.124(2) ? . .
Cl(3) C(421) 3.534(2) ? . .
Cl(3) C(417) 3.398(2) ? . .
Cl(3) C(302) 3.4212(19) ? . .
Cl(3) C(303) 3.372(2) ? . .
Cl(3) C(311) 3.413(3) ? . .
Cl(3) C(310) 3.196(2) ? . .
Cl(3) C(105) 3.543(2) ? . .
Cl(3) C(407) 3.357(2) ? . .
C(406) Cl(3) 3.471(2) ? . .
C(406) C(408) 2.535(3) ? . .
C(406) C(403) 2.816(3) ? . .
C(406) C(416) 2.533(3) ? . .
C(406) C(402) 2.853(3) ? . .
C(406) C(417) 2.998(4) ? . .
C(406) C(404) 2.459(3) ? . .
C(406) C(409) 2.520(3) ? . .
C(406) C(401) 2.743(3) ? . .
C(408) Rh(4) 2.940(2) ? . .
C(408) C(406) 2.535(3) ? . .
C(408) C(403) 3.529(3) ? . .
C(408) C(416) 2.561(3) ? . .
C(408) C(402) 2.459(3) ? . .
C(408) C(421) 3.010(4) ? . .
C(408) C(409) 2.451(3) ? . .
C(408) C(405) 3.007(3) ? . .
C(319) C(316) 2.817(4) ? . .
C(319) C(317) 2.410(4) ? . .
C(319) C(321) 2.403(4) ? . .
C(307) Cl(4) 3.416(2) ? . .
C(307) C(302) 2.810(3) ? . .
C(307) C(317) 2.530(3) ? . .
C(307) C(305) 2.598(3) ? . .
C(307) C(309) 2.891(3) ? . .
C(307) C(303) 3.374(3) ? . .
C(307) C(321) 2.512(3) ? . .
C(307) C(301) 2.457(3) ? . .
C(307) C(304) 3.525(3) ? . .
C(403) Cl(4) 3.291(2) ? . .
C(403) C(406) 2.816(3) ? . .
C(403) C(408) 3.529(3) ? . .
C(403) C(411) 2.532(3) ? . .
C(403) C(415) 2.518(3) ? . .
C(403) C(409) 2.868(3) ? . .
C(403) C(405) 2.457(3) ? . .
C(403) C(407) 3.378(3) ? . .
C(403) C(401) 2.591(3) ? . .
C(207) Cl(1) 3.303(2) ? . .
C(207) C(203) 3.384(3) ? . .
C(207) C(209) 2.867(3) ? . .
C(207) C(202) 2.809(3) ? . .
C(207) C(205) 2.602(3) ? . .
C(207) C(217) 2.519(3) ? . .
C(207) C(221) 2.512(4) ? . .
C(207) C(201) 2.448(3) ? . .
C(207) C(204) 3.543(3) ? . .
C(416) Rh(4) 3.042(2) ? . .
C(416) Cl(3) 3.124(2) ? . .
C(416) C(406) 2.533(3) ? . .
C(416) C(408) 2.561(3) ? . .
C(416) C(418) 2.420(4) ? . .
C(416) C(420) 2.430(3) ? . .
C(416) C(419) 2.803(4) ? . .
C(316) Rh(3) 3.055(2) ? . .
C(316) Cl(4) 3.301(2) ? . .
C(316) C(319) 2.817(4) ? . .
C(316) C(318) 2.415(4) ? . .
C(316) C(308) 2.567(3) ? . .
C(316) C(306) 2.539(3) ? . .
C(316) C(320) 2.429(3) ? . .
C(410) Rh(4) 3.046(2) ? . .
C(410) Cl(4) 3.066(2) ? . .
C(410) C(402) 2.541(3) ? . .
C(410) C(404) 2.559(3) ? . .
C(410) C(414) 2.418(4) ? . .
C(410) C(412) 2.422(4) ? . .
C(410) C(413) 2.803(4) ? . .
C(402) Cl(4) 3.380(2) ? . .
C(402) C(406) 2.853(3) ? . .
C(402) C(408) 2.459(3) ? . .
C(402) C(410) 2.541(3) ? . .
C(402) C(411) 2.993(4) ? . .
C(402) C(404) 2.528(3) ? . .
C(402) C(409) 2.518(3) ? . .
C(402) C(405) 2.735(3) ? . .
C(402) C(407) 2.812(3) ? . .
C(203) Cl(2) 3.276(2) ? . .
C(203) C(207) 3.384(3) ? . .
C(203) C(209) 2.860(3) ? . .
C(203) C(206) 2.827(2) ? . .
C(203) C(215) 2.520(3) ? . .
C(203) C(205) 2.460(3) ? . .
C(203) C(211) 2.514(3) ? . .
C(203) C(201) 2.583(3) ? . .
C(203) C(208) 3.529(3) ? . .
C(421) Cl(3) 3.534(2) ? . .
C(421) C(408) 3.010(4) ? . .
C(421) C(418) 2.754(4) ? . .
C(421) C(417) 2.385(3) ? . .
C(421) C(419) 2.396(4) ? . .
C(421) C(407) 2.506(3) ? . .
C(418) C(416) 2.420(4) ? . .
C(418) C(421) 2.754(4) ? . .
C(418) C(420) 2.388(4) ? . .
C(417) Cl(3) 3.398(2) ? . .
C(417) C(406) 2.998(4) ? . .
C(417) C(421) 2.385(3) ? . .
C(417) C(420) 2.766(3) ? . .
C(417) C(419) 2.397(3) ? . .
C(417) C(407) 2.523(4) ? . .
C(209) C(207) 2.867(3) ? . .
C(209) C(203) 2.860(3) ? . .
C(209) C(206) 2.506(3) ? . .
C(209) C(202) 2.521(3) ? . .
C(209) C(208) 2.460(4) ? . .
C(209) C(204) 2.457(4) ? . .
C(103) Cl(1) 3.338(2) ? . .
C(103) C(107) 3.381(3) ? . .
C(103) C(106) 2.826(3) ? . .
C(103) C(108) 3.524(4) ? . .
C(103) C(101) 2.590(3) ? . .
C(103) C(109) 2.894(3) ? . .
C(103) C(105) 2.466(3) ? . .
C(103) C(115) 2.500(4) ? . .
C(103) C(111) 2.518(3) ? . .
C(411) Cl(4) 3.121(2) ? . .
C(411) C(403) 2.532(3) ? . .
C(411) C(402) 2.993(4) ? . .
C(411) C(415) 2.367(3) ? . .
C(411) C(315) 3.575(4) ? . 2_444
C(411) C(414) 2.741(4) ? . .
C(411) C(413) 2.387(4) ? . .
C(206) Cl(1) 3.379(2) ? . .
C(206) C(203) 2.827(2) ? . .
C(206) C(209) 2.506(3) ? . .
C(206) C(317) 3.575(3) ? . 1_554
C(206) C(202) 2.853(2) ? . .
C(206) C(217) 3.007(3) ? . .
C(206) C(216) 2.540(3) ? . .
C(206) C(201) 2.731(3) ? . .
C(206) C(208) 2.527(3) ? . .
C(206) C(204) 2.473(3) ? . .
C(107) Cl(2) 3.364(2) ? . .
C(107) C(103) 3.381(3) ? . .
C(107) C(104) 3.527(4) ? . .
C(107) C(101) 2.464(4) ? . .
C(107) C(102) 2.814(3) ? . .
C(107) C(109) 2.875(4) ? . .
C(107) C(105) 2.590(4) ? . .
C(107) C(121) 2.504(4) ? . .
C(107) C(117) 2.532(4) ? . .
C(302) Cl(3) 3.4212(19) ? . .
C(302) C(307) 2.810(3) ? . .
C(302) C(305) 2.743(3) ? . .
C(302) C(309) 2.524(3) ? . .
C(302) C(308) 2.455(3) ? . .
C(302) C(420) 3.598(4) ? . .
C(302) C(311) 3.008(4) ? . .
C(302) C(310) 2.539(3) ? . .
C(302) C(306) 2.854(3) ? . .
C(302) C(304) 2.539(4) ? . .
C(317) Cl(4) 3.260(2) ? . .
C(317) C(319) 2.410(4) ? . .
C(317) C(307) 2.530(3) ? . .
C(317) C(206) 3.575(3) ? . 1_556
C(317) C(205) 3.527(3) ? . 1_556
C(317) C(321) 2.384(4) ? . .
C(317) C(306) 2.979(3) ? . .
C(317) C(320) 2.764(4) ? . .
C(106) Cl(2) 3.391(2) ? . .
C(106) C(103) 2.826(3) ? . .
C(106) C(104) 2.452(4) ? . .
C(106) C(108) 2.534(3) ? . .
C(106) C(101) 2.747(3) ? . .
C(106) C(102) 2.865(3) ? . .
C(106) C(109) 2.521(4) ? . .
C(106) C(116) 2.540(4) ? . .
C(106) C(117) 2.993(4) ? . .
C(104) Rh(1) 2.914(3) ? . .
C(104) C(107) 3.527(4) ? . .
C(104) C(106) 2.452(4) ? . .
C(104) C(101) 2.991(4) ? . .
C(104) C(102) 2.526(3) ? . .
C(104) C(109) 2.452(4) ? . .
C(104) C(115) 3.016(4) ? . .
C(104) C(110) 2.574(3) ? . .
C(318) C(316) 2.415(4) ? . .
C(318) C(321) 2.742(4) ? . .
C(318) C(320) 2.375(4) ? . .
C(108) Rh(1) 2.930(2) ? . .
C(108) C(103) 3.524(4) ? . .
C(108) C(106) 2.534(3) ? . .
C(108) C(102) 2.449(3) ? . .
C(108) C(109) 2.445(5) ? . .
C(108) C(116) 2.563(4) ? . .
C(108) C(105) 2.997(4) ? . .
C(108) C(121) 2.960(4) ? . .
C(212) C(215) 2.752(3) ? . .
C(212) C(214) 2.368(4) ? . .
C(212) C(210) 2.413(3) ? . .
C(305) Rh(3) 3.009(2) ? . .
C(305) C(307) 2.598(3) ? . .
C(305) C(302) 2.743(3) ? . .
C(305) C(303) 2.461(3) ? . .
C(305) C(308) 3.002(4) ? . .
C(305) C(301) 2.444(4) ? . .
C(415) C(403) 2.518(3) ? . .
C(415) C(411) 2.367(3) ? . .
C(415) C(404) 2.963(4) ? . .
C(415) C(412) 2.736(4) ? . .
C(415) C(413) 2.389(5) ? . .
C(309) C(307) 2.891(3) ? . .
C(309) C(302) 2.524(3) ? . .
C(309) C(303) 2.874(3) ? . .
C(309) C(308) 2.464(4) ? . .
C(309) C(306) 2.527(3) ? . .
C(309) C(304) 2.456(3) ? . .
C(215) Cl(2) 3.417(2) ? . .
C(215) C(203) 2.520(3) ? . .
C(215) C(212) 2.752(3) ? . .
C(215) C(211) 2.390(4) ? . .
C(215) C(213) 2.400(3) ? . .
C(215) C(204) 3.016(3) ? . .
C(404) Rh(4) 2.924(2) ? . .
C(404) C(406) 2.459(3) ? . .
C(404) C(410) 2.559(3) ? . .
C(404) C(402) 2.528(3) ? . .
C(404) C(415) 2.963(4) ? . .
C(404) C(409) 2.452(3) ? . .
C(404) C(407) 3.534(3) ? . .
C(404) C(401) 3.014(3) ? . .
C(303) Cl(3) 3.372(2) ? . .
C(303) C(307) 3.374(3) ? . .
C(303) C(305) 2.461(3) ? . .
C(303) C(309) 2.874(3) ? . .
C(303) C(308) 3.530(3) ? . .
C(303) C(311) 2.523(4) ? . .
C(303) C(306) 2.808(3) ? . .
C(303) C(315) 2.493(3) ? . .
C(303) C(301) 2.588(3) ? . .
C(308) Rh(3) 2.939(2) ? . .
C(308) C(316) 2.567(3) ? . .
C(308) C(302) 2.455(3) ? . .
C(308) C(305) 3.002(4) ? . .
C(308) C(309) 2.464(4) ? . .
C(308) C(303) 3.530(3) ? . .
C(308) C(321) 2.939(4) ? . .
C(308) C(306) 2.529(3) ? . .
C(202) Cl(2) 3.443(2) ? . .
C(202) C(207) 2.809(3) ? . .
C(202) C(209) 2.521(3) ? . .
C(202) C(206) 2.853(2) ? . .
C(202) C(205) 2.743(3) ? . .
C(202) C(210) 2.516(3) ? . .
C(202) C(211) 2.964(3) ? . .
C(202) C(120) 3.549(4) ? . .
C(202) C(208) 2.457(3) ? . .
C(202) C(204) 2.528(3) ? . .
C(409) C(406) 2.520(3) ? . .
C(409) C(408) 2.451(3) ? . .
C(409) C(403) 2.868(3) ? . .
C(409) C(402) 2.518(3) ? . .
C(409) C(404) 2.452(3) ? . .
C(409) C(407) 2.873(3) ? . .
C(405) Rh(4) 3.015(2) ? . .
C(405) C(408) 3.007(3) ? . .
C(405) C(403) 2.457(3) ? . .
C(405) C(402) 2.735(3) ? . .
C(405) C(407) 2.594(3) ? . .
C(405) C(401) 2.464(3) ? . .
C(205) Rh(2) 3.007(2) ? . .
C(205) C(207) 2.602(3) ? . .
C(205) C(203) 2.460(3) ? . .
C(205) C(317) 3.527(3) ? . 1_554
C(205) C(202) 2.743(3) ? . .
C(205) C(201) 2.461(3) ? . .
C(205) C(208) 3.019(3) ? . .
C(420) C(416) 2.430(3) ? . .
C(420) C(418) 2.388(4) ? . .
C(420) C(417) 2.766(3) ? . .
C(420) C(302) 3.598(4) ? . .
C(321) C(319) 2.403(4) ? . .
C(321) C(307) 2.512(3) ? . .
C(321) C(317) 2.384(4) ? . .
C(321) C(318) 2.742(4) ? . .
C(321) C(308) 2.939(4) ? . .
C(101) Rh(1) 3.020(2) ? . .
C(101) C(103) 2.590(3) ? . .
C(101) C(107) 2.464(4) ? . .
C(101) C(106) 2.747(3) ? . .
C(101) C(104) 2.991(4) ? . .
C(101) C(105) 2.454(3) ? . .
C(102) Cl(1) 3.422(2) ? . .
C(102) C(107) 2.814(3) ? . .
C(102) C(106) 2.865(3) ? . .
C(102) C(104) 2.526(3) ? . .
C(102) C(108) 2.449(3) ? . .
C(102) C(109) 2.531(3) ? . .
C(102) C(105) 2.738(3) ? . .
C(102) C(110) 2.521(3) ? . .
C(102) C(111) 2.984(3) ? . .
C(109) C(103) 2.894(3) ? . .
C(109) C(107) 2.875(4) ? . .
C(109) C(106) 2.521(4) ? . .
C(109) C(104) 2.452(4) ? . .
C(109) C(108) 2.445(5) ? . .
C(109) C(102) 2.531(3) ? . .
C(419) C(416) 2.803(4) ? . .
C(419) C(421) 2.396(4) ? . .
C(419) C(417) 2.397(3) ? . .
C(113) C(211) 3.368(5) ? . 1_455
C(113) C(115) 2.389(4) ? . .
C(113) C(110) 2.799(4) ? . .
C(113) C(111) 2.395(4) ? . .
C(214) C(212) 2.368(4) ? . .
C(214) C(210) 2.416(3) ? . .
C(214) C(211) 2.754(4) ? . .
C(214) C(111) 3.550(4) ? . 2_443
C(210) Rh(2) 3.075(2) ? . .
C(210) Cl(2) 3.046(2) ? . .
C(210) C(212) 2.413(3) ? . .
C(210) C(202) 2.516(3) ? . .
C(210) C(214) 2.416(3) ? . .
C(210) C(213) 2.799(3) ? . .
C(210) C(204) 2.554(3) ? . .
C(311) Cl(3) 3.413(3) ? . .
C(311) C(302) 3.008(4) ? . .
C(311) C(303) 2.523(4) ? . .
C(311) C(313) 2.401(4) ? . .
C(311) C(315) 2.371(4) ? . .
C(311) C(314) 2.746(4) ? . .
C(311) C(413) 3.473(4) ? . 1_655
C(217) Cl(1) 3.457(3) ? . .
C(217) C(207) 2.519(3) ? . .
C(217) C(206) 3.007(3) ? . .
C(217) C(221) 2.375(4) ? . .
C(217) C(220) 2.751(5) ? . .
C(217) C(219) 2.392(5) ? . .
C(310) Rh(3) 3.031(2) ? . .
C(310) Cl(3) 3.196(2) ? . .
C(310) C(302) 2.539(3) ? . .
C(310) C(313) 2.816(4) ? . .
C(310) C(312) 2.419(4) ? . .
C(310) C(314) 2.420(4) ? . .
C(310) C(304) 2.547(4) ? . .
C(211) Cl(2) 3.434(3) ? . .
C(211) C(203) 2.514(3) ? . .
C(211) C(215) 2.390(4) ? . .
C(211) C(202) 2.964(3) ? . .
C(211) C(113) 3.368(5) ? . 1_655
C(211) C(214) 2.754(4) ? . .
C(211) C(213) 2.398(4) ? . .
C(211) C(114) 3.393(5) ? . 1_655
C(116) Rh(1) 3.048(2) ? . .
C(116) Cl(2) 3.194(2) ? . .
C(116) C(106) 2.540(4) ? . .
C(116) C(108) 2.563(4) ? . .
C(116) C(120) 2.424(5) ? . .
C(116) C(118) 2.416(4) ? . .
C(116) C(119) 2.809(5) ? . .
C(313) C(311) 2.401(4) ? . .
C(313) C(310) 2.816(4) ? . .
C(313) C(315) 2.405(5) ? . .
C(105) Rh(1) 3.000(2) ? . .
C(105) Cl(3) 3.543(2) ? . .
C(105) C(103) 2.466(3) ? . .
C(105) C(107) 2.590(4) ? . .
C(105) C(108) 2.997(4) ? . .
C(105) C(101) 2.454(3) ? . .
C(105) C(102) 2.738(3) ? . .
C(407) Cl(3) 3.357(2) ? . .
C(407) C(403) 3.378(3) ? . .
C(407) C(402) 2.812(3) ? . .
C(407) C(421) 2.506(3) ? . .
C(407) C(417) 2.523(4) ? . .
C(407) C(404) 3.534(3) ? . .
C(407) C(409) 2.873(3) ? . .
C(407) C(405) 2.594(3) ? . .
C(407) C(401) 2.455(3) ? . .
C(216) Rh(2) 3.074(2) ? . .
C(216) Cl(1) 3.122(2) ? . .
C(216) C(206) 2.540(3) ? . .
C(216) C(208) 2.544(3) ? . .
C(216) C(220) 2.418(4) ? . .
C(216) C(218) 2.418(4) ? . .
C(216) C(219) 2.797(5) ? . .
C(221) Cl(1) 3.591(3) ? . .
C(221) C(207) 2.512(4) ? . .
C(221) C(217) 2.375(4) ? . .
C(221) C(208) 2.999(4) ? . .
C(221) C(218) 2.746(4) ? . .
C(221) C(219) 2.387(5) ? . .
C(201) Rh(2) 3.022(3) ? . .
C(201) C(207) 2.448(3) ? . .
C(201) C(203) 2.583(3) ? . .
C(201) C(206) 2.731(3) ? . .
C(201) C(205) 2.461(3) ? . .
C(201) C(204) 3.012(3) ? . .
C(306) Cl(4) 3.356(2) ? . .
C(306) C(316) 2.539(3) ? . .
C(306) C(302) 2.854(3) ? . .
C(306) C(317) 2.979(3) ? . .
C(306) C(309) 2.527(3) ? . .
C(306) C(303) 2.808(3) ? . .
C(306) C(308) 2.529(3) ? . .
C(306) C(301) 2.730(3) ? . .
C(306) C(304) 2.442(3) ? . .
C(120) C(202) 3.549(4) ? . .
C(120) C(116) 2.424(5) ? . .
C(120) C(117) 2.759(6) ? . .
C(120) C(118) 2.382(6) ? . .
C(320) C(316) 2.429(3) ? . .
C(320) C(317) 2.764(4) ? . .
C(320) C(318) 2.375(4) ? . .
C(320) C(414) 3.519(4) ? . 2_444
C(213) C(215) 2.400(3) ? . .
C(213) C(210) 2.799(3) ? . .
C(213) C(211) 2.398(4) ? . .
C(114) C(211) 3.393(5) ? . 1_455
C(114) C(110) 2.411(4) ? . .
C(114) C(112) 2.383(5) ? . .
C(114) C(111) 2.746(4) ? . .
C(208) Rh(2) 2.939(2) ? . .
C(208) C(203) 3.529(3) ? . .
C(208) C(209) 2.460(4) ? . .
C(208) C(206) 2.527(3) ? . .
C(208) C(202) 2.457(3) ? . .
C(208) C(205) 3.019(3) ? . .
C(208) C(216) 2.544(3) ? . .
C(208) C(221) 2.999(4) ? . .
C(315) C(411) 3.575(4) ? . 2_454
C(315) C(303) 2.493(3) ? . .
C(315) C(311) 2.371(4) ? . .
C(315) C(313) 2.405(5) ? . .
C(315) C(312) 2.743(5) ? . .
C(315) C(304) 2.945(4) ? . .
C(121) C(107) 2.504(4) ? . .
C(121) C(108) 2.960(4) ? . .
C(121) C(117) 2.383(4) ? . .
C(121) C(118) 2.746(4) ? . .
C(121) C(119) 2.393(4) ? . .
C(312) C(310) 2.419(4) ? . .
C(312) C(315) 2.743(5) ? . .
C(312) C(314) 2.369(5) ? . .
C(312) C(117) 3.392(4) ? . .
C(115) Cl(1) 3.553(3) ? . .
C(115) C(103) 2.500(4) ? . .
C(115) C(104) 3.016(4) ? . .
C(115) C(113) 2.389(4) ? . .
C(115) C(112) 2.774(4) ? . .
C(115) C(111) 2.396(4) ? . .
C(204) Rh(2) 2.909(2) ? . .
C(204) C(207) 3.543(3) ? . .
C(204) C(209) 2.457(4) ? . .
C(204) C(206) 2.473(3) ? . .
C(204) C(215) 3.016(3) ? . .
C(204) C(202) 2.528(3) ? . .
C(204) C(210) 2.554(3) ? . .
C(204) C(201) 3.012(3) ? . .
C(401) Rh(4) 3.018(2) ? . .
C(401) C(406) 2.743(3) ? . .
C(401) C(403) 2.591(3) ? . .
C(401) C(404) 3.014(3) ? . .
C(401) C(405) 2.464(3) ? . .
C(401) C(407) 2.455(3) ? . .
C(414) C(410) 2.418(4) ? . .
C(414) C(411) 2.741(4) ? . .
C(414) C(320) 3.519(4) ? . 2_454
C(414) C(412) 2.360(4) ? . .
C(110) Rh(1) 2.990(2) ? . .
C(110) Cl(1) 3.076(3) ? . .
C(110) C(104) 2.574(3) ? . .
C(110) C(102) 2.521(3) ? . .
C(110) C(113) 2.799(4) ? . .
C(110) C(114) 2.411(4) ? . .
C(110) C(112) 2.433(4) ? . .
C(314) C(311) 2.746(4) ? . .
C(314) C(310) 2.420(4) ? . .
C(314) C(312) 2.369(5) ? . .
C(412) C(410) 2.422(4) ? . .
C(412) C(415) 2.736(4) ? . .
C(412) C(414) 2.360(4) ? . .
C(301) Rh(3) 3.019(2) ? . .
C(301) C(307) 2.457(3) ? . .
C(301) C(305) 2.444(4) ? . .
C(301) C(303) 2.588(3) ? . .
C(301) C(306) 2.730(3) ? . .
C(301) C(304) 3.002(4) ? . .
C(112) C(114) 2.383(5) ? . .
C(112) C(115) 2.774(4) ? . .
C(112) C(110) 2.433(4) ? . .
C(304) Rh(3) 2.901(2) ? . .
C(304) C(307) 3.525(3) ? . .
C(304) C(302) 2.539(4) ? . .
C(304) C(309) 2.456(3) ? . .
C(304) C(310) 2.547(4) ? . .
C(304) C(306) 2.442(3) ? . .
C(304) C(315) 2.945(4) ? . .
C(304) C(301) 3.002(4) ? . .
C(111) Cl(1) 3.239(3) ? . .
C(111) C(103) 2.518(3) ? . .
C(111) C(102) 2.984(3) ? . .
C(111) C(113) 2.395(4) ? . .
C(111) C(214) 3.550(4) ? . 2_453
C(111) C(114) 2.746(4) ? . .
C(111) C(115) 2.396(4) ? . .
C(220) C(217) 2.751(5) ? . .
C(220) C(216) 2.418(4) ? . .
C(220) C(218) 2.376(5) ? . .
C(413) C(410) 2.803(4) ? . .
C(413) C(411) 2.387(4) ? . .
C(413) C(415) 2.389(5) ? . .
C(413) C(311) 3.473(4) ? . 1_455
C(218) C(216) 2.418(4) ? . .
C(218) C(221) 2.746(4) ? . .
C(218) C(220) 2.376(5) ? . .
C(117) Cl(2) 3.273(3) ? . .
C(117) C(107) 2.532(4) ? . .
C(117) C(106) 2.993(4) ? . .
C(117) C(120) 2.759(6) ? . .
C(117) C(121) 2.383(4) ? . .
C(117) C(312) 3.392(4) ? . .
C(117) C(119) 2.402(6) ? . .
C(219) C(217) 2.392(5) ? . .
C(219) C(216) 2.797(5) ? . .
C(219) C(221) 2.387(5) ? . .
C(118) C(116) 2.416(4) ? . .
C(118) C(120) 2.382(6) ? . .
C(118) C(121) 2.746(4) ? . .
C(119) C(116) 2.809(5) ? . .
C(119) C(121) 2.393(4) ? . .
C(119) C(117) 2.402(6) ? . .
Rh(1) H(2) 2.480 ? . .
Rh(1) H(4) 3.07(3) ? . .
Rh(1) H(6) 2.530 ? . .
Rh(1) H(8) 3.03(2) ? . .
Rh(1) H(15) 3.55(4) ? . .
Rh(2) H(1) 3.37(2) ? . 2_443
Rh(2) H(22) 2.57(2) ? . .
Rh(2) H(24) 3.09(3) ? . .
Rh(2) H(26) 2.55(2) ? . .
Rh(2) H(28) 3.17(3) ? . .
Rh(3) H(42) 2.54(2) ? . .
Rh(3) H(43) 3.08(2) ? . .
Rh(3) H(46) 2.585 ? . .
Rh(3) H(48) 3.06(3) ? . .
Rh(3) H(80) 3.57(3) ? . .
Rh(4) H(62) 2.66(2) ? . .
Rh(4) H(64) 3.083(19) ? . .
Rh(4) H(66) 2.551 ? . .
Rh(4) H(68) 3.08(2) ? . .
Rh(4) H(80) 3.51(3) ? . .
Cl(1) H(1) 3.03(2) ? . 2_443
Cl(1) H(2) 3.188 ? . .
Cl(1) H(7) 3.59(2) ? . 2_443
Cl(1) H(11) 3.47(3) ? . .
Cl(1) H(26) 3.11(2) ? . .
Cl(1) H(36) 3.60(3) ? . .
Cl(2) H(6) 3.039 ? . .
Cl(2) H(16) 3.36(3) ? . .
Cl(2) H(22) 3.28(2) ? . .
Cl(2) H(39) 3.57(4) ? . 2_443
Cl(2) H(76) 2.95(2) ? . .
Cl(2) H(77) 3.14(2) ? . .
Cl(4) H(46) 3.136 ? . .
Cl(4) H(56) 3.26(2) ? . .
Cl(4) H(59) 3.29(3) ? . 2_454
Cl(4) H(61) 2.99(2) ? . 2_454
Cl(4) H(62) 3.20(2) ? . .
Cl(4) H(71) 3.23(3) ? . .
Cl(3) H(5) 2.82(2) ? . .
Cl(3) H(6) 2.977 ? . .
Cl(3) H(42) 3.19(2) ? . .
Cl(3) H(51) 3.46(3) ? . .
Cl(3) H(58) 3.55(3) ? . 2_454
Cl(3) H(66) 3.221 ? . .
C(406) H(4) 3.07(3) ? . .
C(406) H(15) 3.09(4) ? . .
C(406) H(63) 3.39(2) ? . .
C(406) H(64) 2.68(2) ? . .
C(406) H(65) 2.03(2) ? . .
C(406) H(67) 3.12(2) ? . .
C(406) H(68) 3.21(2) ? . .
C(406) H(69) 3.29(3) ? . .
C(406) H(70) 2.86(2) ? . .
C(406) H(76) 2.75(3) ? . .
C(408) H(60) 3.60(2) ? . .
C(408) H(61) 2.09(3) ? . .
C(408) H(62) 2.97(2) ? . .
C(408) H(66) 3.345 ? . .
C(408) H(69) 3.24(3) ? . .
C(408) H(70) 2.49(2) ? . .
C(408) H(80) 2.79(3) ? . .
C(319) H(5) 3.18(3) ? . 2_444
C(319) H(9) 3.42(3) ? . 2_444
C(319) H(10) 3.38(3) ? . 2_444
C(319) H(25) 3.49(2) ? . 1_556
C(319) H(54) 3.53(4) ? . 2_444
C(319) H(55) 3.39(3) ? . 2_444
C(319) H(56) 3.25(2) ? . .
C(319) H(57) 2.03(3) ? . .
C(319) H(59) 2.02(3) ? . .
C(319) H(60) 3.28(3) ? . .
C(319) H(62) 2.94(2) ? . .
C(319) H(71) 3.38(3) ? . .
C(307) H(30) 2.83(3) ? . 1_556
C(307) H(41) 3.29(3) ? . .
C(307) H(42) 3.35(2) ? . .
C(307) H(45) 3.17(3) ? . .
C(307) H(46) 2.032 ? . .
C(307) H(47) 2.09(3) ? . .
C(307) H(48) 2.01(3) ? . .
C(307) H(50) 3.04(2) ? . .
C(307) H(56) 2.73(3) ? . .
C(307) H(60) 2.63(2) ? . .
C(403) H(43) 3.52(3) ? . 2_444
C(403) H(61) 3.18(2) ? . .
C(403) H(62) 2.04(2) ? . .
C(403) H(63) 2.09(2) ? . .
C(403) H(64) 2.05(2) ? . .
C(403) H(65) 3.33(3) ? . .
C(403) H(66) 3.461 ? . .
C(403) H(69) 2.99(3) ? . .
C(403) H(71) 2.62(3) ? . .
C(403) H(75) 2.65(3) ? . .
C(207) H(21) 3.26(3) ? . .
C(207) H(22) 3.40(2) ? . .
C(207) H(25) 3.23(2) ? . .
C(207) H(26) 1.98(2) ? . .
C(207) H(27) 2.16(3) ? . .
C(207) H(28) 2.07(2) ? . .
C(207) H(30) 3.05(3) ? . .
C(207) H(36) 2.66(3) ? . .
C(207) H(40) 2.66(3) ? . .
C(207) H(56) 3.53(2) ? . 1_554
C(416) H(38) 3.47(4) ? . 2_443
C(416) H(66) 2.619 ? . .
C(416) H(67) 2.86(2) ? . .
C(416) H(68) 2.75(3) ? . .
C(416) H(76) 2.02(2) ? . .
C(416) H(77) 3.28(3) ? . .
C(416) H(79) 3.31(3) ? . .
C(416) H(80) 1.90(3) ? . .
C(316) H(25) 3.13(2) ? . 1_556
C(316) H(30) 3.15(2) ? . 1_556
C(316) H(46) 2.694 ? . .
C(316) H(47) 2.83(3) ? . .
C(316) H(48) 2.73(3) ? . .
C(316) H(56) 2.07(3) ? . .
C(316) H(57) 3.23(3) ? . .
C(316) H(59) 3.23(3) ? . .
C(316) H(60) 2.03(2) ? . .
C(410) H(62) 2.67(2) ? . .
C(410) H(63) 2.78(2) ? . .
C(410) H(64) 2.73(2) ? . .
C(410) H(71) 2.01(3) ? . .
C(410) H(72) 3.22(4) ? . .
C(410) H(74) 3.19(3) ? . .
C(410) H(75) 1.98(3) ? . .
C(410) H(78) 3.38(3) ? . 1_455
C(402) H(43) 3.36(3) ? . 2_444
C(402) H(55) 3.51(4) ? . 2_444
C(402) H(61) 2.04(2) ? . .
C(402) H(63) 3.05(2) ? . .
C(402) H(64) 3.24(2) ? . .
C(402) H(67) 3.38(2) ? . .
C(402) H(68) 2.63(2) ? . .
C(402) H(69) 2.81(2) ? . .
C(402) H(70) 3.30(2) ? . .
C(402) H(71) 2.59(3) ? . .
C(203) H(13) 3.48(3) ? . 1_655
C(203) H(21) 3.24(3) ? . .
C(203) H(22) 2.04(2) ? . .
C(203) H(23) 2.05(2) ? . .
C(203) H(24) 2.09(2) ? . .
C(203) H(25) 3.28(2) ? . .
C(203) H(26) 3.50(2) ? . .
C(203) H(29) 3.01(3) ? . .
C(203) H(31) 2.63(2) ? . .
C(203) H(35) 2.72(2) ? . .
C(421) H(42) 3.18(2) ? . .
C(421) H(48) 3.01(3) ? . .
C(421) H(60) 3.43(3) ? . .
C(421) H(67) 3.25(2) ? . .
C(421) H(68) 2.77(2) ? . .
C(421) H(76) 3.21(2) ? . .
C(421) H(78) 3.23(3) ? . .
C(421) H(79) 2.06(3) ? . .
C(418) H(6) 3.560 ? . .
C(418) H(16) 2.99(3) ? . .
C(418) H(17) 3.47(4) ? . .
C(418) H(76) 1.96(2) ? . .
C(418) H(78) 1.99(3) ? . .
C(418) H(79) 3.28(3) ? . .
C(418) H(80) 3.55(3) ? . .
C(417) H(6) 3.184 ? . .
C(417) H(16) 3.52(3) ? . .
C(417) H(38) 2.96(4) ? . 2_443
C(417) H(66) 2.643 ? . .
C(417) H(77) 2.04(3) ? . .
C(417) H(78) 3.22(3) ? . .
C(417) H(80) 3.09(3) ? . .
C(209) H(21) 2.04(3) ? . .
C(209) H(22) 3.30(2) ? . .
C(209) H(23) 2.62(2) ? . .
C(209) H(24) 3.31(3) ? . .
C(209) H(25) 2.13(2) ? . .
C(209) H(26) 3.33(2) ? . .
C(209) H(27) 2.77(3) ? . .
C(209) H(28) 3.35(3) ? . .
C(209) H(47) 3.36(3) ? . 1_554
C(209) H(50) 3.21(3) ? . 1_554
C(103) H(1) 3.07(2) ? . .
C(103) H(2) 2.054 ? . .
C(103) H(3) 2.20(2) ? . .
C(103) H(4) 2.10(2) ? . .
C(103) H(5) 3.28(2) ? . .
C(103) H(6) 3.418 ? . .
C(103) H(10) 3.05(3) ? . .
C(103) H(11) 2.68(3) ? . .
C(103) H(15) 2.61(4) ? . .
C(103) H(35) 3.55(2) ? . 2_453
C(411) H(54) 3.03(4) ? . 2_444
C(411) H(55) 2.99(3) ? . 2_444
C(411) H(62) 2.63(2) ? . .
C(411) H(72) 1.94(4) ? . .
C(411) H(73) 3.17(3) ? . .
C(411) H(74) 3.59(3) ? . .
C(411) H(75) 3.18(3) ? . .
C(206) H(1) 3.46(2) ? . 2_443
C(206) H(9) 3.58(3) ? . 2_443
C(206) H(10) 3.05(3) ? . 2_443
C(206) H(23) 3.31(2) ? . .
C(206) H(24) 2.71(2) ? . .
C(206) H(25) 2.03(2) ? . .
C(206) H(27) 3.15(3) ? . .
C(206) H(28) 3.29(2) ? . .
C(206) H(29) 3.30(3) ? . .
C(206) H(30) 2.88(3) ? . .
C(206) H(36) 2.67(3) ? . .
C(206) H(56) 3.33(2) ? . 1_554
C(107) H(1) 3.27(2) ? . .
C(107) H(2) 3.275 ? . .
C(107) H(5) 3.20(3) ? . .
C(107) H(6) 2.182 ? . .
C(107) H(7) 2.28(2) ? . .
C(107) H(8) 2.06(2) ? . .
C(107) H(9) 3.04(3) ? . .
C(107) H(16) 2.69(2) ? . .
C(107) H(20) 2.65(3) ? . .
C(302) H(41) 2.05(2) ? . .
C(302) H(43) 3.32(3) ? . .
C(302) H(44) 3.07(2) ? . .
C(302) H(47) 3.31(3) ? . .
C(302) H(48) 2.63(3) ? . .
C(302) H(49) 2.86(3) ? . .
C(302) H(50) 3.34(3) ? . .
C(302) H(51) 2.68(4) ? . .
C(302) H(73) 3.45(4) ? . 1_655
C(302) H(79) 3.44(3) ? . .
C(317) H(25) 2.95(2) ? . 1_556
C(317) H(26) 3.44(2) ? . 1_556
C(317) H(30) 3.32(2) ? . 1_556
C(317) H(36) 3.32(3) ? . 1_556
C(317) H(46) 2.676 ? . .
C(317) H(57) 1.99(3) ? . .
C(317) H(58) 3.29(3) ? . .
C(317) H(60) 3.24(3) ? . .
C(317) H(62) 3.57(2) ? . .
C(106) H(2) 3.590 ? . .
C(106) H(3) 3.44(3) ? . .
C(106) H(4) 2.64(3) ? . .
C(106) H(5) 2.03(3) ? . .
C(106) H(7) 3.23(2) ? . .
C(106) H(8) 3.24(2) ? . .
C(106) H(9) 2.88(3) ? . .
C(106) H(10) 3.36(3) ? . .
C(106) H(16) 2.66(3) ? . .
C(104) H(1) 3.56(2) ? . .
C(104) H(2) 3.358 ? . .
C(104) H(5) 2.02(2) ? . .
C(104) H(6) 2.863 ? . .
C(104) H(9) 3.33(3) ? . .
C(104) H(10) 2.54(3) ? . .
C(104) H(15) 2.59(4) ? . .
C(104) H(64) 3.34(2) ? . .
C(104) H(66) 3.365 ? . .
C(318) H(9) 3.28(3) ? . 2_444
C(318) H(10) 3.45(3) ? . 2_444
C(318) H(25) 3.15(2) ? . 1_556
C(318) H(26) 3.27(2) ? . 1_556
C(318) H(36) 3.11(3) ? . 1_556
C(318) H(54) 3.10(4) ? . 2_444
C(318) H(56) 2.01(2) ? . .
C(318) H(58) 2.05(3) ? . .
C(318) H(59) 3.21(3) ? . .
C(318) H(62) 3.25(2) ? . .
C(318) H(71) 3.09(3) ? . .
C(108) H(1) 2.08(2) ? . .
C(108) H(2) 2.720 ? . .
C(108) H(6) 3.517 ? . .
C(108) H(9) 2.53(3) ? . .
C(108) H(10) 3.30(3) ? . .
C(108) H(20) 2.68(3) ? . .
C(108) H(40) 3.45(3) ? . .
C(212) H(14) 3.27(5) ? . 1_655
C(212) H(31) 2.05(3) ? . .
C(212) H(33) 1.93(3) ? . .
C(212) H(34) 3.27(3) ? . .
C(212) H(63) 3.30(2) ? . 1_655
C(212) H(77) 2.98(3) ? . .
C(305) H(27) 3.52(3) ? . 1_556
C(305) H(30) 3.12(3) ? . 1_556
C(305) H(33) 3.08(3) ? . 2_554
C(305) H(41) 3.29(3) ? . .
C(305) H(43) 2.15(2) ? . .
C(305) H(44) 2.08(3) ? . .
C(305) H(46) 2.056 ? . .
C(305) H(47) 3.41(3) ? . .
C(305) H(49) 2.03(3) ? . .
C(305) H(50) 2.16(3) ? . .
C(305) H(69) 3.15(3) ? . 2_454
C(415) H(17) 3.20(3) ? . 1_455
C(415) H(59) 3.09(3) ? . 2_454
C(415) H(63) 3.10(2) ? . .
C(415) H(64) 2.71(2) ? . .
C(415) H(71) 3.22(3) ? . .
C(415) H(73) 3.21(4) ? . .
C(415) H(74) 1.98(3) ? . .
C(415) H(78) 3.31(3) ? . 1_455
C(309) H(30) 3.22(3) ? . 1_556
C(309) H(33) 3.27(3) ? . 2_554
C(309) H(41) 2.08(3) ? . .
C(309) H(42) 3.29(2) ? . .
C(309) H(43) 3.39(2) ? . .
C(309) H(44) 2.68(2) ? . .
C(309) H(45) 2.02(3) ? . .
C(309) H(46) 3.283 ? . .
C(309) H(47) 2.67(3) ? . .
C(309) H(48) 3.26(3) ? . .
C(215) H(11) 2.87(3) ? . 2_443
C(215) H(19) 3.17(4) ? . 2_543
C(215) H(23) 3.21(2) ? . .
C(215) H(24) 2.78(2) ? . .
C(215) H(31) 3.23(3) ? . .
C(215) H(33) 3.21(3) ? . .
C(215) H(34) 2.06(3) ? . .
C(404) H(4) 3.41(3) ? . .
C(404) H(15) 3.01(4) ? . .
C(404) H(32) 3.23(3) ? . 1_455
C(404) H(62) 3.38(2) ? . .
C(404) H(65) 2.10(3) ? . .
C(404) H(66) 2.941 ? . .
C(404) H(69) 2.51(3) ? . .
C(404) H(70) 3.29(2) ? . .
C(404) H(75) 2.66(3) ? . .
C(303) H(41) 3.23(2) ? . .
C(303) H(42) 2.07(2) ? . .
C(303) H(43) 2.11(3) ? . .
C(303) H(44) 2.08(2) ? . .
C(303) H(45) 3.34(3) ? . .
C(303) H(46) 3.427 ? . .
C(303) H(49) 3.00(3) ? . .
C(303) H(51) 2.64(4) ? . .
C(303) H(55) 2.64(3) ? . .
C(308) H(30) 3.22(3) ? . 1_556
C(308) H(41) 2.04(3) ? . .
C(308) H(42) 2.80(2) ? . .
C(308) H(46) 3.343 ? . .
C(308) H(49) 3.34(3) ? . .
C(308) H(50) 2.49(3) ? . .
C(308) H(60) 2.55(2) ? . .
C(308) H(79) 3.52(3) ? . .
C(308) H(80) 3.27(3) ? . .
C(202) H(21) 2.10(3) ? . .
C(202) H(23) 3.01(2) ? . .
C(202) H(24) 3.27(2) ? . .
C(202) H(27) 3.43(3) ? . .
C(202) H(28) 2.77(2) ? . .
C(202) H(29) 2.89(3) ? . .
C(202) H(30) 3.39(3) ? . .
C(202) H(31) 2.61(2) ? . .
C(409) H(27) 3.33(2) ? . 2_443
C(409) H(43) 3.54(3) ? . 2_444
C(409) H(46) 2.951 ? . 2_444
C(409) H(61) 2.05(2) ? . .
C(409) H(62) 3.34(2) ? . .
C(409) H(63) 2.68(2) ? . .
C(409) H(64) 3.28(2) ? . .
C(409) H(65) 2.11(3) ? . .
C(409) H(66) 3.346 ? . .
C(409) H(67) 2.69(2) ? . .
C(409) H(68) 3.23(2) ? . .
C(405) H(4) 3.55(3) ? . .
C(405) H(15) 2.82(4) ? . .
C(405) H(61) 3.27(2) ? . .
C(405) H(63) 2.14(2) ? . .
C(405) H(64) 2.05(2) ? . .
C(405) H(66) 2.143 ? . .
C(405) H(67) 3.46(2) ? . .
C(405) H(69) 2.02(3) ? . .
C(405) H(70) 2.09(2) ? . .
C(205) H(10) 3.11(3) ? . 2_443
C(205) H(21) 3.28(3) ? . .
C(205) H(23) 2.06(2) ? . .
C(205) H(24) 2.08(2) ? . .
C(205) H(26) 2.15(2) ? . .
C(205) H(27) 3.54(3) ? . .
C(205) H(29) 2.01(3) ? . .
C(205) H(30) 2.12(3) ? . .
C(205) H(56) 3.57(2) ? . 1_554
C(420) H(42) 2.78(2) ? . .
C(420) H(44) 2.76(3) ? . 2_544
C(420) H(48) 3.20(3) ? . .
C(420) H(77) 3.25(3) ? . .
C(420) H(78) 2.01(3) ? . .
C(420) H(80) 1.92(3) ? . .
C(321) H(25) 3.41(2) ? . 1_556
C(321) H(47) 3.05(3) ? . .
C(321) H(48) 2.71(3) ? . .
C(321) H(56) 3.27(3) ? . .
C(321) H(58) 3.31(3) ? . .
C(321) H(59) 1.98(3) ? . .
C(321) H(62) 3.33(2) ? . .
C(321) H(68) 2.93(2) ? . .
C(321) H(74) 3.37(3) ? . 2_444
C(321) H(80) 3.31(3) ? . .
C(101) H(2) 1.992 ? . .
C(101) H(3) 3.47(2) ? . .
C(101) H(5) 3.26(2) ? . .
C(101) H(7) 2.31(2) ? . .
C(101) H(8) 2.01(3) ? . .
C(101) H(9) 2.08(2) ? . .
C(101) H(10) 2.08(3) ? . .
C(101) H(24) 3.40(3) ? . 2_453
C(101) H(26) 3.41(2) ? . 2_453
C(102) H(1) 1.94(2) ? . .
C(102) H(3) 3.14(3) ? . .
C(102) H(4) 3.27(3) ? . .
C(102) H(7) 3.59(2) ? . .
C(102) H(8) 2.58(3) ? . .
C(102) H(9) 3.37(2) ? . .
C(102) H(10) 2.86(3) ? . .
C(102) H(11) 2.70(3) ? . .
C(102) H(24) 3.58(3) ? . 2_453
C(102) H(35) 3.14(2) ? . 2_453
C(109) H(1) 1.96(2) ? . .
C(109) H(2) 3.263 ? . .
C(109) H(3) 2.71(2) ? . .
C(109) H(4) 3.30(3) ? . .
C(109) H(5) 2.05(2) ? . .
C(109) H(6) 3.449 ? . .
C(109) H(7) 2.77(2) ? . .
C(109) H(8) 3.27(3) ? . .
C(109) H(24) 3.30(2) ? . 2_453
C(109) H(26) 2.94(2) ? . 2_453
C(109) H(57) 3.54(3) ? . 2_454
C(109) H(58) 3.45(3) ? . 2_454
C(419) H(42) 3.33(2) ? . .
C(419) H(44) 2.82(2) ? . 2_544
C(419) H(76) 3.19(2) ? . .
C(419) H(77) 2.02(3) ? . .
C(419) H(79) 2.06(3) ? . .
C(419) H(80) 3.11(3) ? . .
C(113) H(7) 3.29(2) ? . 2_443
C(113) H(8) 3.52(2) ? . 2_443
C(113) H(11) 3.24(3) ? . .
C(113) H(12) 2.03(4) ? . .
C(113) H(14) 2.03(4) ? . .
C(113) H(15) 3.44(3) ? . .
C(113) H(20) 3.14(3) ? . 2_443
C(113) H(31) 2.94(3) ? . 1_455
C(214) H(11) 2.84(3) ? . 2_443
C(214) H(12) 3.34(4) ? . 2_443
C(214) H(19) 3.54(4) ? . 2_543
C(214) H(21) 3.27(3) ? . 2_543
C(214) H(32) 3.27(3) ? . .
C(214) H(33) 2.00(3) ? . .
C(214) H(35) 2.11(2) ? . .
C(214) H(38) 3.04(5) ? . 2_443
C(210) H(13) 3.46(4) ? . 1_655
C(210) H(19) 3.30(3) ? . 2_543
C(210) H(22) 2.69(2) ? . .
C(210) H(23) 2.78(2) ? . .
C(210) H(24) 2.78(2) ? . .
C(210) H(31) 2.01(3) ? . .
C(210) H(32) 3.26(3) ? . .
C(210) H(34) 3.31(3) ? . .
C(210) H(35) 2.12(2) ? . .
C(311) H(16) 3.38(3) ? . .
C(311) H(42) 2.81(2) ? . .
C(311) H(52) 2.02(4) ? . .
C(311) H(53) 3.19(3) ? . .
C(311) H(55) 3.21(4) ? . .
C(311) H(73) 3.01(3) ? . 1_655
C(311) H(74) 3.18(3) ? . 1_655
C(217) H(26) 2.64(2) ? . .
C(217) H(37) 2.03(4) ? . .
C(217) H(38) 3.24(4) ? . .
C(217) H(40) 3.24(3) ? . .
C(217) H(56) 3.31(3) ? . 1_554
C(217) H(57) 3.33(3) ? . 1_554
C(217) H(70) 3.04(3) ? . 2_453
C(310) H(42) 2.77(2) ? . .
C(310) H(43) 2.73(3) ? . .
C(310) H(44) 2.78(2) ? . .
C(310) H(51) 1.98(4) ? . .
C(310) H(52) 3.26(4) ? . .
C(310) H(54) 3.39(3) ? . .
C(310) H(55) 2.01(4) ? . .
C(310) H(79) 3.29(3) ? . 2_554
C(211) H(13) 3.21(4) ? . 1_655
C(211) H(14) 3.33(4) ? . 1_655
C(211) H(22) 2.71(2) ? . .
C(211) H(32) 2.00(3) ? . .
C(211) H(33) 3.17(3) ? . .
C(211) H(35) 3.35(2) ? . .
C(211) H(77) 3.46(3) ? . .
C(116) H(6) 2.808 ? . .
C(116) H(7) 2.91(2) ? . .
C(116) H(8) 2.78(2) ? . .
C(116) H(16) 2.05(3) ? . .
C(116) H(17) 3.29(3) ? . .
C(116) H(19) 3.10(4) ? . .
C(116) H(20) 2.00(3) ? . .
C(116) H(52) 3.41(3) ? . .
C(313) H(41) 3.31(2) ? . 2_554
C(313) H(47) 3.23(3) ? . 2_554
C(313) H(51) 3.21(3) ? . .
C(313) H(52) 2.00(4) ? . .
C(313) H(54) 2.13(4) ? . .
C(313) H(55) 3.23(4) ? . .
C(105) H(1) 3.16(2) ? . .
C(105) H(3) 2.17(2) ? . .
C(105) H(4) 2.04(3) ? . .
C(105) H(6) 2.169 ? . .
C(105) H(7) 3.56(2) ? . .
C(105) H(9) 2.12(3) ? . .
C(105) H(10) 2.09(3) ? . .
C(105) H(58) 3.30(3) ? . 2_454
C(407) H(61) 3.32(3) ? . .
C(407) H(62) 3.53(2) ? . .
C(407) H(65) 3.20(2) ? . .
C(407) H(66) 1.996 ? . .
C(407) H(67) 2.15(2) ? . .
C(407) H(68) 2.04(2) ? . .
C(407) H(70) 3.02(2) ? . .
C(407) H(76) 2.71(3) ? . .
C(407) H(80) 2.59(3) ? . .
C(216) H(26) 2.60(2) ? . .
C(216) H(27) 2.81(3) ? . .
C(216) H(28) 2.70(2) ? . .
C(216) H(36) 2.04(3) ? . .
C(216) H(37) 3.28(3) ? . .
C(216) H(39) 3.28(4) ? . .
C(216) H(40) 2.03(3) ? . .
C(216) H(70) 3.08(2) ? . 2_453
C(221) H(2) 3.067 ? . .
C(221) H(8) 3.17(2) ? . .
C(221) H(14) 3.45(4) ? . 2_453
C(221) H(27) 3.18(3) ? . .
C(221) H(28) 2.68(3) ? . .
C(221) H(36) 3.25(3) ? . .
C(221) H(38) 3.29(4) ? . .
C(221) H(39) 2.03(4) ? . .
C(221) H(65) 3.04(3) ? . 2_453
C(221) H(70) 3.27(2) ? . 2_453
C(201) H(12) 3.35(4) ? . 1_655
C(201) H(22) 2.06(2) ? . .
C(201) H(23) 3.38(2) ? . .
C(201) H(25) 3.33(2) ? . .
C(201) H(27) 2.18(2) ? . .
C(201) H(28) 2.13(3) ? . .
C(201) H(29) 2.13(3) ? . .
C(201) H(30) 2.11(3) ? . .
C(306) H(27) 3.60(3) ? . 1_556
C(306) H(30) 2.82(3) ? . 1_556
C(306) H(43) 2.72(2) ? . .
C(306) H(44) 3.31(3) ? . .
C(306) H(45) 2.03(3) ? . .
C(306) H(47) 3.06(3) ? . .
C(306) H(48) 3.20(3) ? . .
C(306) H(49) 3.33(3) ? . .
C(306) H(50) 2.91(2) ? . .
C(306) H(56) 2.70(3) ? . .
C(306) H(61) 3.44(2) ? . 2_454
C(306) H(69) 3.07(3) ? . 2_454
C(120) H(13) 3.17(3) ? . 2_453
C(120) H(17) 3.29(3) ? . .
C(120) H(18) 1.94(4) ? . .
C(120) H(20) 1.96(3) ? . .
C(120) H(22) 2.70(2) ? . .
C(120) H(23) 2.97(2) ? . 2_553
C(120) H(28) 3.49(2) ? . .
C(320) H(25) 3.59(2) ? . 1_556
C(320) H(57) 3.23(3) ? . .
C(320) H(58) 2.09(3) ? . .
C(320) H(60) 2.05(3) ? . .
C(320) H(61) 3.51(2) ? . .
C(320) H(62) 2.99(2) ? . .
C(320) H(68) 3.07(2) ? . .
C(320) H(74) 3.41(3) ? . 2_444
C(213) H(21) 3.32(3) ? . 2_543
C(213) H(27) 3.58(3) ? . 2_543
C(213) H(31) 3.26(3) ? . .
C(213) H(32) 2.07(3) ? . .
C(213) H(34) 2.06(3) ? . .
C(213) H(35) 3.35(2) ? . .
C(213) H(45) 3.17(2) ? . 2_544
C(213) H(77) 3.25(3) ? . .
C(114) H(8) 3.40(3) ? . 2_443
C(114) H(12) 3.21(4) ? . .
C(114) H(13) 2.08(3) ? . .
C(114) H(15) 2.23(4) ? . .
C(114) H(20) 3.23(3) ? . 2_443
C(114) H(31) 3.06(3) ? . 1_455
C(114) H(32) 3.41(4) ? . 1_455
C(114) H(40) 3.41(3) ? . 2_443
C(114) H(65) 3.36(2) ? . .
C(208) H(20) 3.54(3) ? . .
C(208) H(21) 2.02(3) ? . .
C(208) H(22) 2.84(2) ? . .
C(208) H(26) 3.32(2) ? . .
C(208) H(29) 3.33(3) ? . .
C(208) H(30) 2.56(3) ? . .
C(208) H(40) 2.72(4) ? . .
C(315) H(43) 2.64(2) ? . .
C(315) H(44) 3.08(2) ? . .
C(315) H(51) 3.17(4) ? . .
C(315) H(53) 3.21(4) ? . .
C(315) H(54) 2.14(3) ? . .
C(315) H(58) 3.04(3) ? . 2_454
C(315) H(71) 2.96(3) ? . 2_454
C(315) H(79) 3.10(3) ? . 2_554
C(121) H(7) 3.18(2) ? . .
C(121) H(8) 2.76(2) ? . .
C(121) H(13) 2.91(3) ? . 2_453
C(121) H(14) 3.59(4) ? . 2_453
C(121) H(16) 3.26(3) ? . .
C(121) H(18) 3.14(4) ? . .
C(121) H(19) 1.87(4) ? . .
C(121) H(22) 3.02(2) ? . .
C(121) H(28) 3.21(2) ? . .
C(121) H(40) 3.57(3) ? . .
C(312) H(16) 3.01(3) ? . .
C(312) H(47) 3.42(3) ? . 2_554
C(312) H(51) 2.00(3) ? . .
C(312) H(53) 1.97(3) ? . .
C(312) H(54) 3.35(4) ? . .
C(312) H(74) 3.20(3) ? . 1_655
C(115) H(3) 3.29(2) ? . .
C(115) H(4) 2.77(2) ? . .
C(115) H(11) 3.25(3) ? . .
C(115) H(13) 3.31(3) ? . .
C(115) H(14) 1.98(4) ? . .
C(115) H(64) 3.27(2) ? . .
C(115) H(65) 3.04(2) ? . .
C(204) H(10) 3.18(3) ? . 2_443
C(204) H(18) 3.58(4) ? . 2_543
C(204) H(19) 3.48(3) ? . 2_543
C(204) H(22) 3.36(2) ? . .
C(204) H(25) 2.03(2) ? . .
C(204) H(26) 2.98(2) ? . .
C(204) H(29) 2.49(3) ? . .
C(204) H(30) 3.36(3) ? . .
C(204) H(35) 2.74(3) ? . .
C(401) H(43) 3.46(3) ? . 2_444
C(401) H(46) 3.340 ? . 2_444
C(401) H(62) 2.13(2) ? . .
C(401) H(63) 3.43(2) ? . .
C(401) H(65) 3.32(3) ? . .
C(401) H(67) 2.11(2) ? . .
C(401) H(68) 1.98(2) ? . .
C(401) H(69) 2.04(2) ? . .
C(401) H(70) 2.02(2) ? . .
C(414) H(17) 3.31(3) ? . 1_455
C(414) H(51) 3.01(4) ? . 1_455
C(414) H(52) 3.52(3) ? . 1_455
C(414) H(59) 2.84(3) ? . 2_454
C(414) H(60) 3.25(2) ? . 2_454
C(414) H(72) 3.26(3) ? . .
C(414) H(73) 2.01(3) ? . .
C(414) H(75) 1.97(3) ? . .
C(414) H(78) 3.53(3) ? . 1_455
C(110) H(2) 2.766 ? . .
C(110) H(3) 2.91(2) ? . .
C(110) H(4) 2.79(2) ? . .
C(110) H(11) 2.04(3) ? . .
C(110) H(12) 3.22(4) ? . .
C(110) H(14) 3.24(4) ? . .
C(110) H(15) 2.11(4) ? . .
C(110) H(35) 3.59(2) ? . 2_453
C(314) H(41) 3.28(3) ? . 2_554
C(314) H(52) 3.20(4) ? . .
C(314) H(53) 2.00(4) ? . .
C(314) H(55) 2.01(4) ? . .
C(314) H(57) 3.14(3) ? . 2_454
C(314) H(58) 3.15(3) ? . 2_454
C(314) H(71) 3.13(3) ? . 2_454
C(314) H(72) 3.15(3) ? . 2_454
C(314) H(79) 3.47(3) ? . 2_554
C(412) H(41) 3.36(3) ? . 1_455
C(412) H(54) 2.98(3) ? . 2_444
C(412) H(67) 3.46(2) ? . 2_454
C(412) H(71) 2.10(3) ? . .
C(412) H(73) 1.93(3) ? . .
C(412) H(74) 3.10(3) ? . .
C(301) H(42) 2.04(2) ? . .
C(301) H(44) 3.43(2) ? . .
C(301) H(45) 3.23(3) ? . .
C(301) H(47) 2.07(3) ? . .
C(301) H(48) 2.02(3) ? . .
C(301) H(49) 2.11(3) ? . .
C(301) H(50) 2.03(3) ? . .
C(301) H(79) 3.52(3) ? . .
C(112) H(7) 3.57(2) ? . 2_443
C(112) H(11) 2.01(3) ? . .
C(112) H(13) 2.08(3) ? . .
C(112) H(14) 3.25(4) ? . .
C(112) H(21) 3.30(2) ? . 1_455
C(112) H(31) 3.60(3) ? . 1_455
C(112) H(34) 3.04(3) ? . 2_453
C(304) H(42) 3.39(2) ? . .
C(304) H(45) 2.13(3) ? . .
C(304) H(46) 2.853 ? . .
C(304) H(49) 2.49(3) ? . .
C(304) H(50) 3.37(3) ? . .
C(304) H(55) 2.68(3) ? . .
C(304) H(69) 3.45(3) ? . 2_454
C(304) H(78) 3.55(3) ? . 2_554
C(304) H(79) 3.44(3) ? . 2_554
C(111) H(2) 2.824 ? . .
C(111) H(12) 1.96(4) ? . .
C(111) H(13) 3.31(3) ? . .
C(111) H(15) 3.37(4) ? . .
C(111) H(34) 2.89(3) ? . 2_453
C(111) H(35) 2.97(2) ? . 2_453
C(220) H(2) 2.897 ? . .
C(220) H(8) 3.52(2) ? . .
C(220) H(37) 3.29(3) ? . .
C(220) H(38) 2.08(4) ? . .
C(220) H(40) 2.04(3) ? . .
C(220) H(65) 3.01(3) ? . 2_453
C(220) H(70) 3.47(3) ? . 2_453
C(413) H(42) 3.52(2) ? . 1_455
C(413) H(51) 2.84(3) ? . 1_455
C(413) H(59) 3.36(3) ? . 2_454
C(413) H(60) 3.50(2) ? . 2_454
C(413) H(67) 3.55(2) ? . 2_454
C(413) H(68) 3.49(2) ? . 2_454
C(413) H(71) 3.30(3) ? . .
C(413) H(72) 2.09(3) ? . .
C(413) H(74) 1.91(3) ? . .
C(413) H(75) 3.18(3) ? . .
C(218) H(36) 2.07(3) ? . .
C(218) H(38) 2.00(4) ? . .
C(218) H(39) 3.27(3) ? . .
C(218) H(67) 3.33(2) ? . 2_453
C(218) H(70) 3.26(3) ? . 2_453
C(117) H(6) 2.772 ? . .
C(117) H(17) 2.03(3) ? . .
C(117) H(18) 3.13(4) ? . .
C(117) H(19) 3.54(4) ? . .
C(117) H(20) 3.20(3) ? . .
C(117) H(52) 2.71(3) ? . .
C(117) H(77) 3.00(3) ? . .
C(219) H(2) 3.570 ? . .
C(219) H(11) 3.54(3) ? . .
C(219) H(34) 3.21(3) ? . 2_453
C(219) H(36) 3.28(3) ? . .
C(219) H(37) 2.09(3) ? . .
C(219) H(39) 2.07(3) ? . .
C(219) H(40) 3.25(3) ? . .
C(219) H(70) 3.47(3) ? . 2_453
C(219) H(76) 3.27(2) ? . 2_453
C(118) H(16) 2.05(3) ? . .
C(118) H(18) 1.93(4) ? . .
C(118) H(19) 3.10(3) ? . .
C(118) H(31) 3.26(3) ? . .
C(118) H(52) 3.06(4) ? . .
C(118) H(74) 3.60(3) ? . 1_655
C(118) H(77) 3.17(3) ? . .
C(119) H(16) 3.28(3) ? . .
C(119) H(17) 2.09(4) ? . .
C(119) H(19) 1.92(3) ? . .
C(119) H(20) 3.18(3) ? . .
C(119) H(22) 3.06(2) ? . .
C(119) H(23) 3.06(2) ? . 2_553
C(119) H(31) 3.08(3) ? . .
H(1) Rh(2) 3.37(2) ? . 2_453
H(1) Cl(1) 3.03(2) ? . 2_453
H(1) C(103) 3.07(2) ? . .
H(1) C(206) 3.46(2) ? . 2_453
H(1) C(107) 3.27(2) ? . .
H(1) C(104) 3.56(2) ? . .
H(1) C(108) 2.08(2) ? . .
H(1) C(102) 1.94(2) ? . .
H(1) C(109) 1.96(2) ? . .
H(1) C(105) 3.16(2) ? . .
H(1) H(2) 2.149 ? . .
H(1) H(7) 2.64(3) ? . .
H(1) H(8) 2.35(4) ? . .
H(1) H(9) 2.41(3) ? . .
H(1) H(10) 2.18(4) ? . .
H(1) H(24) 2.93(4) ? . 2_453
H(1) H(26) 2.93(3) ? . 2_453
H(1) H(35) 3.14(3) ? . 2_453
H(1) H(39) 3.40(4) ? . .
H(2) Rh(1) 2.480 ? . .
H(2) Cl(1) 3.188 ? . .
H(2) C(103) 2.054 ? . .
H(2) C(107) 3.275 ? . .
H(2) C(106) 3.590 ? . .
H(2) C(104) 3.358 ? . .
H(2) C(108) 2.720 ? . .
H(2) C(101) 1.992 ? . .
H(2) C(109) 3.263 ? . .
H(2) C(221) 3.067 ? . .
H(2) C(110) 2.766 ? . .
H(2) C(111) 2.824 ? . .
H(2) C(220) 2.897 ? . .
H(2) C(219) 3.570 ? . .
H(2) H(1) 2.149 ? . .
H(2) H(8) 2.529 ? . .
H(2) H(10) 3.549 ? . .
H(2) H(11) 2.337 ? . .
H(2) H(35) 2.908 ? . 2_453
H(2) H(39) 2.831 ? . .
H(2) H(40) 3.169 ? . .
H(3) C(103) 2.20(2) ? . .
H(3) C(106) 3.44(3) ? . .
H(3) C(101) 3.47(2) ? . .
H(3) C(102) 3.14(3) ? . .
H(3) C(109) 2.71(2) ? . .
H(3) C(105) 2.17(2) ? . .
H(3) C(115) 3.29(2) ? . .
H(3) C(110) 2.91(2) ? . .
H(3) H(4) 1.66(4) ? . .
H(3) H(5) 2.43(3) ? . .
H(3) H(9) 3.57(4) ? . .
H(3) H(10) 2.38(4) ? . .
H(3) H(15) 2.96(5) ? . .
H(3) H(18) 3.27(5) ? . 1_455
H(3) H(24) 3.33(3) ? . 2_453
H(3) H(64) 3.07(3) ? . .
H(3) H(75) 3.06(4) ? . .
H(4) Rh(1) 3.07(3) ? . .
H(4) C(406) 3.07(3) ? . .
H(4) C(103) 2.10(2) ? . .
H(4) C(106) 2.64(3) ? . .
H(4) C(404) 3.41(3) ? . .
H(4) C(405) 3.55(3) ? . .
H(4) C(102) 3.27(3) ? . .
H(4) C(109) 3.30(3) ? . .
H(4) C(105) 2.04(3) ? . .
H(4) C(115) 2.77(2) ? . .
H(4) C(110) 2.79(2) ? . .
H(4) H(3) 1.66(4) ? . .
H(4) H(5) 2.29(4) ? . .
H(4) H(6) 2.672 ? . .
H(4) H(10) 3.45(4) ? . .
H(4) H(15) 2.01(5) ? . .
H(4) H(64) 2.67(4) ? . .
H(4) H(65) 3.47(4) ? . .
H(4) H(66) 2.406 ? . .
H(5) Cl(3) 2.82(2) ? . .
H(5) C(319) 3.18(3) ? . 2_454
H(5) C(103) 3.28(2) ? . .
H(5) C(107) 3.20(3) ? . .
H(5) C(106) 2.03(3) ? . .
H(5) C(104) 2.02(2) ? . .
H(5) C(101) 3.26(2) ? . .
H(5) C(109) 2.05(2) ? . .
H(5) H(3) 2.43(3) ? . .
H(5) H(4) 2.29(4) ? . .
H(5) H(6) 2.346 ? . .
H(5) H(9) 2.34(4) ? . .
H(5) H(10) 2.46(4) ? . .
H(5) H(58) 2.52(4) ? . 2_454
H(6) Rh(1) 2.530 ? . .
H(6) Cl(2) 3.039 ? . .
H(6) Cl(3) 2.977 ? . .
H(6) C(418) 3.560 ? . .
H(6) C(417) 3.184 ? . .
H(6) C(103) 3.418 ? . .
H(6) C(107) 2.182 ? . .
H(6) C(104) 2.863 ? . .
H(6) C(108) 3.517 ? . .
H(6) C(109) 3.449 ? . .
H(6) C(116) 2.808 ? . .
H(6) C(105) 2.169 ? . .
H(6) C(117) 2.772 ? . .
H(6) H(4) 2.672 ? . .
H(6) H(5) 2.346 ? . .
H(6) H(16) 2.182 ? . .
H(6) H(66) 3.071 ? . .
H(6) H(76) 2.783 ? . .
H(6) H(77) 3.475 ? . .
H(7) Cl(1) 3.59(2) ? . 2_453
H(7) C(107) 2.28(2) ? . .
H(7) C(106) 3.23(2) ? . .
H(7) C(101) 2.31(2) ? . .
H(7) C(102) 3.59(2) ? . .
H(7) C(109) 2.77(2) ? . .
H(7) C(113) 3.29(2) ? . 2_453
H(7) C(116) 2.91(2) ? . .
H(7) C(105) 3.56(2) ? . .
H(7) C(121) 3.18(2) ? . .
H(7) C(112) 3.57(2) ? . 2_453
H(7) H(1) 2.64(3) ? . .
H(7) H(8) 1.84(3) ? . .
H(7) H(9) 2.37(4) ? . .
H(7) H(13) 3.21(4) ? . 2_453
H(7) H(20) 2.98(4) ? . .
H(7) H(53) 3.24(4) ? . .
H(8) Rh(1) 3.03(2) ? . .
H(8) C(107) 2.06(2) ? . .
H(8) C(106) 3.24(2) ? . .
H(8) C(101) 2.01(3) ? . .
H(8) C(102) 2.58(3) ? . .
H(8) C(109) 3.27(3) ? . .
H(8) C(113) 3.52(2) ? . 2_453
H(8) C(116) 2.78(2) ? . .
H(8) C(221) 3.17(2) ? . .
H(8) C(114) 3.40(3) ? . 2_453
H(8) C(121) 2.76(2) ? . .
H(8) C(220) 3.52(2) ? . .
H(8) H(1) 2.35(4) ? . .
H(8) H(2) 2.529 ? . .
H(8) H(7) 1.84(3) ? . .
H(8) H(9) 3.42(4) ? . .
H(8) H(13) 3.50(4) ? . 2_453
H(8) H(14) 3.22(5) ? . 2_453
H(8) H(20) 2.21(4) ? . .
H(8) H(39) 3.15(4) ? . .
H(8) H(40) 2.51(4) ? . .
H(9) C(319) 3.42(3) ? . 2_454
H(9) C(206) 3.58(3) ? . 2_453
H(9) C(107) 3.04(3) ? . .
H(9) C(106) 2.88(3) ? . .
H(9) C(104) 3.33(3) ? . .
H(9) C(318) 3.28(3) ? . 2_454
H(9) C(108) 2.53(3) ? . .
H(9) C(101) 2.08(2) ? . .
H(9) C(102) 3.37(2) ? . .
H(9) C(105) 2.12(3) ? . .
H(9) H(1) 2.41(3) ? . .
H(9) H(3) 3.57(4) ? . .
H(9) H(5) 2.34(4) ? . .
H(9) H(7) 2.37(4) ? . .
H(9) H(8) 3.42(4) ? . .
H(9) H(10) 1.62(4) ? . .
H(9) H(26) 2.71(3) ? . 2_453
H(9) H(36) 3.26(4) ? . 2_453
H(9) H(53) 3.53(4) ? . .
H(9) H(57) 2.84(4) ? . 2_454
H(9) H(58) 3.16(4) ? . 2_454
H(10) C(319) 3.38(3) ? . 2_454
H(10) C(103) 3.05(3) ? . .
H(10) C(206) 3.05(3) ? . 2_453
H(10) C(106) 3.36(3) ? . .
H(10) C(104) 2.54(3) ? . .
H(10) C(318) 3.45(3) ? . 2_454
H(10) C(108) 3.30(3) ? . .
H(10) C(205) 3.11(3) ? . 2_453
H(10) C(101) 2.08(3) ? . .
H(10) C(102) 2.86(3) ? . .
H(10) C(105) 2.09(3) ? . .
H(10) C(204) 3.18(3) ? . 2_453
H(10) H(1) 2.18(4) ? . .
H(10) H(2) 3.549 ? . .
H(10) H(3) 2.38(4) ? . .
H(10) H(4) 3.45(4) ? . .
H(10) H(5) 2.46(4) ? . .
H(10) H(9) 1.62(4) ? . .
H(10) H(24) 2.47(4) ? . 2_453
H(10) H(25) 2.67(4) ? . 2_453
H(10) H(26) 2.48(3) ? . 2_453
H(10) H(57) 3.41(4) ? . 2_454
H(10) H(58) 3.40(4) ? . 2_454
H(11) Cl(1) 3.47(3) ? . .
H(11) C(103) 2.68(3) ? . .
H(11) C(215) 2.87(3) ? . 2_453
H(11) C(102) 2.70(3) ? . .
H(11) C(113) 3.24(3) ? . .
H(11) C(214) 2.84(3) ? . 2_453
H(11) C(115) 3.25(3) ? . .
H(11) C(110) 2.04(3) ? . .
H(11) C(112) 2.01(3) ? . .
H(11) C(219) 3.54(3) ? . .
H(11) H(2) 2.337 ? . .
H(11) H(12) 2.24(5) ? . .
H(11) H(34) 2.22(4) ? . 2_453
H(11) H(35) 2.26(4) ? . 2_453
H(12) C(113) 2.03(4) ? . .
H(12) C(214) 3.34(4) ? . 2_453
H(12) C(201) 3.35(4) ? . 1_455
H(12) C(114) 3.21(4) ? . .
H(12) C(110) 3.22(4) ? . .
H(12) C(111) 1.96(4) ? . .
H(12) H(11) 2.24(5) ? . .
H(12) H(13) 2.39(5) ? . .
H(12) H(21) 2.67(5) ? . 1_455
H(12) H(29) 3.14(5) ? . 1_455
H(12) H(34) 2.52(5) ? . 2_453
H(13) C(203) 3.48(3) ? . 1_455
H(13) C(210) 3.46(4) ? . 1_455
H(13) C(211) 3.21(4) ? . 1_455
H(13) C(120) 3.17(3) ? . 2_443
H(13) C(114) 2.08(3) ? . .
H(13) C(121) 2.91(3) ? . 2_443
H(13) C(115) 3.31(3) ? . .
H(13) C(112) 2.08(3) ? . .
H(13) C(111) 3.31(3) ? . .
H(13) H(7) 3.21(4) ? . 2_443
H(13) H(8) 3.50(4) ? . 2_443
H(13) H(12) 2.39(5) ? . .
H(13) H(14) 2.40(5) ? . .
H(13) H(19) 2.95(5) ? . 2_443
H(13) H(20) 2.58(4) ? . 2_443
H(13) H(23) 3.18(4) ? . 1_455
H(13) H(29) 3.29(4) ? . 1_455
H(13) H(31) 3.00(5) ? . 1_455
H(14) C(212) 3.27(5) ? . 1_455
H(14) C(113) 2.03(4) ? . .
H(14) C(211) 3.33(4) ? . 1_455
H(14) C(221) 3.45(4) ? . 2_443
H(14) C(121) 3.59(4) ? . 2_443
H(14) C(115) 1.98(4) ? . .
H(14) C(110) 3.24(4) ? . .
H(14) C(112) 3.25(4) ? . .
H(14) H(8) 3.22(5) ? . 2_443
H(14) H(13) 2.40(5) ? . .
H(14) H(15) 2.45(6) ? . .
H(14) H(20) 2.78(5) ? . 2_443
H(14) H(28) 3.01(5) ? . 2_443
H(14) H(31) 3.25(5) ? . 1_455
H(14) H(32) 3.08(6) ? . 1_455
H(14) H(40) 2.68(5) ? . 2_443
H(14) H(65) 2.87(4) ? . .
H(15) Rh(1) 3.55(4) ? . .
H(15) C(406) 3.09(4) ? . .
H(15) C(103) 2.61(4) ? . .
H(15) C(104) 2.59(4) ? . .
H(15) C(404) 3.01(4) ? . .
H(15) C(405) 2.82(4) ? . .
H(15) C(113) 3.44(3) ? . .
H(15) C(114) 2.23(4) ? . .
H(15) C(110) 2.11(4) ? . .
H(15) C(111) 3.37(4) ? . .
H(15) H(3) 2.96(5) ? . .
H(15) H(4) 2.01(5) ? . .
H(15) H(14) 2.45(6) ? . .
H(15) H(39) 3.36(6) ? . 2_443
H(15) H(63) 3.47(5) ? . .
H(15) H(64) 2.47(5) ? . .
H(15) H(65) 2.22(5) ? . .
H(15) H(66) 2.648 ? . .
H(16) Cl(2) 3.36(3) ? . .
H(16) C(418) 2.99(3) ? . .
H(16) C(417) 3.52(3) ? . .
H(16) C(107) 2.69(2) ? . .
H(16) C(106) 2.66(3) ? . .
H(16) C(311) 3.38(3) ? . .
H(16) C(116) 2.05(3) ? . .
H(16) C(121) 3.26(3) ? . .
H(16) C(312) 3.01(3) ? . .
H(16) C(118) 2.05(3) ? . .
H(16) C(119) 3.28(3) ? . .
H(16) H(6) 2.182 ? . .
H(16) H(17) 2.32(5) ? . .
H(16) H(51) 3.25(4) ? . .
H(16) H(52) 2.53(4) ? . .
H(16) H(76) 3.48(4) ? . .
H(16) H(77) 2.58(4) ? . .
H(17) C(418) 3.47(4) ? . .
H(17) C(415) 3.20(3) ? . 1_655
H(17) C(116) 3.29(3) ? . .
H(17) C(120) 3.29(3) ? . .
H(17) C(414) 3.31(3) ? . 1_655
H(17) C(117) 2.03(3) ? . .
H(17) C(119) 2.09(4) ? . .
H(17) H(16) 2.32(5) ? . .
H(17) H(18) 2.32(6) ? . .
H(17) H(31) 3.37(5) ? . .
H(17) H(32) 3.23(6) ? . .
H(17) H(52) 3.19(6) ? . .
H(17) H(74) 3.01(5) ? . 1_655
H(17) H(75) 2.81(4) ? . 1_655
H(17) H(77) 2.79(5) ? . .
H(17) H(78) 3.31(5) ? . .
H(18) C(120) 1.94(4) ? . .
H(18) C(121) 3.14(4) ? . .
H(18) C(204) 3.58(4) ? . 2_553
H(18) C(117) 3.13(4) ? . .
H(18) C(118) 1.93(4) ? . .
H(18) H(3) 3.27(5) ? . 1_655
H(18) H(17) 2.32(6) ? . .
H(18) H(19) 2.23(5) ? . .
H(18) H(22) 3.39(4) ? . .
H(18) H(23) 2.92(4) ? . 2_553
H(18) H(24) 3.30(5) ? . 2_553
H(18) H(31) 3.11(5) ? . .
H(19) C(215) 3.17(4) ? . 2_553
H(19) C(214) 3.54(4) ? . 2_553
H(19) C(210) 3.30(3) ? . 2_553
H(19) C(116) 3.10(4) ? . .
H(19) C(121) 1.87(4) ? . .
H(19) C(204) 3.48(3) ? . 2_553
H(19) C(117) 3.54(4) ? . .
H(19) C(118) 3.10(3) ? . .
H(19) C(119) 1.92(3) ? . .
H(19) H(13) 2.95(5) ? . 2_453
H(19) H(18) 2.23(5) ? . .
H(19) H(20) 2.15(5) ? . .
H(19) H(21) 3.38(4) ? . .
H(19) H(22) 2.87(4) ? . .
H(19) H(23) 2.75(4) ? . 2_553
H(19) H(24) 3.59(4) ? . 2_553
H(19) H(28) 3.25(4) ? . .
H(19) H(35) 3.39(5) ? . 2_553
H(20) C(107) 2.65(3) ? . .
H(20) C(108) 2.68(3) ? . .
H(20) C(113) 3.14(3) ? . 2_453
H(20) C(116) 2.00(3) ? . .
H(20) C(120) 1.96(3) ? . .
H(20) C(114) 3.23(3) ? . 2_453
H(20) C(208) 3.54(3) ? . .
H(20) C(117) 3.20(3) ? . .
H(20) C(119) 3.18(3) ? . .
H(20) H(7) 2.98(4) ? . .
H(20) H(8) 2.21(4) ? . .
H(20) H(13) 2.58(4) ? . 2_453
H(20) H(14) 2.78(5) ? . 2_453
H(20) H(19) 2.15(5) ? . .
H(20) H(22) 3.28(4) ? . .
H(20) H(28) 2.66(4) ? . .
H(20) H(40) 2.78(4) ? . .
H(21) C(207) 3.26(3) ? . .
H(21) C(203) 3.24(3) ? . .
H(21) C(209) 2.04(3) ? . .
H(21) C(202) 2.10(3) ? . .
H(21) C(205) 3.28(3) ? . .
H(21) C(214) 3.27(3) ? . 2_553
H(21) C(213) 3.32(3) ? . 2_553
H(21) C(208) 2.02(3) ? . .
H(21) C(112) 3.30(2) ? . 1_655
H(21) H(12) 2.67(5) ? . 1_655
H(21) H(19) 3.38(4) ? . .
H(21) H(22) 2.31(4) ? . .
H(21) H(27) 2.40(4) ? . .
H(21) H(28) 2.39(4) ? . .
H(21) H(29) 2.37(4) ? . .
H(21) H(30) 2.44(4) ? . .
H(21) H(33) 3.24(5) ? . 2_553
H(21) H(34) 3.08(4) ? . 2_553
H(21) H(50) 3.48(4) ? . 1_554
H(22) Rh(2) 2.57(2) ? . .
H(22) Cl(2) 3.28(2) ? . .
H(22) C(207) 3.40(2) ? . .
H(22) C(203) 2.04(2) ? . .
H(22) C(209) 3.30(2) ? . .
H(22) C(210) 2.69(2) ? . .
H(22) C(211) 2.71(2) ? . .
H(22) C(201) 2.06(2) ? . .
H(22) C(120) 2.70(2) ? . .
H(22) C(208) 2.84(2) ? . .
H(22) C(121) 3.02(2) ? . .
H(22) C(204) 3.36(2) ? . .
H(22) C(119) 3.06(2) ? . .
H(22) H(18) 3.39(4) ? . .
H(22) H(19) 2.87(4) ? . .
H(22) H(20) 3.28(4) ? . .
H(22) H(21) 2.31(4) ? . .
H(22) H(28) 2.85(3) ? . .
H(22) H(29) 3.60(4) ? . .
H(22) H(31) 2.15(3) ? . .
H(23) C(203) 2.05(2) ? . .
H(23) C(209) 2.62(2) ? . .
H(23) C(206) 3.31(2) ? . .
H(23) C(215) 3.21(2) ? . .
H(23) C(202) 3.01(2) ? . .
H(23) C(205) 2.06(2) ? . .
H(23) C(210) 2.78(2) ? . .
H(23) C(201) 3.38(2) ? . .
H(23) C(120) 2.97(2) ? . 2_543
H(23) C(119) 3.06(2) ? . 2_543
H(23) H(13) 3.18(4) ? . 1_655
H(23) H(18) 2.92(4) ? . 2_543
H(23) H(19) 2.75(4) ? . 2_543
H(23) H(24) 1.54(4) ? . .
H(23) H(25) 2.37(3) ? . .
H(23) H(29) 2.29(4) ? . .
H(23) H(30) 3.51(4) ? . .
H(23) H(35) 3.03(4) ? . .
H(24) Rh(2) 3.09(3) ? . .
H(24) C(203) 2.09(2) ? . .
H(24) C(209) 3.31(3) ? . .
H(24) C(206) 2.71(2) ? . .
H(24) C(215) 2.78(2) ? . .
H(24) C(202) 3.27(2) ? . .
H(24) C(205) 2.08(2) ? . .
H(24) C(101) 3.40(3) ? . 2_443
H(24) C(102) 3.58(3) ? . 2_443
H(24) C(109) 3.30(2) ? . 2_443
H(24) C(210) 2.78(2) ? . .
H(24) H(1) 2.93(4) ? . 2_443
H(24) H(3) 3.33(3) ? . 2_443
H(24) H(10) 2.47(4) ? . 2_443
H(24) H(18) 3.30(5) ? . 2_543
H(24) H(19) 3.59(4) ? . 2_543
H(24) H(23) 1.54(4) ? . .
H(24) H(25) 2.28(3) ? . .
H(24) H(26) 2.92(3) ? . .
H(24) H(29) 3.39(4) ? . .
H(24) H(35) 2.19(4) ? . .
H(25) C(319) 3.49(2) ? . 1_554
H(25) C(207) 3.23(2) ? . .
H(25) C(316) 3.13(2) ? . 1_554
H(25) C(203) 3.28(2) ? . .
H(25) C(209) 2.13(2) ? . .
H(25) C(206) 2.03(2) ? . .
H(25) C(317) 2.95(2) ? . 1_554
H(25) C(318) 3.15(2) ? . 1_554
H(25) C(321) 3.41(2) ? . 1_554
H(25) C(201) 3.33(2) ? . .
H(25) C(320) 3.59(2) ? . 1_554
H(25) C(204) 2.03(2) ? . .
H(25) H(10) 2.67(4) ? . 2_443
H(25) H(23) 2.37(3) ? . .
H(25) H(24) 2.28(3) ? . .
H(25) H(26) 2.30(3) ? . .
H(25) H(29) 2.45(4) ? . .
H(25) H(30) 2.43(4) ? . .
H(25) H(56) 3.23(3) ? . 1_554
H(25) H(57) 3.54(3) ? . 1_554
H(26) Rh(2) 2.55(2) ? . .
H(26) Cl(1) 3.11(2) ? . .
H(26) C(207) 1.98(2) ? . .
H(26) C(203) 3.50(2) ? . .
H(26) C(209) 3.33(2) ? . .
H(26) C(317) 3.44(2) ? . 1_554
H(26) C(318) 3.27(2) ? . 1_554
H(26) C(205) 2.15(2) ? . .
H(26) C(101) 3.41(2) ? . 2_443
H(26) C(109) 2.94(2) ? . 2_443
H(26) C(217) 2.64(2) ? . .
H(26) C(216) 2.60(2) ? . .
H(26) C(208) 3.32(2) ? . .
H(26) C(204) 2.98(2) ? . .
H(26) H(1) 2.93(3) ? . 2_443
H(26) H(9) 2.71(3) ? . 2_443
H(26) H(10) 2.48(3) ? . 2_443
H(26) H(24) 2.92(3) ? . .
H(26) H(25) 2.30(3) ? . .
H(26) H(30) 3.60(4) ? . .
H(26) H(36) 2.08(3) ? . .
H(26) H(56) 3.26(3) ? . 1_554
H(26) H(57) 3.01(3) ? . 1_554
H(27) C(207) 2.16(3) ? . .
H(27) C(209) 2.77(3) ? . .
H(27) C(206) 3.15(3) ? . .
H(27) C(305) 3.52(3) ? . 1_554
H(27) C(202) 3.43(3) ? . .
H(27) C(409) 3.33(2) ? . 2_453
H(27) C(205) 3.54(3) ? . .
H(27) C(216) 2.81(3) ? . .
H(27) C(221) 3.18(3) ? . .
H(27) C(201) 2.18(2) ? . .
H(27) C(306) 3.60(3) ? . 1_554
H(27) C(213) 3.58(3) ? . 2_553
H(27) H(21) 2.40(4) ? . .
H(27) H(28) 1.52(4) ? . .
H(27) H(30) 2.46(4) ? . .
H(27) H(33) 3.25(5) ? . 2_553
H(27) H(40) 2.99(5) ? . .
H(27) H(45) 2.72(5) ? . 1_554
H(27) H(46) 3.190 ? . 1_554
H(27) H(65) 3.52(4) ? . 2_453
H(27) H(69) 2.84(4) ? . 2_453
H(27) H(70) 3.11(3) ? . 2_453
H(28) Rh(2) 3.17(3) ? . .
H(28) C(207) 2.07(2) ? . .
H(28) C(209) 3.35(3) ? . .
H(28) C(206) 3.29(2) ? . .
H(28) C(202) 2.77(2) ? . .
H(28) C(216) 2.70(2) ? . .
H(28) C(221) 2.68(3) ? . .
H(28) C(201) 2.13(3) ? . .
H(28) C(120) 3.49(2) ? . .
H(28) C(121) 3.21(2) ? . .
H(28) H(14) 3.01(5) ? . 2_453
H(28) H(19) 3.25(4) ? . .
H(28) H(20) 2.66(4) ? . .
H(28) H(21) 2.39(4) ? . .
H(28) H(22) 2.85(3) ? . .
H(28) H(27) 1.52(4) ? . .
H(28) H(30) 3.48(4) ? . .
H(28) H(40) 2.12(5) ? . .
H(29) C(203) 3.01(3) ? . .
H(29) C(206) 3.30(3) ? . .
H(29) C(202) 2.89(3) ? . .
H(29) C(205) 2.01(3) ? . .
H(29) C(201) 2.13(3) ? . .
H(29) C(208) 3.33(3) ? . .
H(29) C(204) 2.49(3) ? . .
H(29) H(12) 3.14(5) ? . 1_655
H(29) H(13) 3.29(4) ? . 1_655
H(29) H(21) 2.37(4) ? . .
H(29) H(22) 3.60(4) ? . .
H(29) H(23) 2.29(4) ? . .
H(29) H(24) 3.39(4) ? . .
H(29) H(25) 2.45(4) ? . .
H(29) H(30) 1.61(4) ? . .
H(29) H(47) 3.00(4) ? . 1_554
H(29) H(50) 3.02(4) ? . 1_554
H(30) C(307) 2.83(3) ? . 1_554
H(30) C(207) 3.05(3) ? . .
H(30) C(316) 3.15(2) ? . 1_554
H(30) C(206) 2.88(3) ? . .
H(30) C(317) 3.32(2) ? . 1_554
H(30) C(305) 3.12(3) ? . 1_554
H(30) C(309) 3.22(3) ? . 1_554
H(30) C(308) 3.22(3) ? . 1_554
H(30) C(202) 3.39(3) ? . .
H(30) C(205) 2.12(3) ? . .
H(30) C(201) 2.11(3) ? . .
H(30) C(306) 2.82(3) ? . 1_554
H(30) C(208) 2.56(3) ? . .
H(30) C(204) 3.36(3) ? . .
H(30) H(21) 2.44(4) ? . .
H(30) H(23) 3.51(4) ? . .
H(30) H(25) 2.43(4) ? . .
H(30) H(26) 3.60(4) ? . .
H(30) H(27) 2.46(4) ? . .
H(30) H(28) 3.48(4) ? . .
H(30) H(29) 1.61(4) ? . .
H(30) H(45) 2.85(4) ? . 1_554
H(30) H(46) 2.932 ? . 1_554
H(30) H(47) 2.82(5) ? . 1_554
H(30) H(50) 2.61(4) ? . 1_554
H(30) H(56) 3.13(4) ? . 1_554
H(31) C(203) 2.63(2) ? . .
H(31) C(212) 2.05(3) ? . .
H(31) C(215) 3.23(3) ? . .
H(31) C(202) 2.61(2) ? . .
H(31) C(113) 2.94(3) ? . 1_655
H(31) C(210) 2.01(3) ? . .
H(31) C(213) 3.26(3) ? . .
H(31) C(114) 3.06(3) ? . 1_655
H(31) C(112) 3.60(3) ? . 1_655
H(31) C(118) 3.26(3) ? . .
H(31) C(119) 3.08(3) ? . .
H(31) H(13) 3.00(5) ? . 1_655
H(31) H(14) 3.25(5) ? . 1_655
H(31) H(17) 3.37(5) ? . .
H(31) H(18) 3.11(5) ? . .
H(31) H(22) 2.15(3) ? . .
H(31) H(32) 2.31(4) ? . .
H(32) C(404) 3.23(3) ? . 1_655
H(32) C(214) 3.27(3) ? . .
H(32) C(210) 3.26(3) ? . .
H(32) C(211) 2.00(3) ? . .
H(32) C(213) 2.07(3) ? . .
H(32) C(114) 3.41(4) ? . 1_655
H(32) H(14) 3.08(6) ? . 1_655
H(32) H(17) 3.23(6) ? . .
H(32) H(31) 2.31(4) ? . .
H(32) H(33) 2.31(5) ? . .
H(32) H(63) 2.39(4) ? . 1_655
H(32) H(64) 3.21(4) ? . 1_655
H(32) H(77) 3.00(5) ? . .
H(32) H(78) 3.54(5) ? . .
H(33) C(212) 1.93(3) ? . .
H(33) C(305) 3.08(3) ? . 2_544
H(33) C(309) 3.27(3) ? . 2_544
H(33) C(215) 3.21(3) ? . .
H(33) C(214) 2.00(3) ? . .
H(33) C(211) 3.17(3) ? . .
H(33) H(21) 3.24(5) ? . 2_543
H(33) H(27) 3.25(5) ? . 2_543
H(33) H(32) 2.31(5) ? . .
H(33) H(34) 2.36(4) ? . .
H(33) H(44) 3.44(4) ? . 2_544
H(33) H(45) 2.33(4) ? . 2_544
H(33) H(49) 3.04(5) ? . 2_544
H(33) H(50) 3.25(4) ? . 2_544
H(33) H(77) 3.37(4) ? . .
H(34) C(212) 3.27(3) ? . .
H(34) C(215) 2.06(3) ? . .
H(34) C(210) 3.31(3) ? . .
H(34) C(213) 2.06(3) ? . .
H(34) C(112) 3.04(3) ? . 2_443
H(34) C(111) 2.89(3) ? . 2_443
H(34) C(219) 3.21(3) ? . 2_443
H(34) H(11) 2.22(4) ? . 2_443
H(34) H(12) 2.52(5) ? . 2_443
H(34) H(21) 3.08(4) ? . 2_543
H(34) H(33) 2.36(4) ? . .
H(34) H(35) 2.39(4) ? . .
H(34) H(38) 2.68(6) ? . 2_443
H(35) C(203) 2.72(2) ? . .
H(35) C(103) 3.55(2) ? . 2_443
H(35) C(102) 3.14(2) ? . 2_443
H(35) C(214) 2.11(2) ? . .
H(35) C(210) 2.12(2) ? . .
H(35) C(211) 3.35(2) ? . .
H(35) C(213) 3.35(2) ? . .
H(35) C(204) 2.74(3) ? . .
H(35) C(110) 3.59(2) ? . 2_443
H(35) C(111) 2.97(2) ? . 2_443
H(35) H(1) 3.14(3) ? . 2_443
H(35) H(2) 2.908 ? . 2_443
H(35) H(11) 2.26(4) ? . 2_443
H(35) H(19) 3.39(5) ? . 2_543
H(35) H(23) 3.03(4) ? . .
H(35) H(24) 2.19(4) ? . .
H(35) H(34) 2.39(4) ? . .
H(36) Cl(1) 3.60(3) ? . .
H(36) C(207) 2.66(3) ? . .
H(36) C(206) 2.67(3) ? . .
H(36) C(317) 3.32(3) ? . 1_554
H(36) C(318) 3.11(3) ? . 1_554
H(36) C(216) 2.04(3) ? . .
H(36) C(221) 3.25(3) ? . .
H(36) C(218) 2.07(3) ? . .
H(36) C(219) 3.28(3) ? . .
H(36) H(9) 3.26(4) ? . 2_443
H(36) H(26) 2.08(3) ? . .
H(36) H(37) 2.33(5) ? . .
H(36) H(56) 2.83(5) ? . 1_554
H(36) H(57) 2.42(4) ? . 1_554
H(36) H(70) 3.51(4) ? . 2_453
H(37) C(217) 2.03(4) ? . .
H(37) C(216) 3.28(3) ? . .
H(37) C(220) 3.29(3) ? . .
H(37) C(219) 2.09(3) ? . .
H(37) H(36) 2.33(5) ? . .
H(37) H(38) 2.34(5) ? . .
H(37) H(49) 3.26(5) ? . 1_454
H(37) H(67) 3.22(5) ? . 2_453
H(37) H(72) 3.49(5) ? . 1_554
H(38) C(416) 3.47(4) ? . 2_453
H(38) C(417) 2.96(4) ? . 2_453
H(38) C(214) 3.04(5) ? . 2_453
H(38) C(217) 3.24(4) ? . .
H(38) C(221) 3.29(4) ? . .
H(38) C(220) 2.08(4) ? . .
H(38) C(218) 2.00(4) ? . .
H(38) H(34) 2.68(6) ? . 2_453
H(38) H(37) 2.34(5) ? . .
H(38) H(39) 2.45(5) ? . .
H(38) H(76) 2.67(5) ? . 2_453
H(39) Cl(2) 3.57(4) ? . 2_453
H(39) C(216) 3.28(4) ? . .
H(39) C(221) 2.03(4) ? . .
H(39) C(218) 3.27(3) ? . .
H(39) C(219) 2.07(3) ? . .
H(39) H(1) 3.40(4) ? . .
H(39) H(2) 2.831 ? . .
H(39) H(8) 3.15(4) ? . .
H(39) H(15) 3.36(6) ? . 2_453
H(39) H(38) 2.45(5) ? . .
H(39) H(40) 2.31(5) ? . .
H(39) H(65) 3.05(5) ? . 2_453
H(39) H(66) 3.439 ? . 2_453
H(39) H(76) 3.37(4) ? . 2_453
H(40) C(207) 2.66(3) ? . .
H(40) C(108) 3.45(3) ? . .
H(40) C(217) 3.24(3) ? . .
H(40) C(216) 2.03(3) ? . .
H(40) C(114) 3.41(3) ? . 2_453
H(40) C(208) 2.72(4) ? . .
H(40) C(121) 3.57(3) ? . .
H(40) C(220) 2.04(3) ? . .
H(40) C(219) 3.25(3) ? . .
H(40) H(2) 3.169 ? . .
H(40) H(8) 2.51(4) ? . .
H(40) H(14) 2.68(5) ? . 2_453
H(40) H(20) 2.78(4) ? . .
H(40) H(27) 2.99(5) ? . .
H(40) H(28) 2.12(5) ? . .
H(40) H(39) 2.31(5) ? . .
H(40) H(65) 3.07(4) ? . 2_453
H(41) C(307) 3.29(3) ? . .
H(41) C(302) 2.05(2) ? . .
H(41) C(305) 3.29(3) ? . .
H(41) C(309) 2.08(3) ? . .
H(41) C(303) 3.23(2) ? . .
H(41) C(308) 2.04(3) ? . .
H(41) C(313) 3.31(2) ? . 2_544
H(41) C(314) 3.28(3) ? . 2_544
H(41) C(412) 3.36(3) ? . 1_655
H(41) H(42) 2.23(3) ? . .
H(41) H(47) 2.35(4) ? . .
H(41) H(48) 2.30(4) ? . .
H(41) H(49) 2.38(4) ? . .
H(41) H(50) 2.40(4) ? . .
H(41) H(53) 3.23(4) ? . 2_544
H(41) H(54) 3.06(5) ? . 2_544
H(41) H(72) 2.77(5) ? . 1_655
H(41) H(73) 3.54(5) ? . 1_655
H(41) H(79) 3.11(4) ? . .
H(42) Rh(3) 2.54(2) ? . .
H(42) Cl(3) 3.19(2) ? . .
H(42) C(307) 3.35(2) ? . .
H(42) C(421) 3.18(2) ? . .
H(42) C(309) 3.29(2) ? . .
H(42) C(303) 2.07(2) ? . .
H(42) C(308) 2.80(2) ? . .
H(42) C(420) 2.78(2) ? . .
H(42) C(419) 3.33(2) ? . .
H(42) C(311) 2.81(2) ? . .
H(42) C(310) 2.77(2) ? . .
H(42) C(301) 2.04(2) ? . .
H(42) C(304) 3.39(2) ? . .
H(42) C(413) 3.52(2) ? . 1_655
H(42) H(41) 2.23(3) ? . .
H(42) H(48) 2.67(4) ? . .
H(42) H(49) 3.57(4) ? . .
H(42) H(51) 2.26(4) ? . .
H(42) H(73) 3.25(4) ? . 1_655
H(42) H(79) 2.72(4) ? . .
H(42) H(80) 3.18(4) ? . .
H(43) Rh(3) 3.08(2) ? . .
H(43) C(403) 3.52(3) ? . 2_454
H(43) C(402) 3.36(3) ? . 2_454
H(43) C(302) 3.32(3) ? . .
H(43) C(305) 2.15(2) ? . .
H(43) C(309) 3.39(2) ? . .
H(43) C(303) 2.11(3) ? . .
H(43) C(409) 3.54(3) ? . 2_454
H(43) C(310) 2.73(3) ? . .
H(43) C(306) 2.72(2) ? . .
H(43) C(315) 2.64(2) ? . .
H(43) C(401) 3.46(3) ? . 2_454
H(43) H(44) 1.56(4) ? . .
H(43) H(45) 2.51(4) ? . .
H(43) H(46) 2.812 ? . .
H(43) H(49) 3.47(4) ? . .
H(43) H(55) 2.08(4) ? . .
H(43) H(61) 3.04(4) ? . 2_454
H(43) H(62) 3.35(3) ? . 2_454
H(43) H(63) 3.35(4) ? . 2_454
H(43) H(69) 2.87(4) ? . 2_454
H(43) H(71) 3.43(4) ? . 2_454
H(43) H(78) 3.42(4) ? . 2_554
H(43) H(79) 3.58(4) ? . 2_554
H(44) C(302) 3.07(2) ? . .
H(44) C(305) 2.08(3) ? . .
H(44) C(309) 2.68(2) ? . .
H(44) C(303) 2.08(2) ? . .
H(44) C(420) 2.76(3) ? . 2_554
H(44) C(419) 2.82(2) ? . 2_554
H(44) C(310) 2.78(2) ? . .
H(44) C(306) 3.31(3) ? . .
H(44) C(315) 3.08(2) ? . .
H(44) C(301) 3.43(2) ? . .
H(44) H(33) 3.44(4) ? . 2_554
H(44) H(43) 1.56(4) ? . .
H(44) H(45) 2.47(4) ? . .
H(44) H(49) 2.34(4) ? . .
H(44) H(50) 3.59(4) ? . .
H(44) H(55) 2.92(4) ? . .
H(44) H(78) 2.74(4) ? . 2_554
H(44) H(79) 2.67(4) ? . 2_554
H(45) C(307) 3.17(3) ? . .
H(45) C(309) 2.02(3) ? . .
H(45) C(303) 3.34(3) ? . .
H(45) C(306) 2.03(3) ? . .
H(45) C(213) 3.17(2) ? . 2_554
H(45) C(301) 3.23(3) ? . .
H(45) C(304) 2.13(3) ? . .
H(45) H(27) 2.72(5) ? . 1_556
H(45) H(30) 2.85(4) ? . 1_556
H(45) H(33) 2.33(4) ? . 2_554
H(45) H(43) 2.51(4) ? . .
H(45) H(44) 2.47(4) ? . .
H(45) H(46) 2.221 ? . .
H(45) H(49) 2.40(5) ? . .
H(45) H(50) 2.33(4) ? . .
H(45) H(63) 3.57(4) ? . 2_454
H(45) H(69) 2.70(4) ? . 2_454
H(46) Rh(3) 2.585 ? . .
H(46) Cl(4) 3.136 ? . .
H(46) C(307) 2.032 ? . .
H(46) C(316) 2.694 ? . .
H(46) C(317) 2.676 ? . .
H(46) C(305) 2.056 ? . .
H(46) C(309) 3.283 ? . .
H(46) C(303) 3.427 ? . .
H(46) C(308) 3.343 ? . .
H(46) C(409) 2.951 ? . 2_454
H(46) C(401) 3.340 ? . 2_454
H(46) C(304) 2.853 ? . .
H(46) H(27) 3.190 ? . 1_556
H(46) H(30) 2.932 ? . 1_556
H(46) H(43) 2.812 ? . .
H(46) H(45) 2.221 ? . .
H(46) H(50) 3.581 ? . .
H(46) H(56) 2.140 ? . .
H(46) H(61) 2.775 ? . 2_454
H(46) H(69) 2.375 ? . 2_454
H(46) H(70) 2.924 ? . 2_454
H(47) C(307) 2.09(3) ? . .
H(47) C(316) 2.83(3) ? . .
H(47) C(209) 3.36(3) ? . 1_556
H(47) C(302) 3.31(3) ? . .
H(47) C(305) 3.41(3) ? . .
H(47) C(309) 2.67(3) ? . .
H(47) C(321) 3.05(3) ? . .
H(47) C(313) 3.23(3) ? . 2_544
H(47) C(306) 3.06(3) ? . .
H(47) C(312) 3.42(3) ? . 2_544
H(47) C(301) 2.07(3) ? . .
H(47) H(29) 3.00(4) ? . 1_556
H(47) H(30) 2.82(5) ? . 1_556
H(47) H(41) 2.35(4) ? . .
H(47) H(48) 1.50(4) ? . .
H(47) H(49) 3.54(4) ? . .
H(47) H(50) 2.31(4) ? . .
H(47) H(52) 3.39(4) ? . 2_544
H(47) H(53) 3.01(5) ? . 2_544
H(47) H(60) 2.66(4) ? . .
H(48) Rh(3) 3.06(3) ? . .
H(48) C(307) 2.01(3) ? . .
H(48) C(316) 2.73(3) ? . .
H(48) C(421) 3.01(3) ? . .
H(48) C(302) 2.63(3) ? . .
H(48) C(309) 3.26(3) ? . .
H(48) C(420) 3.20(3) ? . .
H(48) C(321) 2.71(3) ? . .
H(48) C(306) 3.20(3) ? . .
H(48) C(301) 2.02(3) ? . .
H(48) H(41) 2.30(4) ? . .
H(48) H(42) 2.67(4) ? . .
H(48) H(47) 1.50(4) ? . .
H(48) H(50) 3.34(4) ? . .
H(48) H(60) 2.09(4) ? . .
H(48) H(79) 2.80(5) ? . .
H(48) H(80) 2.42(4) ? . .
H(49) C(302) 2.86(3) ? . .
H(49) C(305) 2.03(3) ? . .
H(49) C(303) 3.00(3) ? . .
H(49) C(308) 3.34(3) ? . .
H(49) C(306) 3.33(3) ? . .
H(49) C(301) 2.11(3) ? . .
H(49) C(304) 2.49(3) ? . .
H(49) H(33) 3.04(5) ? . 2_554
H(49) H(37) 3.26(5) ? . 1_656
H(49) H(41) 2.38(4) ? . .
H(49) H(42) 3.57(4) ? . .
H(49) H(43) 3.47(4) ? . .
H(49) H(44) 2.34(4) ? . .
H(49) H(45) 2.40(5) ? . .
H(49) H(47) 3.54(4) ? . .
H(49) H(50) 1.66(5) ? . .
H(50) C(307) 3.04(2) ? . .
H(50) C(209) 3.21(3) ? . 1_556
H(50) C(302) 3.34(3) ? . .
H(50) C(305) 2.16(3) ? . .
H(50) C(308) 2.49(3) ? . .
H(50) C(306) 2.91(2) ? . .
H(50) C(301) 2.03(3) ? . .
H(50) C(304) 3.37(3) ? . .
H(50) H(21) 3.48(4) ? . 1_556
H(50) H(29) 3.02(4) ? . 1_556
H(50) H(30) 2.61(4) ? . 1_556
H(50) H(33) 3.25(4) ? . 2_554
H(50) H(41) 2.40(4) ? . .
H(50) H(44) 3.59(4) ? . .
H(50) H(45) 2.33(4) ? . .
H(50) H(46) 3.581 ? . .
H(50) H(47) 2.31(4) ? . .
H(50) H(48) 3.34(4) ? . .
H(50) H(49) 1.66(5) ? . .
H(51) Cl(3) 3.46(3) ? . .
H(51) C(302) 2.68(4) ? . .
H(51) C(303) 2.64(4) ? . .
H(51) C(310) 1.98(4) ? . .
H(51) C(313) 3.21(3) ? . .
H(51) C(315) 3.17(4) ? . .
H(51) C(312) 2.00(3) ? . .
H(51) C(414) 3.01(4) ? . 1_655
H(51) C(413) 2.84(3) ? . 1_655
H(51) H(16) 3.25(4) ? . .
H(51) H(42) 2.26(4) ? . .
H(51) H(52) 2.32(5) ? . .
H(51) H(73) 2.52(4) ? . 1_655
H(51) H(74) 2.74(5) ? . 1_655
H(52) C(311) 2.02(4) ? . .
H(52) C(310) 3.26(4) ? . .
H(52) C(116) 3.41(3) ? . .
H(52) C(313) 2.00(4) ? . .
H(52) C(414) 3.52(3) ? . 1_655
H(52) C(314) 3.20(4) ? . .
H(52) C(117) 2.71(3) ? . .
H(52) C(118) 3.06(4) ? . .
H(52) H(16) 2.53(4) ? . .
H(52) H(17) 3.19(6) ? . .
H(52) H(47) 3.39(4) ? . 2_554
H(52) H(51) 2.32(5) ? . .
H(52) H(53) 2.26(5) ? . .
H(52) H(74) 2.77(5) ? . 1_655
H(53) C(311) 3.19(3) ? . .
H(53) C(315) 3.21(4) ? . .
H(53) C(312) 1.97(3) ? . .
H(53) C(314) 2.00(4) ? . .
H(53) H(7) 3.24(4) ? . .
H(53) H(9) 3.53(4) ? . .
H(53) H(41) 3.23(4) ? . 2_554
H(53) H(47) 3.01(5) ? . 2_554
H(53) H(52) 2.26(5) ? . .
H(53) H(54) 2.40(6) ? . .
H(54) C(319) 3.53(4) ? . 2_454
H(54) C(411) 3.03(4) ? . 2_454
H(54) C(318) 3.10(4) ? . 2_454
H(54) C(310) 3.39(3) ? . .
H(54) C(313) 2.13(4) ? . .
H(54) C(315) 2.14(3) ? . .
H(54) C(312) 3.35(4) ? . .
H(54) C(412) 2.98(3) ? . 2_454
H(54) H(41) 3.06(5) ? . 2_554
H(54) H(53) 2.40(6) ? . .
H(54) H(55) 2.38(5) ? . .
H(54) H(57) 2.43(5) ? . 2_454
H(54) H(58) 3.18(5) ? . 2_454
H(54) H(71) 2.55(5) ? . 2_454
H(54) H(72) 2.26(5) ? . 2_454
H(55) C(319) 3.39(3) ? . 2_454
H(55) C(402) 3.51(4) ? . 2_454
H(55) C(411) 2.99(3) ? . 2_454
H(55) C(303) 2.64(3) ? . .
H(55) C(311) 3.21(4) ? . .
H(55) C(310) 2.01(4) ? . .
H(55) C(313) 3.23(4) ? . .
H(55) C(314) 2.01(4) ? . .
H(55) C(304) 2.68(3) ? . .
H(55) H(43) 2.08(4) ? . .
H(55) H(44) 2.92(4) ? . .
H(55) H(54) 2.38(5) ? . .
H(55) H(58) 2.80(4) ? . 2_454
H(55) H(62) 2.91(5) ? . 2_454
H(55) H(71) 2.30(5) ? . 2_454
H(55) H(79) 3.36(5) ? . 2_554
H(56) Cl(4) 3.26(2) ? . .
H(56) C(319) 3.25(2) ? . .
H(56) C(307) 2.73(3) ? . .
H(56) C(207) 3.53(2) ? . 1_556
H(56) C(316) 2.07(3) ? . .
H(56) C(206) 3.33(2) ? . 1_556
H(56) C(318) 2.01(2) ? . .
H(56) C(205) 3.57(2) ? . 1_556
H(56) C(321) 3.27(3) ? . .
H(56) C(217) 3.31(3) ? . 1_556
H(56) C(306) 2.70(3) ? . .
H(56) H(25) 3.23(3) ? . 1_556
H(56) H(26) 3.26(3) ? . 1_556
H(56) H(30) 3.13(4) ? . 1_556
H(56) H(36) 2.83(5) ? . 1_556
H(56) H(46) 2.140 ? . .
H(56) H(57) 2.24(4) ? . .
H(56) H(70) 3.15(4) ? . 2_454
H(57) C(319) 2.03(3) ? . .
H(57) C(316) 3.23(3) ? . .
H(57) C(317) 1.99(3) ? . .
H(57) C(109) 3.54(3) ? . 2_444
H(57) C(217) 3.33(3) ? . 1_556
H(57) C(320) 3.23(3) ? . .
H(57) C(314) 3.14(3) ? . 2_444
H(57) H(9) 2.84(4) ? . 2_444
H(57) H(10) 3.41(4) ? . 2_444
H(57) H(25) 3.54(3) ? . 1_556
H(57) H(26) 3.01(3) ? . 1_556
H(57) H(36) 2.42(4) ? . 1_556
H(57) H(54) 2.43(5) ? . 2_444
H(57) H(56) 2.24(4) ? . .
H(57) H(58) 2.36(4) ? . .
H(57) H(71) 3.08(4) ? . .
H(57) H(72) 3.50(4) ? . .
H(58) Cl(3) 3.55(3) ? . 2_444
H(58) C(317) 3.29(3) ? . .
H(58) C(318) 2.05(3) ? . .
H(58) C(321) 3.31(3) ? . .
H(58) C(109) 3.45(3) ? . 2_444
H(58) C(105) 3.30(3) ? . 2_444
H(58) C(320) 2.09(3) ? . .
H(58) C(315) 3.04(3) ? . 2_444
H(58) C(314) 3.15(3) ? . 2_444
H(58) H(5) 2.52(4) ? . 2_444
H(58) H(9) 3.16(4) ? . 2_444
H(58) H(10) 3.40(4) ? . 2_444
H(58) H(54) 3.18(5) ? . 2_444
H(58) H(55) 2.80(4) ? . 2_444
H(58) H(57) 2.36(4) ? . .
H(58) H(59) 2.39(5) ? . .
H(58) H(62) 3.20(4) ? . .
H(58) H(71) 3.45(4) ? . .
H(59) Cl(4) 3.29(3) ? . 2_444
H(59) C(319) 2.02(3) ? . .
H(59) C(316) 3.23(3) ? . .
H(59) C(318) 3.21(3) ? . .
H(59) C(415) 3.09(3) ? . 2_444
H(59) C(321) 1.98(3) ? . .
H(59) C(414) 2.84(3) ? . 2_444
H(59) C(413) 3.36(3) ? . 2_444
H(59) H(58) 2.39(5) ? . .
H(59) H(60) 2.31(4) ? . .
H(59) H(61) 3.22(3) ? . .
H(59) H(62) 3.33(3) ? . .
H(59) H(68) 2.89(4) ? . .
H(59) H(74) 2.92(4) ? . 2_444
H(59) H(75) 3.22(4) ? . 2_444
H(60) C(408) 3.60(2) ? . .
H(60) C(319) 3.28(3) ? . .
H(60) C(307) 2.63(2) ? . .
H(60) C(316) 2.03(2) ? . .
H(60) C(421) 3.43(3) ? . .
H(60) C(317) 3.24(3) ? . .
H(60) C(308) 2.55(2) ? . .
H(60) C(320) 2.05(3) ? . .
H(60) C(414) 3.25(2) ? . 2_444
H(60) C(413) 3.50(2) ? . 2_444
H(60) H(47) 2.66(4) ? . .
H(60) H(48) 2.09(4) ? . .
H(60) H(59) 2.31(4) ? . .
H(60) H(68) 2.71(3) ? . .
H(60) H(73) 3.30(4) ? . 2_444
H(60) H(74) 2.84(4) ? . 2_444
H(60) H(80) 2.63(4) ? . .
H(61) Cl(4) 2.99(2) ? . 2_444
H(61) C(408) 2.09(3) ? . .
H(61) C(403) 3.18(2) ? . .
H(61) C(402) 2.04(2) ? . .
H(61) C(409) 2.05(2) ? . .
H(61) C(405) 3.27(2) ? . .
H(61) C(407) 3.32(3) ? . .
H(61) C(306) 3.44(2) ? . 2_444
H(61) C(320) 3.51(2) ? . .
H(61) H(43) 3.04(4) ? . 2_444
H(61) H(46) 2.775 ? . 2_444
H(61) H(59) 3.22(3) ? . .
H(61) H(62) 2.27(3) ? . .
H(61) H(67) 2.45(4) ? . .
H(61) H(68) 2.33(4) ? . .
H(61) H(69) 2.25(3) ? . .
H(61) H(70) 2.40(4) ? . .
H(62) Rh(4) 2.66(2) ? . .
H(62) Cl(4) 3.20(2) ? . .
H(62) C(408) 2.97(2) ? . .
H(62) C(319) 2.94(2) ? . .
H(62) C(403) 2.04(2) ? . .
H(62) C(410) 2.67(2) ? . .
H(62) C(411) 2.63(2) ? . .
H(62) C(317) 3.57(2) ? . .
H(62) C(318) 3.25(2) ? . .
H(62) C(404) 3.38(2) ? . .
H(62) C(409) 3.34(2) ? . .
H(62) C(321) 3.33(2) ? . .
H(62) C(407) 3.53(2) ? . .
H(62) C(320) 2.99(2) ? . .
H(62) C(401) 2.13(2) ? . .
H(62) H(43) 3.35(3) ? . 2_444
H(62) H(55) 2.91(5) ? . 2_444
H(62) H(58) 3.20(4) ? . .
H(62) H(59) 3.33(3) ? . .
H(62) H(61) 2.27(3) ? . .
H(62) H(68) 2.85(4) ? . .
H(62) H(69) 3.52(3) ? . .
H(62) H(71) 1.96(4) ? . .
H(63) C(406) 3.39(2) ? . .
H(63) C(403) 2.09(2) ? . .
H(63) C(410) 2.78(2) ? . .
H(63) C(402) 3.05(2) ? . .
H(63) C(212) 3.30(2) ? . 1_455
H(63) C(415) 3.10(2) ? . .
H(63) C(409) 2.68(2) ? . .
H(63) C(405) 2.14(2) ? . .
H(63) C(401) 3.43(2) ? . .
H(63) H(15) 3.47(5) ? . .
H(63) H(32) 2.39(4) ? . 1_455
H(63) H(43) 3.35(4) ? . 2_444
H(63) H(45) 3.57(4) ? . 2_444
H(63) H(64) 1.57(3) ? . .
H(63) H(65) 2.51(4) ? . .
H(63) H(69) 2.37(4) ? . .
H(63) H(70) 3.51(4) ? . .
H(63) H(75) 2.87(4) ? . .
H(63) H(78) 3.33(4) ? . 1_455
H(64) Rh(4) 3.083(19) ? . .
H(64) C(406) 2.68(2) ? . .
H(64) C(403) 2.05(2) ? . .
H(64) C(410) 2.73(2) ? . .
H(64) C(402) 3.24(2) ? . .
H(64) C(104) 3.34(2) ? . .
H(64) C(415) 2.71(2) ? . .
H(64) C(409) 3.28(2) ? . .
H(64) C(405) 2.05(2) ? . .
H(64) C(115) 3.27(2) ? . .
H(64) H(3) 3.07(3) ? . .
H(64) H(4) 2.67(4) ? . .
H(64) H(15) 2.47(5) ? . .
H(64) H(32) 3.21(4) ? . 1_455
H(64) H(63) 1.57(3) ? . .
H(64) H(65) 2.36(4) ? . .
H(64) H(66) 2.867 ? . .
H(64) H(69) 3.39(3) ? . .
H(64) H(75) 2.15(4) ? . .
H(65) C(406) 2.03(2) ? . .
H(65) C(403) 3.33(3) ? . .
H(65) C(404) 2.10(3) ? . .
H(65) C(409) 2.11(3) ? . .
H(65) C(407) 3.20(2) ? . .
H(65) C(221) 3.04(3) ? . 2_443
H(65) C(114) 3.36(2) ? . .
H(65) C(115) 3.04(2) ? . .
H(65) C(401) 3.32(3) ? . .
H(65) C(220) 3.01(3) ? . 2_443
H(65) H(4) 3.47(4) ? . .
H(65) H(14) 2.87(4) ? . .
H(65) H(15) 2.22(5) ? . .
H(65) H(27) 3.52(4) ? . 2_443
H(65) H(39) 3.05(5) ? . 2_443
H(65) H(40) 3.07(4) ? . 2_443
H(65) H(63) 2.51(4) ? . .
H(65) H(64) 2.36(4) ? . .
H(65) H(66) 2.300 ? . .
H(65) H(69) 2.48(4) ? . .
H(65) H(70) 2.37(4) ? . .
H(66) Rh(4) 2.551 ? . .
H(66) Cl(3) 3.221 ? . .
H(66) C(408) 3.345 ? . .
H(66) C(403) 3.461 ? . .
H(66) C(416) 2.619 ? . .
H(66) C(417) 2.643 ? . .
H(66) C(104) 3.365 ? . .
H(66) C(404) 2.941 ? . .
H(66) C(409) 3.346 ? . .
H(66) C(405) 2.143 ? . .
H(66) C(407) 1.996 ? . .
H(66) H(4) 2.406 ? . .
H(66) H(6) 3.071 ? . .
H(66) H(15) 2.648 ? . .
H(66) H(39) 3.439 ? . 2_443
H(66) H(64) 2.867 ? . .
H(66) H(65) 2.300 ? . .
H(66) H(76) 2.194 ? . .
H(67) C(406) 3.12(2) ? . .
H(67) C(416) 2.86(2) ? . .
H(67) C(402) 3.38(2) ? . .
H(67) C(421) 3.25(2) ? . .
H(67) C(409) 2.69(2) ? . .
H(67) C(405) 3.46(2) ? . .
H(67) C(407) 2.15(2) ? . .
H(67) C(401) 2.11(2) ? . .
H(67) C(412) 3.46(2) ? . 2_444
H(67) C(413) 3.55(2) ? . 2_444
H(67) C(218) 3.33(2) ? . 2_443
H(67) H(37) 3.22(5) ? . 2_443
H(67) H(61) 2.45(4) ? . .
H(67) H(68) 1.53(3) ? . .
H(67) H(69) 3.46(4) ? . .
H(67) H(70) 2.35(3) ? . .
H(67) H(72) 3.33(4) ? . 2_444
H(67) H(73) 3.36(4) ? . 2_444
H(67) H(80) 3.15(3) ? . .
H(68) Rh(4) 3.08(2) ? . .
H(68) C(406) 3.21(2) ? . .
H(68) C(416) 2.75(3) ? . .
H(68) C(402) 2.63(2) ? . .
H(68) C(421) 2.77(2) ? . .
H(68) C(409) 3.23(2) ? . .
H(68) C(321) 2.93(2) ? . .
H(68) C(407) 2.04(2) ? . .
H(68) C(320) 3.07(2) ? . .
H(68) C(401) 1.98(2) ? . .
H(68) C(413) 3.49(2) ? . 2_444
H(68) H(59) 2.89(4) ? . .
H(68) H(60) 2.71(3) ? . .
H(68) H(61) 2.33(4) ? . .
H(68) H(62) 2.85(4) ? . .
H(68) H(67) 1.53(3) ? . .
H(68) H(70) 3.32(3) ? . .
H(68) H(73) 3.27(4) ? . 2_444
H(68) H(80) 2.33(4) ? . .
H(69) C(406) 3.29(3) ? . .
H(69) C(408) 3.24(3) ? . .
H(69) C(403) 2.99(3) ? . .
H(69) C(402) 2.81(2) ? . .
H(69) C(305) 3.15(3) ? . 2_444
H(69) C(404) 2.51(3) ? . .
H(69) C(405) 2.02(3) ? . .
H(69) C(306) 3.07(3) ? . 2_444
H(69) C(401) 2.04(2) ? . .
H(69) C(304) 3.45(3) ? . 2_444
H(69) H(27) 2.84(4) ? . 2_443
H(69) H(43) 2.87(4) ? . 2_444
H(69) H(45) 2.70(4) ? . 2_444
H(69) H(46) 2.375 ? . 2_444
H(69) H(61) 2.25(3) ? . .
H(69) H(62) 3.52(3) ? . .
H(69) H(63) 2.37(4) ? . .
H(69) H(64) 3.39(3) ? . .
H(69) H(65) 2.48(4) ? . .
H(69) H(67) 3.46(4) ? . .
H(69) H(70) 1.52(4) ? . .
H(70) C(406) 2.86(2) ? . .
H(70) C(408) 2.49(2) ? . .
H(70) C(402) 3.30(2) ? . .
H(70) C(404) 3.29(2) ? . .
H(70) C(405) 2.09(2) ? . .
H(70) C(217) 3.04(3) ? . 2_443
H(70) C(407) 3.02(2) ? . .
H(70) C(216) 3.08(2) ? . 2_443
H(70) C(221) 3.27(2) ? . 2_443
H(70) C(401) 2.02(2) ? . .
H(70) C(220) 3.47(3) ? . 2_443
H(70) C(218) 3.26(3) ? . 2_443
H(70) C(219) 3.47(3) ? . 2_443
H(70) H(27) 3.11(3) ? . 2_443
H(70) H(36) 3.51(4) ? . 2_443
H(70) H(46) 2.924 ? . 2_444
H(70) H(56) 3.15(4) ? . 2_444
H(70) H(61) 2.40(4) ? . .
H(70) H(63) 3.51(4) ? . .
H(70) H(65) 2.37(4) ? . .
H(70) H(67) 2.35(3) ? . .
H(70) H(68) 3.32(3) ? . .
H(70) H(69) 1.52(4) ? . .
H(71) Cl(4) 3.23(3) ? . .
H(71) C(319) 3.38(3) ? . .
H(71) C(403) 2.62(3) ? . .
H(71) C(410) 2.01(3) ? . .
H(71) C(402) 2.59(3) ? . .
H(71) C(318) 3.09(3) ? . .
H(71) C(415) 3.22(3) ? . .
H(71) C(315) 2.96(3) ? . 2_444
H(71) C(314) 3.13(3) ? . 2_444
H(71) C(412) 2.10(3) ? . .
H(71) C(413) 3.30(3) ? . .
H(71) H(43) 3.43(4) ? . 2_444
H(71) H(54) 2.55(5) ? . 2_444
H(71) H(55) 2.30(5) ? . 2_444
H(71) H(57) 3.08(4) ? . .
H(71) H(58) 3.45(4) ? . .
H(71) H(62) 1.96(4) ? . .
H(71) H(72) 2.29(5) ? . .
H(72) C(410) 3.22(4) ? . .
H(72) C(411) 1.94(4) ? . .
H(72) C(414) 3.26(3) ? . .
H(72) C(314) 3.15(3) ? . 2_444
H(72) C(413) 2.09(3) ? . .
H(72) H(37) 3.49(5) ? . 1_556
H(72) H(41) 2.77(5) ? . 1_455
H(72) H(54) 2.26(5) ? . 2_444
H(72) H(57) 3.50(4) ? . .
H(72) H(67) 3.33(4) ? . 2_454
H(72) H(71) 2.29(5) ? . .
H(72) H(73) 2.35(4) ? . .
H(73) C(411) 3.17(3) ? . .
H(73) C(302) 3.45(4) ? . 1_455
H(73) C(415) 3.21(4) ? . .
H(73) C(311) 3.01(3) ? . 1_455
H(73) C(414) 2.01(3) ? . .
H(73) C(412) 1.93(3) ? . .
H(73) H(41) 3.54(5) ? . 1_455
H(73) H(42) 3.25(4) ? . 1_455
H(73) H(51) 2.52(4) ? . 1_455
H(73) H(60) 3.30(4) ? . 2_454
H(73) H(67) 3.36(3) ? . 2_454
H(73) H(68) 3.27(4) ? . 2_454
H(73) H(72) 2.35(4) ? . .
H(73) H(74) 2.25(5) ? . .
H(73) H(80) 3.33(4) ? . 2_454
H(74) C(410) 3.19(3) ? . .
H(74) C(411) 3.59(3) ? . .
H(74) C(415) 1.98(3) ? . .
H(74) C(321) 3.37(3) ? . 2_454
H(74) C(311) 3.18(3) ? . 1_455
H(74) C(320) 3.41(3) ? . 2_454
H(74) C(312) 3.20(3) ? . 1_455
H(74) C(412) 3.10(3) ? . .
H(74) C(413) 1.91(3) ? . .
H(74) C(118) 3.60(3) ? . 1_455
H(74) H(17) 3.01(5) ? . 1_455
H(74) H(51) 2.74(5) ? . 1_455
H(74) H(52) 2.77(5) ? . 1_455
H(74) H(59) 2.92(4) ? . 2_454
H(74) H(60) 2.84(4) ? . 2_454
H(74) H(73) 2.25(5) ? . .
H(74) H(75) 2.28(5) ? . .
H(75) C(403) 2.65(3) ? . .
H(75) C(410) 1.98(3) ? . .
H(75) C(411) 3.18(3) ? . .
H(75) C(404) 2.66(3) ? . .
H(75) C(414) 1.97(3) ? . .
H(75) C(413) 3.18(3) ? . .
H(75) H(3) 3.06(4) ? . .
H(75) H(17) 2.81(4) ? . 1_455
H(75) H(59) 3.22(4) ? . 2_454
H(75) H(63) 2.87(4) ? . .
H(75) H(64) 2.15(4) ? . .
H(75) H(74) 2.28(5) ? . .
H(76) Cl(2) 2.95(2) ? . .
H(76) C(406) 2.75(3) ? . .
H(76) C(416) 2.02(2) ? . .
H(76) C(421) 3.21(2) ? . .
H(76) C(418) 1.96(2) ? . .
H(76) C(419) 3.19(2) ? . .
H(76) C(407) 2.71(3) ? . .
H(76) C(219) 3.27(2) ? . 2_443
H(76) H(6) 2.783 ? . .
H(76) H(16) 3.48(4) ? . .
H(76) H(38) 2.67(5) ? . 2_443
H(76) H(39) 3.37(4) ? . 2_443
H(76) H(66) 2.194 ? . .
H(76) H(77) 2.27(4) ? . .
H(77) Cl(2) 3.14(2) ? . .
H(77) C(416) 3.28(3) ? . .
H(77) C(417) 2.04(3) ? . .
H(77) C(212) 2.98(3) ? . .
H(77) C(420) 3.25(3) ? . .
H(77) C(419) 2.02(3) ? . .
H(77) C(211) 3.46(3) ? . .
H(77) C(213) 3.25(3) ? . .
H(77) C(117) 3.00(3) ? . .
H(77) C(118) 3.17(3) ? . .
H(77) H(6) 3.475 ? . .
H(77) H(16) 2.58(4) ? . .
H(77) H(17) 2.79(5) ? . .
H(77) H(32) 3.00(5) ? . .
H(77) H(33) 3.37(4) ? . .
H(77) H(76) 2.27(4) ? . .
H(77) H(78) 2.30(4) ? . .
H(78) C(410) 3.38(3) ? . 1_655
H(78) C(421) 3.23(3) ? . .
H(78) C(418) 1.99(3) ? . .
H(78) C(417) 3.22(3) ? . .
H(78) C(415) 3.31(3) ? . 1_655
H(78) C(420) 2.01(3) ? . .
H(78) C(414) 3.53(3) ? . 1_655
H(78) C(304) 3.55(3) ? . 2_544
H(78) H(17) 3.31(5) ? . .
H(78) H(32) 3.54(5) ? . .
H(78) H(43) 3.42(4) ? . 2_544
H(78) H(44) 2.74(4) ? . 2_544
H(78) H(63) 3.33(4) ? . 1_655
H(78) H(77) 2.30(4) ? . .
H(78) H(79) 2.35(5) ? . .
H(79) C(416) 3.31(3) ? . .
H(79) C(421) 2.06(3) ? . .
H(79) C(418) 3.28(3) ? . .
H(79) C(302) 3.44(3) ? . .
H(79) C(308) 3.52(3) ? . .
H(79) C(419) 2.06(3) ? . .
H(79) C(310) 3.29(3) ? . 2_544
H(79) C(315) 3.10(3) ? . 2_544
H(79) C(314) 3.47(3) ? . 2_544
H(79) C(301) 3.52(3) ? . .
H(79) C(304) 3.44(3) ? . 2_544
H(79) H(41) 3.11(4) ? . .
H(79) H(42) 2.72(4) ? . .
H(79) H(43) 3.58(4) ? . 2_544
H(79) H(44) 2.67(4) ? . 2_544
H(79) H(48) 2.80(5) ? . .
H(79) H(55) 3.36(5) ? . 2_544
H(79) H(78) 2.35(5) ? . .
H(79) H(80) 2.29(5) ? . .
H(80) Rh(3) 3.57(3) ? . .
H(80) Rh(4) 3.51(3) ? . .
H(80) C(408) 2.79(3) ? . .
H(80) C(416) 1.90(3) ? . .
H(80) C(418) 3.55(3) ? . .
H(80) C(417) 3.09(3) ? . .
H(80) C(308) 3.27(3) ? . .
H(80) C(420) 1.92(3) ? . .
H(80) C(321) 3.31(3) ? . .
H(80) C(419) 3.11(3) ? . .
H(80) C(407) 2.59(3) ? . .
H(80) H(42) 3.18(4) ? . .
H(80) H(48) 2.42(4) ? . .
H(80) H(60) 2.63(4) ? . .
H(80) H(67) 3.15(3) ? . .
H(80) H(68) 2.33(4) ? . .
H(80) H(73) 3.33(4) ? . 2_444
H(80) H(79) 2.29(5) ? . .

loop_
_geom_torsion_atom_site_label_1
_geom_torsion_atom_site_label_2
_geom_torsion_atom_site_label_3
_geom_torsion_atom_site_label_4
_geom_torsion
_geom_torsion_publ_flag
_geom_torsion_site_symmetry_1
_geom_torsion_site_symmetry_2
_geom_torsion_site_symmetry_3
_geom_torsion_site_symmetry_4
Cl(1) Rh(1) Cl(2) Rh(2) 38.77(2) ? . . . .
Cl(2) Rh(1) Cl(1) Rh(2) -39.28(2) ? . . . .
Cl(1) Rh(1) C(103) C(104) 147.41(15) ? . . . .
Cl(1) Rh(1) C(103) C(102) -96.96(12) ? . . . .
Cl(1) Rh(1) C(103) C(110) 20.83(17) ? . . . .
C(103) Rh(1) Cl(1) Rh(2) 173.37(7) ? . . . .
Cl(1) Rh(1) C(107) C(106) -177.40(13) ? . . . .
Cl(1) Rh(1) C(107) C(108) 66.7(2) ? . . . .
Cl(1) Rh(1) C(107) C(116) -60.6(2) ? . . . .
C(107) Rh(1) Cl(1) Rh(2) 47.60(14) ? . . . .
Cl(1) Rh(1) C(106) C(107) 169.6(5) ? . . . .
Cl(1) Rh(1) C(106) C(105) -70.5(6) ? . . . .
C(106) Rh(1) Cl(1) Rh(2) -119.9(6) ? . . . .
Cl(1) Rh(1) C(102) C(103) 87.22(13) ? . . . .
Cl(1) Rh(1) C(102) C(101) -152.67(17) ? . . . .
C(102) Rh(1) Cl(1) Rh(2) 134.88(7) ? . . . .
Cl(2) Rh(1) C(103) C(104) 66.8(2) ? . . . .
Cl(2) Rh(1) C(103) C(102) -177.61(10) ? . . . .
Cl(2) Rh(1) C(103) C(110) -59.8(2) ? . . . .
C(103) Rh(1) Cl(2) Rh(2) 123.21(12) ? . . . .
Cl(2) Rh(1) C(107) C(106) -94.57(15) ? . . . .
Cl(2) Rh(1) C(107) C(108) 149.53(18) ? . . . .
Cl(2) Rh(1) C(107) C(116) 22.22(17) ? . . . .
C(107) Rh(1) Cl(2) Rh(2) -109.78(7) ? . . . .
Cl(2) Rh(1) C(106) C(107) 90.07(14) ? . . . .
Cl(2) Rh(1) C(106) C(105) -150.02(16) ? . . . .
C(106) Rh(1) Cl(2) Rh(2) -148.73(8) ? . . . .
Cl(2) Rh(1) C(102) C(103) 167.2(5) ? . . . .
Cl(2) Rh(1) C(102) C(101) -72.7(6) ? . . . .
C(102) Rh(1) Cl(2) Rh(2) -42.1(6) ? . . . .
C(103) Rh(1) C(107) C(106) 59.03(17) ? . . . .
C(103) Rh(1) C(107) C(108) -56.9(2) ? . . . .
C(103) Rh(1) C(107) C(116) 175.82(17) ? . . . .
C(107) Rh(1) C(103) C(104) -58.34(17) ? . . . .
C(107) Rh(1) C(103) C(102) 57.30(14) ? . . . .
C(107) Rh(1) C(103) C(110) 175.09(17) ? . . . .
C(103) Rh(1) C(106) C(107) -122.93(16) ? . . . .
C(103) Rh(1) C(106) C(105) -3.02(18) ? . . . .
C(106) Rh(1) C(103) C(104) -25.61(16) ? . . . .
C(106) Rh(1) C(103) C(102) 90.02(14) ? . . . .
C(106) Rh(1) C(103) C(110) -152.19(19) ? . . . .
C(103) Rh(1) C(102) C(101) 120.1(2) ? . . . .
C(102) Rh(1) C(103) C(104) -115.6(2) ? . . . .
C(102) Rh(1) C(103) C(110) 117.8(2) ? . . . .
C(107) Rh(1) C(106) C(105) 119.9(2) ? . . . .
C(106) Rh(1) C(107) C(108) -115.9(2) ? . . . .
C(106) Rh(1) C(107) C(116) 116.8(2) ? . . . .
C(107) Rh(1) C(102) C(103) -124.40(15) ? . . . .
C(107) Rh(1) C(102) C(101) -4.30(18) ? . . . .
C(102) Rh(1) C(107) C(106) 90.91(17) ? . . . .
C(102) Rh(1) C(107) C(108) -24.99(19) ? . . . .
C(102) Rh(1) C(107) C(116) -152.30(19) ? . . . .
C(106) Rh(1) C(102) C(103) -85.46(15) ? . . . .
C(106) Rh(1) C(102) C(101) 34.64(19) ? . . . .
C(102) Rh(1) C(106) C(107) -84.28(16) ? . . . .
C(102) Rh(1) C(106) C(105) 35.63(18) ? . . . .
Cl(1) Rh(2) Cl(2) Rh(1) -39.43(2) ? . . . .
Cl(2) Rh(2) Cl(1) Rh(1) 38.90(2) ? . . . .
Cl(1) Rh(2) C(207) C(206) -97.48(13) ? . . . .
Cl(1) Rh(2) C(207) C(216) 19.41(16) ? . . . .
Cl(1) Rh(2) C(207) C(208) 146.17(16) ? . . . .
C(207) Rh(2) Cl(1) Rh(1) -115.66(6) ? . . . .
Cl(1) Rh(2) C(203) C(202) -178.07(11) ? . . . .
Cl(1) Rh(2) C(203) C(210) -62.2(2) ? . . . .
Cl(1) Rh(2) C(203) C(204) 64.3(2) ? . . . .
C(203) Rh(2) Cl(1) Rh(1) 117.63(12) ? . . . .
Cl(1) Rh(2) C(206) C(207) 86.35(14) ? . . . .
Cl(1) Rh(2) C(206) C(205) -152.93(15) ? . . . .
C(206) Rh(2) Cl(1) Rh(1) -154.09(7) ? . . . .
Cl(1) Rh(2) C(202) C(203) 174.5(3) ? . . . .
Cl(1) Rh(2) C(202) C(201) -65.6(4) ? . . . .
C(202) Rh(2) Cl(1) Rh(1) -55.3(3) ? . . . .
Cl(2) Rh(2) C(207) C(206) -175.73(12) ? . . . .
Cl(2) Rh(2) C(207) C(216) -58.8(2) ? . . . .
Cl(2) Rh(2) C(207) C(208) 67.9(2) ? . . . .
C(207) Rh(2) Cl(2) Rh(1) 41.50(16) ? . . . .
Cl(2) Rh(2) C(203) C(202) -101.88(12) ? . . . .
Cl(2) Rh(2) C(203) C(210) 13.96(16) ? . . . .
Cl(2) Rh(2) C(203) C(204) 140.47(15) ? . . . .
C(203) Rh(2) Cl(2) Rh(1) 168.39(6) ? . . . .
Cl(2) Rh(2) C(206) C(207) 171.7(2) ? . . . .
Cl(2) Rh(2) C(206) C(205) -67.6(3) ? . . . .
C(206) Rh(2) Cl(2) Rh(1) -126.5(2) ? . . . .
Cl(2) Rh(2) C(202) C(203) 81.82(12) ? . . . .
Cl(2) Rh(2) C(202) C(201) -158.34(15) ? . . . .
C(202) Rh(2) Cl(2) Rh(1) 130.78(7) ? . . . .
C(207) Rh(2) C(203) C(202) 57.21(14) ? . . . .
C(207) Rh(2) C(203) C(210) 173.05(16) ? . . . .
C(207) Rh(2) C(203) C(204) -60.44(17) ? . . . .
C(203) Rh(2) C(207) C(206) 59.47(15) ? . . . .
C(203) Rh(2) C(207) C(216) 176.35(16) ? . . . .
C(203) Rh(2) C(207) C(208) -56.88(18) ? . . . .
C(207) Rh(2) C(206) C(205) 120.7(2) ? . . . .
C(206) Rh(2) C(207) C(216) 116.9(2) ? . . . .
C(206) Rh(2) C(207) C(208) -116.4(2) ? . . . .
C(207) Rh(2) C(202) C(203) -124.21(14) ? . . . .
C(207) Rh(2) C(202) C(201) -4.37(16) ? . . . .
C(202) Rh(2) C(207) C(206) 91.04(15) ? . . . .
C(202) Rh(2) C(207) C(216) -152.08(18) ? . . . .
C(202) Rh(2) C(207) C(208) -25.31(17) ? . . . .
C(203) Rh(2) C(206) C(207) -122.29(15) ? . . . .
C(203) Rh(2) C(206) C(205) -1.57(17) ? . . . .
C(206) Rh(2) C(203) C(202) 89.89(14) ? . . . .
C(206) Rh(2) C(203) C(210) -154.27(17) ? . . . .
C(206) Rh(2) C(203) C(204) -27.76(16) ? . . . .
C(203) Rh(2) C(202) C(201) 119.8(2) ? . . . .
C(202) Rh(2) C(203) C(210) 115.8(2) ? . . . .
C(202) Rh(2) C(203) C(204) -117.6(2) ? . . . .
C(206) Rh(2) C(202) C(203) -85.54(14) ? . . . .
C(206) Rh(2) C(202) C(201) 34.30(17) ? . . . .
C(202) Rh(2) C(206) C(207) -84.01(15) ? . . . .
C(202) Rh(2) C(206) C(205) 36.71(17) ? . . . .
Cl(4) Rh(3) Cl(3) Rh(4) -38.74(2) ? . . . .
Cl(3) Rh(3) Cl(4) Rh(4) 38.69(2) ? . . . .
Cl(4) Rh(3) C(307) C(316) 26.12(17) ? . . . .
Cl(4) Rh(3) C(307) C(308) 153.80(14) ? . . . .
Cl(4) Rh(3) C(307) C(306) -90.47(13) ? . . . .
C(307) Rh(3) Cl(4) Rh(4) -107.65(6) ? . . . .
Cl(4) Rh(3) C(302) C(303) 154(2) ? . . . .
Cl(4) Rh(3) C(302) C(301) -87(2) ? . . . .
C(302) Rh(3) Cl(4) Rh(4) -26(2) ? . . . .
Cl(4) Rh(3) C(303) C(302) -179.02(10) ? . . . .
Cl(4) Rh(3) C(303) C(310) -61.3(2) ? . . . .
Cl(4) Rh(3) C(303) C(304) 64.18(18) ? . . . .
C(303) Rh(3) Cl(4) Rh(4) 127.34(11) ? . . . .
Cl(4) Rh(3) C(306) C(307) 94.59(13) ? . . . .
Cl(4) Rh(3) C(306) C(305) -145.25(16) ? . . . .
C(306) Rh(3) Cl(4) Rh(4) -146.58(6) ? . . . .
Cl(3) Rh(3) C(307) C(316) -60.5(2) ? . . . .
Cl(3) Rh(3) C(307) C(308) 67.2(2) ? . . . .
Cl(3) Rh(3) C(307) C(306) -177.11(10) ? . . . .
C(307) Rh(3) Cl(3) Rh(4) 52.83(12) ? . . . .
Cl(3) Rh(3) C(302) C(303) 89.59(13) ? . . . .
Cl(3) Rh(3) C(302) C(301) -151.22(17) ? . . . .
C(302) Rh(3) Cl(3) Rh(4) 140.04(8) ? . . . .
Cl(3) Rh(3) C(303) C(302) -95.25(12) ? . . . .
Cl(3) Rh(3) C(303) C(310) 22.52(18) ? . . . .
Cl(3) Rh(3) C(303) C(304) 147.96(14) ? . . . .
C(303) Rh(3) Cl(3) Rh(4) 178.99(6) ? . . . .
Cl(3) Rh(3) C(306) C(307) 163.5(6) ? . . . .
Cl(3) Rh(3) C(306) C(305) -76.3(7) ? . . . .
C(306) Rh(3) Cl(3) Rh(4) -108.3(6) ? . . . .
C(307) Rh(3) C(302) C(303) -124.05(14) ? . . . .
C(307) Rh(3) C(302) C(301) -4.86(18) ? . . . .
C(302) Rh(3) C(307) C(316) -152.54(19) ? . . . .
C(302) Rh(3) C(307) C(308) -24.85(16) ? . . . .
C(302) Rh(3) C(307) C(306) 90.88(15) ? . . . .
C(307) Rh(3) C(303) C(302) 57.60(15) ? . . . .
C(307) Rh(3) C(303) C(310) 175.37(18) ? . . . .
C(307) Rh(3) C(303) C(304) -59.19(16) ? . . . .
C(303) Rh(3) C(307) C(316) 175.23(17) ? . . . .
C(303) Rh(3) C(307) C(308) -57.08(17) ? . . . .
C(303) Rh(3) C(307) C(306) 58.65(15) ? . . . .
C(307) Rh(3) C(306) C(305) 120.2(2) ? . . . .
C(306) Rh(3) C(307) C(316) 116.6(2) ? . . . .
C(306) Rh(3) C(307) C(308) -115.7(2) ? . . . .
C(302) Rh(3) C(303) C(310) 117.8(2) ? . . . .
C(302) Rh(3) C(303) C(304) -116.8(2) ? . . . .
C(303) Rh(3) C(302) C(301) 119.2(2) ? . . . .
C(302) Rh(3) C(306) C(307) -84.25(15) ? . . . .
C(302) Rh(3) C(306) C(305) 35.91(17) ? . . . .
C(306) Rh(3) C(302) C(303) -85.19(14) ? . . . .
C(306) Rh(3) C(302) C(301) 34.00(18) ? . . . .
C(303) Rh(3) C(306) C(307) -123.19(15) ? . . . .
C(303) Rh(3) C(306) C(305) -3.03(17) ? . . . .
C(306) Rh(3) C(303) C(302) 90.13(14) ? . . . .
C(306) Rh(3) C(303) C(310) -152.10(19) ? . . . .
C(306) Rh(3) C(303) C(304) -26.66(15) ? . . . .
Cl(4) Rh(4) Cl(3) Rh(3) 38.32(2) ? . . . .
Cl(3) Rh(4) Cl(4) Rh(3) -38.83(2) ? . . . .
Cl(4) Rh(4) C(406) C(405) -59.1(5) ? . . . .
Cl(4) Rh(4) C(406) C(407) -179.1(3) ? . . . .
C(406) Rh(4) Cl(4) Rh(3) -136.0(4) ? . . . .
Cl(4) Rh(4) C(403) C(410) 20.66(16) ? . . . .
Cl(4) Rh(4) C(403) C(402) -97.18(13) ? . . . .
Cl(4) Rh(4) C(403) C(404) 146.17(14) ? . . . .
C(403) Rh(4) Cl(4) Rh(3) 168.56(6) ? . . . .
Cl(4) Rh(4) C(402) C(403) 86.02(13) ? . . . .
Cl(4) Rh(4) C(402) C(401) -153.48(13) ? . . . .
C(402) Rh(4) Cl(4) Rh(3) 130.39(6) ? . . . .
Cl(4) Rh(4) C(407) C(406) 179.73(12) ? . . . .
Cl(4) Rh(4) C(407) C(408) 63.5(2) ? . . . .
Cl(4) Rh(4) C(407) C(416) -63.2(2) ? . . . .
C(407) Rh(4) Cl(4) Rh(3) 45.10(15) ? . . . .
Cl(3) Rh(4) C(406) C(405) -154.80(13) ? . . . .
Cl(3) Rh(4) C(406) C(407) 85.18(14) ? . . . .
C(406) Rh(4) Cl(3) Rh(3) -150.73(6) ? . . . .
Cl(3) Rh(4) C(403) C(410) -55.5(2) ? . . . .
Cl(3) Rh(4) C(403) C(402) -173.31(12) ? . . . .
Cl(3) Rh(4) C(403) C(404) 70.0(2) ? . . . .
C(403) Rh(4) Cl(3) Rh(3) 117.26(14) ? . . . .
Cl(3) Rh(4) C(402) C(403) 163.3(3) ? . . . .
Cl(3) Rh(4) C(402) C(401) -76.2(4) ? . . . .
C(402) Rh(4) Cl(3) Rh(3) -40.4(3) ? . . . .
Cl(3) Rh(4) C(407) C(406) -99.88(14) ? . . . .
Cl(3) Rh(4) C(407) C(408) 143.84(13) ? . . . .
Cl(3) Rh(4) C(407) C(416) 17.22(15) ? . . . .
C(407) Rh(4) Cl(3) Rh(3) -112.33(5) ? . . . .
C(406) Rh(4) C(403) C(410) -151.89(17) ? . . . .
C(406) Rh(4) C(403) C(402) 90.27(15) ? . . . .
C(406) Rh(4) C(403) C(404) -26.37(15) ? . . . .
C(403) Rh(4) C(406) C(405) -2.98(15) ? . . . .
C(403) Rh(4) C(406) C(407) -123.00(15) ? . . . .
C(406) Rh(4) C(402) C(403) -84.97(15) ? . . . .
C(406) Rh(4) C(402) C(401) 35.53(14) ? . . . .
C(402) Rh(4) C(406) C(405) 35.49(15) ? . . . .
C(402) Rh(4) C(406) C(407) -84.53(15) ? . . . .
C(406) Rh(4) C(407) C(408) -116.3(2) ? . . . .
C(406) Rh(4) C(407) C(416) 117.1(2) ? . . . .
C(407) Rh(4) C(406) C(405) 120.0(2) ? . . . .
C(403) Rh(4) C(402) C(401) 120.5(2) ? . . . .
C(402) Rh(4) C(403) C(410) 117.8(2) ? . . . .
C(402) Rh(4) C(403) C(404) -116.6(2) ? . . . .
C(403) Rh(4) C(407) C(406) 58.63(16) ? . . . .
C(403) Rh(4) C(407) C(408) -57.65(15) ? . . . .
C(403) Rh(4) C(407) C(416) 175.73(15) ? . . . .
C(407) Rh(4) C(403) C(410) 175.75(15) ? . . . .
C(407) Rh(4) C(403) C(402) 57.91(15) ? . . . .
C(407) Rh(4) C(403) C(404) -58.73(16) ? . . . .
C(402) Rh(4) C(407) C(406) 90.60(15) ? . . . .
C(402) Rh(4) C(407) C(408) -25.68(14) ? . . . .
C(402) Rh(4) C(407) C(416) -152.30(16) ? . . . .
C(407) Rh(4) C(402) C(403) -123.61(15) ? . . . .
C(407) Rh(4) C(402) C(401) -3.11(14) ? . . . .
Rh(4) C(406) C(405) C(404) 32.5(2) ? . . . .
Rh(4) C(406) C(405) C(409) -85.0(2) ? . . . .
Rh(4) C(406) C(407) C(408) 95.6(2) ? . . . .
Rh(4) C(406) C(407) C(416) -103.5(2) ? . . . .
C(405) C(406) C(407) Rh(4) -101.9(2) ? . . . .
C(405) C(406) C(407) C(408) -6.2(3) ? . . . .
C(405) C(406) C(407) C(416) 154.6(2) ? . . . .
C(407) C(406) C(405) C(404) 113.2(2) ? . . . .
C(407) C(406) C(405) C(409) -4.3(3) ? . . . .
C(407) C(408) C(401) C(402) -56.4(2) ? . . . .
C(407) C(408) C(401) C(409) 62.8(2) ? . . . .
C(401) C(408) C(407) Rh(4) 51.47(19) ? . . . .
C(401) C(408) C(407) C(406) -23.2(3) ? . . . .
C(401) C(408) C(407) C(416) 175.03(19) ? . . . .
C(318) C(319) C(320) C(321) -1.5(3) ? . . . .
C(320) C(319) C(318) C(317) 1.7(3) ? . . . .
Rh(3) C(307) C(316) C(317) -86.0(2) ? . . . .
Rh(3) C(307) C(316) C(321) 97.2(2) ? . . . .
Rh(3) C(307) C(308) C(301) 51.4(2) ? . . . .
Rh(3) C(307) C(306) C(305) -102.1(2) ? . . . .
C(316) C(307) C(308) C(301) 176.41(19) ? . . . .
C(308) C(307) C(316) C(317) 152.8(2) ? . . . .
C(308) C(307) C(316) C(321) -24.0(2) ? . . . .
C(316) C(307) C(306) Rh(3) -104.37(18) ? . . . .
C(316) C(307) C(306) C(305) 153.5(2) ? . . . .
C(306) C(307) C(316) C(317) -7.1(3) ? . . . .
C(306) C(307) C(316) C(321) 176.1(2) ? . . . .
C(308) C(307) C(306) Rh(3) 96.2(2) ? . . . .
C(308) C(307) C(306) C(305) -6.0(3) ? . . . .
C(306) C(307) C(308) C(301) -23.2(2) ? . . . .
Rh(4) C(403) C(410) C(411) -89.9(2) ? . . . .
Rh(4) C(403) C(410) C(415) 88.7(2) ? . . . .
Rh(4) C(403) C(402) C(401) -102.3(2) ? . . . .
Rh(4) C(403) C(404) C(405) 52.5(2) ? . . . .
C(410) C(403) C(402) Rh(4) -104.0(2) ? . . . .
C(410) C(403) C(402) C(401) 153.6(2) ? . . . .
C(402) C(403) C(410) C(411) -10.3(3) ? . . . .
C(402) C(403) C(410) C(415) 168.3(2) ? . . . .
C(410) C(403) C(404) C(405) 175.8(2) ? . . . .
C(404) C(403) C(410) C(411) 151.0(2) ? . . . .
C(404) C(403) C(410) C(415) -30.4(3) ? . . . .
C(402) C(403) C(404) C(405) -22.4(3) ? . . . .
C(404) C(403) C(402) Rh(4) 95.5(2) ? . . . .
C(404) C(403) C(402) C(401) -6.9(4) ? . . . .
Rh(2) C(207) C(206) C(205) -101.83(19) ? . . . .
Rh(2) C(207) C(216) C(217) -102.7(2) ? . . . .
Rh(2) C(207) C(216) C(221) 80.8(3) ? . . . .
Rh(2) C(207) C(208) C(201) 51.9(2) ? . . . .
C(206) C(207) C(216) C(217) -23.3(3) ? . . . .
C(206) C(207) C(216) C(221) 160.2(2) ? . . . .
C(216) C(207) C(206) Rh(2) -105.3(2) ? . . . .
C(216) C(207) C(206) C(205) 152.9(2) ? . . . .
C(206) C(207) C(208) C(201) -22.6(2) ? . . . .
C(208) C(207) C(206) Rh(2) 95.87(18) ? . . . .
C(208) C(207) C(206) C(205) -6.0(3) ? . . . .
C(216) C(207) C(208) C(201) 177.2(2) ? . . . .
C(208) C(207) C(216) C(217) 136.4(2) ? . . . .
C(208) C(207) C(216) C(221) -40.1(3) ? . . . .
C(421) C(416) C(417) C(418) -1.9(3) ? . . . .
C(417) C(416) C(421) C(420) 2.7(3) ? . . . .
C(421) C(416) C(407) Rh(4) 80.3(2) ? . . . .
C(421) C(416) C(407) C(406) 159.2(2) ? . . . .
C(421) C(416) C(407) C(408) -39.5(3) ? . . . .
C(407) C(416) C(421) C(420) -176.7(2) ? . . . .
C(417) C(416) C(407) Rh(4) -99.1(2) ? . . . .
C(417) C(416) C(407) C(406) -20.2(3) ? . . . .
C(417) C(416) C(407) C(408) 141.1(2) ? . . . .
C(407) C(416) C(417) C(418) 177.6(2) ? . . . .
C(307) C(316) C(317) C(318) -179.0(2) ? . . . .
C(307) C(316) C(321) C(320) 179.3(2) ? . . . .
C(317) C(316) C(321) C(320) 2.3(3) ? . . . .
C(321) C(316) C(317) C(318) -2.1(3) ? . . . .
C(403) C(410) C(411) C(412) 177.0(2) ? . . . .
C(403) C(410) C(415) C(414) -177.7(2) ? . . . .
C(411) C(410) C(415) C(414) 1.0(4) ? . . . .
C(415) C(410) C(411) C(412) -1.7(3) ? . . . .
Rh(4) C(402) C(401) C(408) 32.2(2) ? . . . .
Rh(4) C(402) C(401) C(409) -85.0(2) ? . . . .
C(403) C(402) C(401) C(408) 113.3(2) ? . . . .
C(403) C(402) C(401) C(409) -3.9(3) ? . . . .
Rh(2) C(203) C(202) C(201) -102.3(2) ? . . . .
Rh(2) C(203) C(210) C(215) 79.6(2) ? . . . .
Rh(2) C(203) C(210) C(211) -102.5(2) ? . . . .
Rh(2) C(203) C(204) C(205) 53.3(2) ? . . . .
C(202) C(203) C(210) C(215) 159.7(2) ? . . . .
C(202) C(203) C(210) C(211) -22.5(3) ? . . . .
C(210) C(203) C(202) Rh(2) -106.2(2) ? . . . .
C(210) C(203) C(202) C(201) 151.6(2) ? . . . .
C(202) C(203) C(204) C(205) -21.3(3) ? . . . .
C(204) C(203) C(202) Rh(2) 94.3(2) ? . . . .
C(204) C(203) C(202) C(201) -8.0(3) ? . . . .
C(210) C(203) C(204) C(205) 178.3(2) ? . . . .
C(204) C(203) C(210) C(215) -40.0(3) ? . . . .
C(204) C(203) C(210) C(211) 137.9(2) ? . . . .
C(416) C(421) C(420) C(419) -1.1(4) ? . . . .
C(417) C(418) C(419) C(420) 2.3(4) ? . . . .
C(419) C(418) C(417) C(416) -0.6(4) ? . . . .
C(205) C(209) C(201) C(202) 42.5(2) ? . . . .
C(205) C(209) C(201) C(208) -74.8(2) ? . . . .
C(201) C(209) C(205) C(206) 42.8(2) ? . . . .
C(201) C(209) C(205) C(204) -74.4(2) ? . . . .
Rh(1) C(103) C(104) C(105) 51.5(2) ? . . . .
Rh(1) C(103) C(102) C(101) -101.9(2) ? . . . .
Rh(1) C(103) C(110) C(115) 81.3(3) ? . . . .
Rh(1) C(103) C(110) C(111) -96.8(2) ? . . . .
C(104) C(103) C(102) Rh(1) 95.4(2) ? . . . .
C(104) C(103) C(102) C(101) -6.5(4) ? . . . .
C(102) C(103) C(104) C(105) -23.5(3) ? . . . .
C(104) C(103) C(110) C(115) -37.0(4) ? . . . .
C(104) C(103) C(110) C(111) 144.9(2) ? . . . .
C(110) C(103) C(104) C(105) 173.2(2) ? . . . .
C(102) C(103) C(110) C(115) 160.3(3) ? . . . .
C(102) C(103) C(110) C(111) -17.8(4) ? . . . .
C(110) C(103) C(102) Rh(1) -102.0(2) ? . . . .
C(110) C(103) C(102) C(101) 156.1(2) ? . . . .
C(410) C(411) C(412) C(413) 1.1(4) ? . . . .
Rh(2) C(206) C(205) C(209) -86.00(19) ? . . . .
Rh(2) C(206) C(205) C(204) 31.0(2) ? . . . .
C(207) C(206) C(205) C(209) -4.8(2) ? . . . .
C(207) C(206) C(205) C(204) 112.2(2) ? . . . .
Rh(1) C(107) C(106) C(105) -101.3(2) ? . . . .
Rh(1) C(107) C(108) C(101) 51.5(2) ? . . . .
Rh(1) C(107) C(116) C(121) 89.8(2) ? . . . .
Rh(1) C(107) C(116) C(117) -90.9(2) ? . . . .
C(106) C(107) C(108) C(101) -23.2(3) ? . . . .
C(108) C(107) C(106) Rh(1) 95.8(2) ? . . . .
C(108) C(107) C(106) C(105) -5.5(3) ? . . . .
C(106) C(107) C(116) C(121) 169.0(2) ? . . . .
C(106) C(107) C(116) C(117) -11.6(3) ? . . . .
C(116) C(107) C(106) Rh(1) -104.4(2) ? . . . .
C(116) C(107) C(106) C(105) 154.3(2) ? . . . .
C(108) C(107) C(116) C(121) -30.7(3) ? . . . .
C(108) C(107) C(116) C(117) 148.7(2) ? . . . .
C(116) C(107) C(108) C(101) 176.0(2) ? . . . .
Rh(3) C(302) C(303) C(310) -104.8(2) ? . . . .
Rh(3) C(302) C(303) C(304) 94.9(2) ? . . . .
Rh(3) C(302) C(301) C(309) -84.4(2) ? . . . .
Rh(3) C(302) C(301) C(308) 34.1(2) ? . . . .
C(303) C(302) C(301) C(309) -4.8(3) ? . . . .
C(303) C(302) C(301) C(308) 113.6(2) ? . . . .
C(301) C(302) C(303) Rh(3) -101.9(2) ? . . . .
C(301) C(302) C(303) C(310) 153.4(2) ? . . . .
C(301) C(302) C(303) C(304) -6.9(3) ? . . . .
C(316) C(317) C(318) C(319) 0.1(3) ? . . . .
Rh(1) C(106) C(105) C(104) 32.3(2) ? . . . .
Rh(1) C(106) C(105) C(109) -85.8(2) ? . . . .
C(107) C(106) C(105) C(104) 112.3(2) ? . . . .
C(107) C(106) C(105) C(109) -5.7(3) ? . . . .
C(103) C(104) C(105) C(106) -56.9(2) ? . . . .
C(103) C(104) C(105) C(109) 63.5(3) ? . . . .
C(107) C(108) C(101) C(102) -57.2(2) ? . . . .
C(107) C(108) C(101) C(109) 63.0(2) ? . . . .
C(211) C(212) C(213) C(214) -0.1(4) ? . . . .
C(213) C(212) C(211) C(210) 0.5(5) ? . . . .
C(309) C(305) C(306) Rh(3) -84.9(2) ? . . . .
C(309) C(305) C(306) C(307) -4.0(3) ? . . . .
C(306) C(305) C(309) C(301) 41.8(3) ? . . . .
C(309) C(305) C(304) C(303) 62.0(2) ? . . . .
C(304) C(305) C(309) C(301) -75.0(2) ? . . . .
C(306) C(305) C(304) C(303) -58.2(2) ? . . . .
C(304) C(305) C(306) Rh(3) 32.7(2) ? . . . .
C(304) C(305) C(306) C(307) 113.7(2) ? . . . .
C(410) C(415) C(414) C(413) 0.4(4) ? . . . .
C(305) C(309) C(301) C(302) 43.5(3) ? . . . .
C(305) C(309) C(301) C(308) -74.3(2) ? . . . .
C(214) C(215) C(210) C(203) 179.1(2) ? . . . .
C(214) C(215) C(210) C(211) 1.2(4) ? . . . .
C(210) C(215) C(214) C(213) -0.7(4) ? . . . .
C(403) C(404) C(405) C(406) -57.4(2) ? . . . .
C(403) C(404) C(405) C(409) 62.5(2) ? . . . .
Rh(3) C(303) C(310) C(311) -98.7(2) ? . . . .
Rh(3) C(303) C(310) C(315) 85.7(2) ? . . . .
Rh(3) C(303) C(304) C(305) 53.5(2) ? . . . .
C(302) C(303) C(310) C(311) -18.3(3) ? . . . .
C(302) C(303) C(310) C(315) 166.1(2) ? . . . .
C(302) C(303) C(304) C(305) -21.5(3) ? . . . .
C(310) C(303) C(304) C(305) 176.9(2) ? . . . .
C(304) C(303) C(310) C(311) 142.7(2) ? . . . .
C(304) C(303) C(310) C(315) -32.9(3) ? . . . .
C(307) C(308) C(301) C(302) -57.4(2) ? . . . .
C(307) C(308) C(301) C(309) 63.2(2) ? . . . .
Rh(2) C(202) C(201) C(209) -84.0(2) ? . . . .
Rh(2) C(202) C(201) C(208) 33.7(2) ? . . . .
C(203) C(202) C(201) C(209) -3.1(3) ? . . . .
C(203) C(202) C(201) C(208) 114.6(2) ? . . . .
C(405) C(409) C(401) C(408) -74.8(2) ? . . . .
C(405) C(409) C(401) C(402) 42.7(3) ? . . . .
C(401) C(409) C(405) C(406) 42.5(3) ? . . . .
C(401) C(409) C(405) C(404) -75.0(2) ? . . . .
C(209) C(205) C(204) C(203) 61.5(2) ? . . . .
C(206) C(205) C(204) C(203) -57.4(2) ? . . . .
C(421) C(420) C(419) C(418) -1.4(4) ? . . . .
C(316) C(321) C(320) C(319) -0.5(3) ? . . . .
C(108) C(101) C(102) Rh(1) 33.3(2) ? . . . .
C(108) C(101) C(102) C(103) 113.4(2) ? . . . .
C(108) C(101) C(109) C(105) -75.4(2) ? . . . .
C(102) C(101) C(109) C(105) 41.7(3) ? . . . .
C(109) C(101) C(102) Rh(1) -83.7(2) ? . . . .
C(109) C(101) C(102) C(103) -3.6(3) ? . . . .
C(101) C(109) C(105) C(106) 44.1(3) ? . . . .
C(101) C(109) C(105) C(104) -74.3(3) ? . . . .
C(114) C(113) C(112) C(111) -0.4(6) ? . . . .
C(112) C(113) C(114) C(115) 0.6(6) ? . . . .
C(215) C(214) C(213) C(212) 0.2(4) ? . . . .
C(203) C(210) C(211) C(212) -179.0(2) ? . . . .
C(215) C(210) C(211) C(212) -1.1(4) ? . . . .
C(310) C(311) C(312) C(313) -1.1(4) ? . . . .
C(312) C(311) C(310) C(303) -175.7(2) ? . . . .
C(312) C(311) C(310) C(315) 0.1(3) ? . . . .
C(216) C(217) C(218) C(219) 0.4(5) ? . . . .
C(218) C(217) C(216) C(207) -177.9(3) ? . . . .
C(218) C(217) C(216) C(221) -1.3(4) ? . . . .
C(303) C(310) C(315) C(314) 176.6(2) ? . . . .
C(311) C(310) C(315) C(314) 0.8(4) ? . . . .
C(107) C(116) C(121) C(120) 179.3(2) ? . . . .
C(107) C(116) C(117) C(118) -179.6(2) ? . . . .
C(121) C(116) C(117) C(118) -0.2(4) ? . . . .
C(117) C(116) C(121) C(120) -0.1(3) ? . . . .
C(312) C(313) C(314) C(315) -0.3(4) ? . . . .
C(314) C(313) C(312) C(311) 1.2(4) ? . . . .
C(207) C(216) C(221) C(220) 178.0(3) ? . . . .
C(217) C(216) C(221) C(220) 1.3(4) ? . . . .
C(216) C(221) C(220) C(219) -0.5(5) ? . . . .
C(209) C(201) C(208) C(207) 62.0(2) ? . . . .
C(202) C(201) C(208) C(207) -57.5(2) ? . . . .
C(121) C(120) C(119) C(118) 0.1(4) ? . . . .
C(119) C(120) C(121) C(116) 0.2(4) ? . . . .
C(113) C(114) C(115) C(110) -0.5(6) ? . . . .
C(310) C(315) C(314) C(313) -0.7(4) ? . . . .
C(114) C(115) C(110) C(103) -178.0(3) ? . . . .
C(114) C(115) C(110) C(111) 0.2(4) ? . . . .
C(415) C(414) C(413) C(412) -1.0(5) ? . . . .
C(103) C(110) C(111) C(112) 178.2(3) ? . . . .
C(115) C(110) C(111) C(112) 0.1(3) ? . . . .
C(411) C(412) C(413) C(414) 0.3(4) ? . . . .
C(113) C(112) C(111) C(110) 0.0(4) ? . . . .
C(221) C(220) C(219) C(218) -0.5(6) ? . . . .
C(217) C(218) C(219) C(220) 0.5(6) ? . . . .
C(116) C(117) C(118) C(119) 0.4(5) ? . . . .
C(117) C(118) C(119) C(120) -0.3(5) ? . . . .
